data_4330504
loop_
_publ_author_name
'Alison R. Fout'
'Dianne J. Xiao'
'Qinliang Zhao'
'T. David Harris'
'Evan R. King'
'Emily V. Eames'
'Shao-Liang Zheng'
'Theodore A. Betley'

_publ_section_title
;
 Trigonal Mn3 and Co3 Clusters Supported by Weak-Field Ligands: A
 Structural, Spectroscopic, Magnetic, and Computational Investigation into
 the Correlation of Molecular and Electronic Structure
;
_journal_name_full 'Inorganic Chemistry'
_journal_page_first 10290
_journal_page_last 10299
_journal_paper_doi 10.1021/ic301278m
_journal_volume 51
_journal_year 2012
_chemical_absolute_configuration ad
_chemical_formula_sum 'C1076 H1176 Co48 N96 O9 P48'
_chemical_formula_weight 19912.33
_chemical_name_systematic
; 
 ? 
;
_space_group_IT_number 146
_symmetry_cell_setting cubic
_symmetry_space_group_name_Hall 'P 3*'
_symmetry_space_group_name_H-M 'R 3 :R'
_atom_sites_solution_hydrogens geom
_atom_sites_solution_primary direct
_atom_sites_solution_secondary difmap
_audit_creation_method SHELXL-97
_cell_angle_alpha 90.00
_cell_angle_beta 90.00
_cell_angle_gamma 90.00
_cell_formula_units_Z 1
_cell_length_a 28.5159(17)
_cell_length_b 28.5159(17)
_cell_length_c 28.5159(17)
_cell_measurement_reflns_used 9964
_cell_measurement_temperature 100(2)
_cell_measurement_theta_max 25.418
_cell_measurement_theta_min 2.250
_cell_volume 23188(2)
_computing_cell_refinement 'SAINT 7.46A (Bruker-AXS, 2009)'
_computing_data_collection 'APEX2 v2009.3.0 (Bruker-AXS, 2009)'
_computing_data_reduction 'SAINT 7.46A (Bruker-AXS, 2009)'
_computing_molecular_graphics 'Bruker SHELXTL'
_computing_publication_material 'Bruker SHELXTL'
_computing_structure_refinement 'SHELXL-97 (Sheldrick, 2008)'
_computing_structure_solution 'SHELXS-97 (Sheldrick, 2008)'
_diffrn_ambient_temperature 100(2)
_diffrn_measured_fraction_theta_full 0.984
_diffrn_measured_fraction_theta_max 0.984
_diffrn_measurement_device_type 'Bruker d8 goniometer with CCD area detector'
_diffrn_measurement_method 'phi and omega scans'
_diffrn_radiation_monochromator graphite
_diffrn_radiation_source 'fine-focus sealed tube'
_diffrn_radiation_type MoK\a
_diffrn_radiation_wavelength 0.71073
_diffrn_reflns_av_R_equivalents 0.0826
_diffrn_reflns_av_sigmaI/netI 0.1518
_diffrn_reflns_limit_h_max 25
_diffrn_reflns_limit_h_min -23
_diffrn_reflns_limit_k_max 33
_diffrn_reflns_limit_k_min -36
_diffrn_reflns_limit_l_max 15
_diffrn_reflns_limit_l_min -36
_diffrn_reflns_number 75386
_diffrn_reflns_theta_full 27.22
_diffrn_reflns_theta_max 27.22
_diffrn_reflns_theta_min 1.60
_exptl_absorpt_coefficient_mu 0.981
_exptl_absorpt_correction_T_max 0.8831
_exptl_absorpt_correction_T_min 0.8058
_exptl_absorpt_correction_type multi-scan
_exptl_absorpt_process_details 'SADABS (Sheldrick, 2009)'
_exptl_crystal_colour red
_exptl_crystal_density_diffrn 1.426
_exptl_crystal_description plate
_exptl_crystal_F_000 10392
_exptl_crystal_size_max 0.23
_exptl_crystal_size_mid 0.21
_exptl_crystal_size_min 0.13
_refine_diff_density_max 0.795
_refine_diff_density_min -0.684
_refine_diff_density_rms 0.097
_refine_ls_abs_structure_details 'Flack H D (1983), Acta Cryst. A39, 876-881'
_refine_ls_abs_structure_Flack -0.016(11)
_refine_ls_extinction_method none
_refine_ls_goodness_of_fit_ref 1.025
_refine_ls_hydrogen_treatment riding
_refine_ls_matrix_type full
_refine_ls_number_parameters 3378
_refine_ls_number_reflns 47483
_refine_ls_number_restraints 1798
_refine_ls_restrained_S_all 1.013
_refine_ls_R_factor_all 0.1384
_refine_ls_R_factor_gt 0.0704
_refine_ls_shift/su_max 0.029
_refine_ls_shift/su_mean 0.001
_refine_ls_structure_factor_coef Fsqd
_refine_ls_weighting_details 'calc w=1/[\s^2^(Fo^2^)+(0.0648P)^2^+0.0000P] where P=(Fo^2^+2Fc^2^)/3'
_refine_ls_weighting_scheme calc
_refine_ls_wR_factor_gt 0.1422
_refine_ls_wR_factor_ref 0.1690
_reflns_number_gt 27972
_reflns_number_total 47483
_reflns_threshold_expression >2sigma(I)
_cod_data_source_file ic301278m_si_003_07.cif
_cod_data_source_block LPhCo3PMe2Ph3
_cod_original_sg_symbol_H-M 'R 3'
_cod_database_code 4330504

loop_
_symmetry_equiv_pos_as_xyz
'x, y, z'
'z, x, y'
'y, z, x'

loop_
_atom_site_label
_atom_site_type_symbol
_atom_site_fract_x
_atom_site_fract_y
_atom_site_fract_z
_atom_site_U_iso_or_equiv
_atom_site_adp_type
_atom_site_occupancy
_atom_site_symmetry_multiplicity
_atom_site_calc_flag
_atom_site_refinement_flags
_atom_site_disorder_assembly
_atom_site_disorder_group
Co1A Co 0.91039(4) 0.34411(4) 0.31810(4) 0.0217(3) Uani 1 1 d . . .
Co2A Co 0.84404(4) 0.39510(4) 0.30267(4) 0.0212(3) Uani 1 1 d . . .
Co3A Co 0.89501(4) 0.41052(4) 0.36908(4) 0.0222(3) Uani 1 1 d . . .
P1A P 0.95866(9) 0.28689(9) 0.29287(9) 0.0282(6) Uani 1 1 d . . .
P2A P 0.78677(9) 0.42037(9) 0.25453(9) 0.0280(6) Uani 1 1 d . . .
P3A P 0.92027(9) 0.45886(9) 0.42626(9) 0.0282(6) Uani 1 1 d . . .
N1A N 0.8942(3) 0.3757(2) 0.2581(2) 0.0219(18) Uani 1 1 d . . .
N2A N 0.8759(3) 0.4549(3) 0.3192(3) 0.0229(18) Uani 1 1 d . . .
N3A N 0.9550(3) 0.3937(3) 0.3378(2) 0.0232(18) Uani 1 1 d . . .
N4A N 0.8406(3) 0.3214(3) 0.2974(3) 0.041(2) Uani 1 1 d . . .
N5A N 0.8204(3) 0.4156(3) 0.3724(3) 0.039(2) Uani 1 1 d . . .
N6A N 0.9156(3) 0.3409(3) 0.3922(3) 0.043(2) Uani 1 1 d . . .
C1A C 0.9770(3) 0.4768(3) 0.2359(3) 0.029(2) Uani 1 1 d . . .
H1AA H 1.0057 0.4596 0.2278 0.044 Uiso 1 1 calc R . .
H1AB H 0.9853 0.5055 0.2529 0.044 Uiso 1 1 calc R . .
H1AC H 0.9599 0.4849 0.2073 0.044 Uiso 1 1 calc R . .
C2A C 0.9461(3) 0.4460(3) 0.2671(3) 0.022(2) Uani 1 1 d . . .
C3A C 0.9267(3) 0.4085(3) 0.2361(3) 0.028(2) Uani 1 1 d . . .
H3AA H 0.9105 0.4236 0.2094 0.034 Uiso 1 1 calc R . .
H3AB H 0.9533 0.3903 0.2231 0.034 Uiso 1 1 calc R . .
C4A C 0.9078(3) 0.4776(3) 0.2862(3) 0.030(2) Uani 1 1 d . . .
H4AA H 0.9227 0.5046 0.3020 0.036 Uiso 1 1 calc R . .
H4AB H 0.8893 0.4899 0.2595 0.036 Uiso 1 1 calc R . .
C5A C 0.9771(3) 0.4273(3) 0.3053(3) 0.030(2) Uani 1 1 d . . .
H5AA H 1.0044 0.4119 0.2905 0.036 Uiso 1 1 calc R . .
H5AB H 0.9890 0.4542 0.3237 0.036 Uiso 1 1 calc R . .
C6A C 0.8756(2) 0.34242(18) 0.22749(19) 0.0287(14) Uani 1 1 d GU . .
C7A C 0.8850(2) 0.33819(19) 0.1799(2) 0.0305(14) Uani 1 1 d GU . .
H7A H 0.9053 0.3600 0.1649 0.037 Uiso 1 1 calc R . .
C8A C 0.8647(2) 0.3021(2) 0.15409(15) 0.0334(15) Uani 1 1 d GU . .
H8A H 0.8712 0.2992 0.1215 0.040 Uiso 1 1 calc R . .
C9A C 0.8350(2) 0.27029(18) 0.1760(2) 0.0333(15) Uani 1 1 d GU . .
H9A H 0.8211 0.2456 0.1584 0.040 Uiso 1 1 calc R . .
C10A C 0.8256(2) 0.27451(19) 0.2236(2) 0.0341(15) Uani 1 1 d GU . .
H10 H 0.8052 0.2527 0.2385 0.041 Uiso 1 1 calc R . .
C11A C 0.8458(2) 0.3106(2) 0.24937(15) 0.0305(14) Uani 1 1 d GU . .
C12A C 0.84261(19) 0.4857(2) 0.3373(2) 0.028(2) Uani 1 1 d G . .
C13A C 0.8381(2) 0.5333(2) 0.3279(2) 0.029(2) Uani 1 1 d G . .
H13 H 0.8598 0.5484 0.3075 0.035 Uiso 1 1 calc R . .
C14A C 0.8019(2) 0.55891(16) 0.3482(2) 0.043(3) Uani 1 1 d G . .
H14 H 0.7988 0.5914 0.3417 0.052 Uiso 1 1 calc R . .
C15A C 0.7702(2) 0.5369(2) 0.3780(2) 0.035(3) Uani 1 1 d G . .
H15 H 0.7455 0.5543 0.3918 0.042 Uiso 1 1 calc R . .
C16A C 0.7747(2) 0.4892(2) 0.3874(2) 0.040(3) Uani 1 1 d G . .
H16 H 0.7531 0.4742 0.4077 0.048 Uiso 1 1 calc R . .
C17A C 0.8109(2) 0.46369(16) 0.3671(2) 0.032(2) Uani 1 1 d G . .
C18A C 0.98578(19) 0.3755(2) 0.37092(18) 0.0280(14) Uani 1 1 d GU . .
C19A C 1.03338(19) 0.3850(2) 0.37543(19) 0.0294(14) Uani 1 1 d GU . .
H19 H 1.0484 0.4054 0.3538 0.035 Uiso 1 1 calc R . .
C20A C 1.05896(15) 0.3647(2) 0.4116(2) 0.0322(15) Uani 1 1 d GU . .
H20 H 1.0915 0.3712 0.4147 0.039 Uiso 1 1 calc R . .
C21A C 1.0370(2) 0.3349(2) 0.44325(18) 0.0341(15) Uani 1 1 d GU . .
H21 H 1.0544 0.3210 0.4680 0.041 Uiso 1 1 calc R . .
C22A C 0.9894(2) 0.3254(2) 0.43873(19) 0.0342(15) Uani 1 1 d GU . .
H22 H 0.9743 0.3050 0.4604 0.041 Uiso 1 1 calc R . .
C23A C 0.96377(15) 0.3457(2) 0.4026(2) 0.0303(14) Uani 1 1 d GU . .
C24A C 0.8084(3) 0.2879(3) 0.3195(3) 0.0570(19) Uani 1 1 d GU . .
C25A C 0.7614(3) 0.2884(3) 0.3067(3) 0.0586(19) Uani 1 1 d GU . .
H25 H 0.7506 0.3102 0.2838 0.070 Uiso 1 1 calc R . .
C26A C 0.7302(2) 0.2572(3) 0.3272(3) 0.0622(19) Uani 1 1 d GU . .
H26 H 0.6980 0.2576 0.3185 0.075 Uiso 1 1 calc R . .
C27A C 0.7460(3) 0.2253(3) 0.3606(3) 0.0645(19) Uani 1 1 d GU . .
H27 H 0.7246 0.2040 0.3746 0.077 Uiso 1 1 calc R . .
C28A C 0.7930(3) 0.2248(3) 0.3734(3) 0.0639(19) Uani 1 1 d GU . .
H28 H 0.8038 0.2030 0.3962 0.077 Uiso 1 1 calc R . .
C29A C 0.8242(2) 0.2561(3) 0.3528(3) 0.0618(19) Uani 1 1 d GU . .
H29 H 0.8564 0.2557 0.3616 0.074 Uiso 1 1 calc R . .
C30A C 0.7876(3) 0.3938(3) 0.4050(3) 0.060(2) Uani 1 1 d GU . .
C31A C 0.7555(3) 0.3608(3) 0.3889(2) 0.063(2) Uani 1 1 d GU . .
H31 H 0.7549 0.3524 0.3567 0.076 Uiso 1 1 calc R . .
C32A C 0.7242(3) 0.3402(3) 0.4201(3) 0.065(2) Uani 1 1 d GU . .
H32 H 0.7022 0.3176 0.4091 0.078 Uiso 1 1 calc R . .
C33A C 0.7250(3) 0.3525(3) 0.4672(3) 0.065(2) Uani 1 1 d GU . .
H33 H 0.7036 0.3383 0.4885 0.078 Uiso 1 1 calc R . .
C34A C 0.7571(3) 0.3855(3) 0.4833(2) 0.064(2) Uani 1 1 d GU . .
H34 H 0.7576 0.3939 0.5155 0.077 Uiso 1 1 calc R . .
C35A C 0.7884(3) 0.4061(3) 0.4521(3) 0.062(2) Uani 1 1 d GU . .
H35 H 0.8103 0.4287 0.4631 0.074 Uiso 1 1 calc R . .
C36A C 0.8939(3) 0.3083(3) 0.4253(3) 0.0595(19) Uani 1 1 d GU . .
C37A C 0.8608(3) 0.3243(2) 0.4573(3) 0.063(2) Uani 1 1 d GU . .
H37 H 0.8522 0.3565 0.4577 0.076 Uiso 1 1 calc R . .
C38A C 0.8403(3) 0.2932(3) 0.4887(3) 0.065(2) Uani 1 1 d GU . .
H38 H 0.8177 0.3041 0.5106 0.078 Uiso 1 1 calc R . .
C39A C 0.8528(3) 0.2461(3) 0.4881(3) 0.065(2) Uani 1 1 d GU . .
H39 H 0.8388 0.2249 0.5096 0.078 Uiso 1 1 calc R . .
C40A C 0.8859(3) 0.2301(2) 0.4561(3) 0.063(2) Uani 1 1 d GU . .
H40 H 0.8945 0.1979 0.4557 0.076 Uiso 1 1 calc R . .
C41A C 0.9065(3) 0.2612(3) 0.4247(3) 0.061(2) Uani 1 1 d GU . .
H41 H 0.9291 0.2503 0.4028 0.073 Uiso 1 1 calc R . .
C42A C 0.9327(4) 0.2349(3) 0.2677(4) 0.043(3) Uani 1 1 d . . .
H42A H 0.9156 0.2177 0.2921 0.064 Uiso 1 1 calc R . .
H42B H 0.9575 0.2149 0.2548 0.064 Uiso 1 1 calc R . .
H42C H 0.9110 0.2439 0.2427 0.064 Uiso 1 1 calc R . .
C43A C 0.9999(4) 0.2604(4) 0.3333(4) 0.041(3) Uani 1 1 d . . .
H43A H 1.0165 0.2851 0.3505 0.061 Uiso 1 1 calc R . .
H43B H 1.0225 0.2414 0.3158 0.061 Uiso 1 1 calc R . .
H43C H 0.9829 0.2404 0.3555 0.061 Uiso 1 1 calc R . .
C44A C 0.9987(2) 0.3061(2) 0.2460(2) 0.032(2) Uani 1 1 d G . .
C45A C 1.0385(2) 0.3314(2) 0.25869(19) 0.040(3) Uani 1 1 d G . .
H45 H 1.0451 0.3369 0.2909 0.048 Uiso 1 1 calc R . .
C46A C 1.0685(2) 0.3485(2) 0.2243(3) 0.057(4) Uani 1 1 d G . .
H46 H 1.0956 0.3658 0.2330 0.068 Uiso 1 1 calc R . .
C47A C 1.0588(3) 0.3405(3) 0.1773(2) 0.058(4) Uani 1 1 d G . .
H47 H 1.0793 0.3522 0.1538 0.070 Uiso 1 1 calc R . .
C48A C 1.0191(3) 0.3153(3) 0.16452(18) 0.051(3) Uani 1 1 d G . .
H48 H 1.0124 0.3098 0.1323 0.061 Uiso 1 1 calc R . .
C49A C 0.9890(2) 0.2981(2) 0.1989(2) 0.043(3) Uani 1 1 d G . .
H49 H 0.9619 0.2809 0.1902 0.052 Uiso 1 1 calc R . .
C50A C 0.7340(3) 0.4448(4) 0.2803(4) 0.042(3) Uani 1 1 d . . .
H50A H 0.7179 0.4206 0.2987 0.063 Uiso 1 1 calc R . .
H50B H 0.7132 0.4560 0.2554 0.063 Uiso 1 1 calc R . .
H50C H 0.7424 0.4711 0.3009 0.063 Uiso 1 1 calc R . .
C51A C 0.7604(4) 0.3800(4) 0.2128(3) 0.039(3) Uani 1 1 d . . .
H51A H 0.7851 0.3621 0.1970 0.058 Uiso 1 1 calc R . .
H51B H 0.7424 0.3977 0.1895 0.058 Uiso 1 1 calc R . .
H51C H 0.7394 0.3584 0.2295 0.058 Uiso 1 1 calc R . .
C52A C 0.8063(2) 0.4671(2) 0.2146(2) 0.029(2) Uani 1 1 d G . .
C53A C 0.8315(2) 0.45435(19) 0.1749(2) 0.042(3) Uani 1 1 d G . .
H53 H 0.8374 0.4222 0.1685 0.051 Uiso 1 1 calc R . .
C54A C 0.8481(3) 0.4886(3) 0.1445(2) 0.054(3) Uani 1 1 d G . .
H54 H 0.8653 0.4799 0.1173 0.065 Uiso 1 1 calc R . .
C55A C 0.8394(3) 0.5357(2) 0.1538(3) 0.058(4) Uani 1 1 d G . .
H55 H 0.8508 0.5591 0.1330 0.070 Uiso 1 1 calc R . .
C56A C 0.8142(3) 0.54848(17) 0.1935(3) 0.053(3) Uani 1 1 d G . .
H56 H 0.8083 0.5806 0.1998 0.063 Uiso 1 1 calc R . .
C57A C 0.7977(2) 0.5142(2) 0.2239(2) 0.039(3) Uani 1 1 d G . .
H57 H 0.7804 0.5229 0.2510 0.047 Uiso 1 1 calc R . .
C58A C 0.9447(4) 0.4326(4) 0.4790(4) 0.045(3) Uani 1 1 d . . .
H58A H 0.9208 0.4131 0.4941 0.067 Uiso 1 1 calc R . .
H58B H 0.9546 0.4574 0.5006 0.067 Uiso 1 1 calc R . .
H58C H 0.9718 0.4132 0.4706 0.067 Uiso 1 1 calc R . .
C59A C 0.8794(4) 0.5004(3) 0.4522(3) 0.037(3) Uani 1 1 d . . .
H59A H 0.8638 0.5182 0.4273 0.055 Uiso 1 1 calc R . .
H59B H 0.8965 0.5220 0.4727 0.055 Uiso 1 1 calc R . .
H59C H 0.8559 0.4834 0.4706 0.055 Uiso 1 1 calc R . .
C60A C 0.9670(2) 0.4990(2) 0.4068(2) 0.034(3) Uani 1 1 d G . .
C61A C 1.0141(2) 0.4893(2) 0.4149(2) 0.039(3) Uani 1 1 d G . .
H61 H 1.0227 0.4622 0.4322 0.046 Uiso 1 1 calc R . .
C62A C 1.04845(18) 0.5193(3) 0.3978(3) 0.057(3) Uani 1 1 d G . .
H62 H 1.0806 0.5126 0.4033 0.068 Uiso 1 1 calc R . .
C63A C 1.0358(2) 0.5589(3) 0.3724(3) 0.059(4) Uani 1 1 d G . .
H63 H 1.0593 0.5794 0.3607 0.071 Uiso 1 1 calc R . .
C64A C 0.9887(3) 0.5686(2) 0.3643(2) 0.052(3) Uani 1 1 d G . .
H64 H 0.9800 0.5958 0.3470 0.062 Uiso 1 1 calc R . .
C65A C 0.95431(19) 0.5387(2) 0.3815(2) 0.038(3) Uani 1 1 d G . .
H65 H 0.9221 0.5453 0.3759 0.046 Uiso 1 1 calc R . .
Co1B Co 0.86705(4) 0.41407(4) 0.89324(4) 0.0209(3) Uani 1 1 d . B .
Co2B Co 0.79894(4) 0.39315(4) 0.84611(4) 0.0207(3) Uani 1 1 d . B .
Co3B Co 0.81995(4) 0.34607(4) 0.91416(4) 0.0209(3) Uani 1 1 d . B .
P1B P 0.92412(9) 0.46713(9) 0.90724(9) 0.0268(6) Uani 1 1 d U . .
P2B P 0.74624(9) 0.40725(9) 0.78899(9) 0.0277(6) Uani 1 1 d . . .
P3B P 0.80588(9) 0.28887(9) 0.96698(9) 0.0277(6) Uani 1 1 d . . .
N1B N 0.8151(3) 0.4556(3) 0.8746(3) 0.030(2) Uani 1 1 d D . .
N2B N 0.7573(3) 0.3754(3) 0.8976(3) 0.028(2) Uani 1 1 d D . .
N3B N 0.8385(3) 0.3978(3) 0.9548(3) 0.0394(16) Uani 1 1 d D . .
N4B N 0.8595(3) 0.4141(3) 0.8125(3) 0.044(2) Uani 1 1 d D . .
N5B N 0.7984(3) 0.3129(3) 0.8530(3) 0.0394(16) Uani 1 1 d D . .
N6B N 0.9007(3) 0.3538(3) 0.9145(3) 0.044(2) Uani 1 1 d . . .
C1B C 0.7386(9) 0.4782(7) 0.9846(9) 0.053(3) Uani 0.65(4) 1 d PD A 1
H1BA H 0.7106 0.4914 0.9699 0.079 Uiso 0.65(4) 1 calc PR A 1
H1BB H 0.7590 0.5036 0.9953 0.079 Uiso 0.65(4) 1 calc PR A 1
H1BC H 0.7294 0.4588 1.0114 0.079 Uiso 0.65(4) 1 calc PR A 1
C1K C 0.7235(13) 0.4793(13) 0.9643(19) 0.053(3) Uani 0.35(4) 1 d PD A 2
H1KA H 0.7063 0.4636 0.9895 0.079 Uiso 0.35(4) 1 calc PR A 2
H1KB H 0.7023 0.4851 0.9378 0.079 Uiso 0.35(4) 1 calc PR A 2
H1KC H 0.7359 0.5093 0.9758 0.079 Uiso 0.35(4) 1 calc PR A 2
C2B C 0.7661(4) 0.4467(4) 0.9473(4) 0.053(3) Uani 1 1 d D . .
C3B C 0.7859(4) 0.4773(3) 0.9090(4) 0.042(3) Uani 1 1 d . A .
H3BA H 0.7593 0.4922 0.8924 0.050 Uiso 1 1 calc R . .
H3BB H 0.8042 0.5027 0.9239 0.050 Uiso 1 1 calc R . .
C4B C 0.7352(4) 0.4087(4) 0.9269(4) 0.044(3) Uani 1 1 d . A .
H4BA H 0.7201 0.3917 0.9531 0.053 Uiso 1 1 calc R . .
H4BB H 0.7099 0.4240 0.9086 0.053 Uiso 1 1 calc R . .
C5B C 0.8046(4) 0.4268(4) 0.9781(4) 0.043(3) Uani 1 1 d . A .
H5BA H 0.8214 0.4532 0.9931 0.051 Uiso 1 1 calc R . .
H5BB H 0.7899 0.4082 1.0034 0.051 Uiso 1 1 calc R . .
C6B C 0.8296(13) 0.4847(8) 0.8403(11) 0.0341(19) Uani 0.53(8) 1 d PGDU B 1
C7B C 0.8181(11) 0.5321(9) 0.8394(11) 0.035(2) Uani 0.53(8) 1 d PGU B 1
H7B H 0.8017 0.5457 0.8650 0.042 Uiso 0.53(8) 1 calc PR B 1
C8B C 0.8307(12) 0.5595(6) 0.8011(13) 0.036(2) Uani 0.53(8) 1 d PGU B 1
H8B H 0.8229 0.5918 0.8005 0.043 Uiso 0.53(8) 1 calc PR B 1
C9B C 0.8547(11) 0.5395(11) 0.7637(11) 0.036(2) Uani 0.53(8) 1 d PGU B 1
H9B H 0.8633 0.5582 0.7375 0.044 Uiso 0.53(8) 1 calc PR B 1
C10B C 0.8662(10) 0.4921(12) 0.7646(10) 0.037(2) Uani 0.53(8) 1 d PGU B 1
H10C H 0.8826 0.4784 0.7391 0.044 Uiso 0.53(8) 1 calc PR B 1
C11B C 0.8536(13) 0.4647(7) 0.8029(12) 0.0360(19) Uani 0.53(8) 1 d PGDU B 1
C6K C 0.8296(15) 0.4861(10) 0.8363(12) 0.0341(19) Uani 0.47(8) 1 d PGD B 2
C7K C 0.8233(12) 0.5340(9) 0.8295(13) 0.035(2) Uani 0.47(8) 1 d PG B 2
H7K H 0.8074 0.5521 0.8526 0.042 Uiso 0.47(8) 1 calc PR B 2
C8K C 0.8400(13) 0.5553(8) 0.7890(14) 0.036(2) Uani 0.47(8) 1 d PG B 2
H8K H 0.8357 0.5880 0.7844 0.043 Uiso 0.47(8) 1 calc PR B 2
C9K C 0.8632(12) 0.5288(13) 0.7553(11) 0.036(2) Uani 0.47(8) 1 d PG B 2
H9K H 0.8747 0.5433 0.7276 0.044 Uiso 0.47(8) 1 calc PR B 2
C10K C 0.8696(12) 0.4809(13) 0.7621(11) 0.037(2) Uani 0.47(8) 1 d PG B 2
H10D H 0.8854 0.4628 0.7391 0.044 Uiso 0.47(8) 1 calc PR B 2
C11K C 0.8528(15) 0.4596(8) 0.8026(13) 0.0360(19) Uani 0.47(8) 1 d PGD B 2
C12B C 0.7272(11) 0.3351(12) 0.8843(12) 0.036(2) Uani 0.36(7) 1 d PGDU B 1
C13B C 0.6788(10) 0.3301(13) 0.8867(14) 0.036(2) Uani 0.36(7) 1 d PGU B 1
H13A H 0.6602 0.3541 0.9003 0.043 Uiso 0.36(7) 1 calc PR B 1
C14B C 0.6575(8) 0.2899(14) 0.8691(19) 0.037(2) Uani 0.36(7) 1 d PGU B 1
H14A H 0.6244 0.2865 0.8708 0.045 Uiso 0.36(7) 1 calc PR B 1
C15B C 0.6846(15) 0.2547(12) 0.8492(14) 0.038(2) Uani 0.36(7) 1 d PGU B 1
H15A H 0.6701 0.2272 0.8372 0.045 Uiso 0.36(7) 1 calc PR B 1
C16B C 0.7331(15) 0.2596(12) 0.8468(11) 0.038(2) Uani 0.36(7) 1 d PGU B 1
H16A H 0.7516 0.2356 0.8331 0.045 Uiso 0.36(7) 1 calc PR B 1
C17B C 0.7544(9) 0.2998(14) 0.8643(15) 0.037(2) Uani 0.36(7) 1 d PGDU B 1
C12K C 0.7283(6) 0.3405(7) 0.8826(7) 0.036(2) Uani 0.64(7) 1 d PGD B 2
C13K C 0.6815(6) 0.3378(7) 0.8958(8) 0.036(2) Uani 0.64(7) 1 d PG B 2
H13B H 0.6677 0.3626 0.9133 0.043 Uiso 0.64(7) 1 calc PR B 2
C14K C 0.6548(4) 0.2989(8) 0.8835(11) 0.037(2) Uani 0.64(7) 1 d PG B 2
H14B H 0.6228 0.2971 0.8926 0.045 Uiso 0.64(7) 1 calc PR B 2
C15K C 0.6750(7) 0.2626(8) 0.8580(8) 0.038(2) Uani 0.64(7) 1 d PG B 2
H15B H 0.6568 0.2360 0.8495 0.045 Uiso 0.64(7) 1 calc PR B 2
C16K C 0.7219(9) 0.2653(7) 0.8447(5) 0.038(2) Uani 0.64(7) 1 d PG B 2
H16B H 0.7357 0.2405 0.8272 0.045 Uiso 0.64(7) 1 calc PR B 2
C17K C 0.7485(6) 0.3042(8) 0.8570(8) 0.037(2) Uani 0.64(7) 1 d PGD B 2
C18B C 0.8756(13) 0.381(2) 0.9857(15) 0.039(2) Uani 0.34(7) 1 d PGDU B 1
C19B C 0.8841(16) 0.3878(18) 1.0332(14) 0.039(2) Uani 0.34(7) 1 d PGU B 1
H19C H 0.8615 0.4034 1.0521 0.047 Uiso 0.34(7) 1 calc PR B 1
C20B C 0.9256(18) 0.3718(17) 1.0531(12) 0.039(2) Uani 0.34(7) 1 d PGU B 1
H20C H 0.9314 0.3764 1.0856 0.047 Uiso 0.34(7) 1 calc PR B 1
C21B C 0.9586(12) 0.3489(15) 1.0255(19) 0.038(2) Uani 0.34(7) 1 d PGU B 1
H21C H 0.9870 0.3379 1.0392 0.046 Uiso 0.34(7) 1 calc PR B 1
C22B C 0.9502(13) 0.3420(16) 0.9780(18) 0.038(2) Uani 0.34(7) 1 d PGU B 1
H22C H 0.9727 0.3264 0.9592 0.045 Uiso 0.34(7) 1 calc PR B 1
C23B C 0.9086(17) 0.358(2) 0.9581(11) 0.038(2) Uani 0.34(7) 1 d PGU B 1
C18K C 0.8745(7) 0.3840(11) 0.9848(7) 0.039(2) Uani 0.66(7) 1 d PGD B 2
C19K C 0.8756(8) 0.3943(10) 1.0324(7) 0.039(2) Uani 0.66(7) 1 d PG B 2
H19D H 0.8502 0.4107 1.0465 0.047 Uiso 0.66(7) 1 calc PR B 2
C20K C 0.9138(10) 0.3808(9) 1.0594(6) 0.039(2) Uani 0.66(7) 1 d PG B 2
H20D H 0.9146 0.3879 1.0919 0.047 Uiso 0.66(7) 1 calc PR B 2
C21K C 0.9510(7) 0.3569(8) 1.0388(9) 0.038(2) Uani 0.66(7) 1 d PG B 2
H21D H 0.9771 0.3477 1.0573 0.046 Uiso 0.66(7) 1 calc PR B 2
C22K C 0.9499(6) 0.3465(8) 0.9912(10) 0.038(2) Uani 0.66(7) 1 d PG B 2
H22D H 0.9753 0.3302 0.9771 0.045 Uiso 0.66(7) 1 calc PR B 2
C23K C 0.9116(8) 0.3600(11) 0.9642(6) 0.038(2) Uani 0.66(7) 1 d PG B 2
C24B C 0.8848(2) 0.3902(3) 0.7764(2) 0.0516(18) Uani 1 1 d GU B .
C25B C 0.86412(19) 0.3521(3) 0.7541(3) 0.0556(18) Uani 1 1 d GU . .
H25A H 0.8335 0.3422 0.7629 0.067 Uiso 1 1 calc R B .
C26B C 0.8883(2) 0.3284(2) 0.7190(3) 0.0568(18) Uani 1 1 d GU B .
H26A H 0.8742 0.3023 0.7038 0.068 Uiso 1 1 calc R . .
C27B C 0.9330(2) 0.3428(3) 0.7063(2) 0.0540(18) Uani 1 1 d GU . .
H27A H 0.9495 0.3266 0.6823 0.065 Uiso 1 1 calc R B .
C28B C 0.95368(19) 0.3809(3) 0.7286(3) 0.0517(18) Uani 1 1 d GU B .
H28A H 0.9843 0.3907 0.7198 0.062 Uiso 1 1 calc R . .
C29B C 0.9295(2) 0.4046(2) 0.7637(3) 0.0504(18) Uani 1 1 d GU . .
H29A H 0.9436 0.4306 0.7789 0.060 Uiso 1 1 calc R B .
C30B C 0.8227(3) 0.2767(2) 0.8284(2) 0.0525(18) Uani 1 1 d GU B .
C31B C 0.8084(2) 0.2636(3) 0.7837(2) 0.0518(18) Uani 1 1 d GU . .
H31A H 0.7822 0.2786 0.7695 0.062 Uiso 1 1 calc R B .
C32B C 0.8323(3) 0.2286(3) 0.7597(2) 0.0529(18) Uani 1 1 d GU B .
H32A H 0.8225 0.2196 0.7291 0.063 Uiso 1 1 calc R . .
C33B C 0.8706(3) 0.2066(2) 0.7804(2) 0.0549(18) Uani 1 1 d GU . .
H33A H 0.8869 0.1827 0.7640 0.066 Uiso 1 1 calc R B .
C34B C 0.8850(2) 0.2198(3) 0.8251(3) 0.0574(18) Uani 1 1 d GU B .
H34A H 0.9111 0.2048 0.8392 0.069 Uiso 1 1 calc R . .
C35B C 0.8610(3) 0.2548(3) 0.8491(2) 0.0551(18) Uani 1 1 d GU . .
H35A H 0.8709 0.2638 0.8796 0.066 Uiso 1 1 calc R B .
C36B C 0.9367(2) 0.3288(2) 0.8900(2) 0.0519(18) Uani 1 1 d GU B .
C37B C 0.9587(3) 0.3494(2) 0.8517(3) 0.0557(18) Uani 1 1 d GU . .
H37A H 0.9499 0.3800 0.8418 0.067 Uiso 1 1 calc R B .
C38B C 0.9936(3) 0.3252(2) 0.8277(2) 0.0567(18) Uani 1 1 d GU B .
H38A H 1.0087 0.3392 0.8015 0.068 Uiso 1 1 calc R . .
C39B C 1.0065(2) 0.2804(2) 0.8421(2) 0.0542(18) Uani 1 1 d GU . .
H39A H 1.0303 0.2639 0.8257 0.065 Uiso 1 1 calc R B .
C40B C 0.9844(3) 0.25983(19) 0.8804(3) 0.0523(18) Uani 1 1 d GU B .
H40A H 0.9932 0.2292 0.8902 0.063 Uiso 1 1 calc R . .
C41B C 0.9495(3) 0.2840(2) 0.9043(2) 0.0524(18) Uani 1 1 d GU . .
H41A H 0.9344 0.2700 0.9305 0.063 Uiso 1 1 calc R B .
C42B C 0.9473(4) 0.5008(4) 0.8593(4) 0.047(3) Uani 1 1 d U . .
H42G H 0.9617 0.4797 0.8364 0.071 Uiso 1 1 calc R . .
H42H H 0.9709 0.5228 0.8711 0.071 Uiso 1 1 calc R . .
H42I H 0.9218 0.5183 0.8443 0.071 Uiso 1 1 calc R . .
C43B C 0.9792(4) 0.4460(4) 0.9322(5) 0.053(3) Uani 1 1 d U . .
H43G H 0.9732 0.4324 0.9632 0.080 Uiso 1 1 calc R . .
H43H H 1.0012 0.4722 0.9353 0.080 Uiso 1 1 calc R . .
H43I H 0.9927 0.4220 0.9116 0.080 Uiso 1 1 calc R . .
C44B C 0.9084(2) 0.5128(2) 0.9491(2) 0.0372(16) Uani 1 1 d GU . .
C45B C 0.9131(2) 0.50365(19) 0.9967(2) 0.0411(16) Uani 1 1 d GU . .
H45C H 0.9248 0.4742 1.0070 0.049 Uiso 1 1 calc R . .
C46B C 0.9005(3) 0.5376(2) 1.02940(16) 0.0480(17) Uani 1 1 d GU . .
H46C H 0.9037 0.5313 1.0620 0.058 Uiso 1 1 calc R . .
C47B C 0.8833(3) 0.5806(2) 1.0144(2) 0.0515(17) Uani 1 1 d GU . .
H47C H 0.8747 0.6038 1.0368 0.062 Uiso 1 1 calc R . .
C48B C 0.8787(3) 0.58980(19) 0.9668(2) 0.0477(17) Uani 1 1 d GU . .
H48C H 0.8669 0.6192 0.9565 0.057 Uiso 1 1 calc R . .
C49B C 0.8912(3) 0.5559(2) 0.93409(17) 0.0409(16) Uani 1 1 d GU . .
H49C H 0.8881 0.5622 0.9015 0.049 Uiso 1 1 calc R . .
C50B C 0.7114(4) 0.3579(4) 0.7663(4) 0.046(2) Uani 1 1 d . . .
H50D H 0.7323 0.3350 0.7514 0.068 Uiso 1 1 calc R . .
H50E H 0.6888 0.3695 0.7431 0.068 Uiso 1 1 calc R . .
H50F H 0.6945 0.3429 0.7922 0.068 Uiso 1 1 calc R . .
C51B C 0.7672(4) 0.4314(4) 0.7343(3) 0.046(2) Uani 1 1 d . . .
H51D H 0.7814 0.4622 0.7400 0.068 Uiso 1 1 calc R . .
H51E H 0.7408 0.4349 0.7125 0.068 Uiso 1 1 calc R . .
H51F H 0.7906 0.4103 0.7206 0.068 Uiso 1 1 calc R . .
C52B C 0.7004(2) 0.4493(2) 0.8042(2) 0.0389(16) Uani 1 1 d GU . .
C53B C 0.70969(18) 0.4969(2) 0.7997(2) 0.0436(16) Uani 1 1 d GU . .
H53A H 0.7391 0.5070 0.7878 0.052 Uiso 1 1 calc R . .
C54B C 0.6760(2) 0.52966(17) 0.8126(3) 0.0485(17) Uani 1 1 d GU . .
H54A H 0.6824 0.5622 0.8095 0.058 Uiso 1 1 calc R . .
C55B C 0.6329(2) 0.5148(2) 0.8300(3) 0.0490(17) Uani 1 1 d GU . .
H55A H 0.6099 0.5372 0.8388 0.059 Uiso 1 1 calc R . .
C56B C 0.62359(18) 0.4672(2) 0.8345(2) 0.0466(17) Uani 1 1 d GU . .
H56A H 0.5942 0.4570 0.8463 0.056 Uiso 1 1 calc R . .
C57B C 0.6573(2) 0.43440(18) 0.8216(2) 0.0414(16) Uani 1 1 d GU . .
H57A H 0.6509 0.4019 0.8247 0.050 Uiso 1 1 calc R . .
C58B C 0.7816(4) 0.2337(4) 0.9462(4) 0.049(3) Uani 1 1 d . . .
H58D H 0.7493 0.2386 0.9355 0.073 Uiso 1 1 calc R . .
H58E H 0.7818 0.2107 0.9717 0.073 Uiso 1 1 calc R . .
H58F H 0.8006 0.2219 0.9201 0.073 Uiso 1 1 calc R . .
C59B C 0.8543(3) 0.2659(4) 1.0009(4) 0.042(3) Uani 1 1 d . . .
H59D H 0.8756 0.2486 0.9802 0.063 Uiso 1 1 calc R . .
H59E H 0.8423 0.2448 1.0252 0.063 Uiso 1 1 calc R . .
H59F H 0.8713 0.2918 1.0157 0.063 Uiso 1 1 calc R . .
C60B C 0.7638(2) 0.3040(2) 1.0125(2) 0.0395(16) Uani 1 1 d GU . .
C61B C 0.7161(2) 0.2993(2) 1.00352(19) 0.0440(16) Uani 1 1 d GU . .
H61A H 0.7058 0.2875 0.9741 0.053 Uiso 1 1 calc R . .
C62B C 0.68352(17) 0.3119(3) 1.0375(2) 0.0487(17) Uani 1 1 d GU . .
H62A H 0.6509 0.3086 1.0314 0.058 Uiso 1 1 calc R . .
C63B C 0.6986(2) 0.3291(3) 1.0806(2) 0.0499(17) Uani 1 1 d GU . .
H63A H 0.6764 0.3377 1.1038 0.060 Uiso 1 1 calc R . .
C64B C 0.7463(2) 0.3338(2) 1.08956(19) 0.0472(17) Uani 1 1 d GU . .
H64A H 0.7566 0.3456 1.1190 0.057 Uiso 1 1 calc R . .
C65B C 0.77887(18) 0.3212(2) 1.0555(2) 0.0425(16) Uani 1 1 d GU . .
H65A H 0.8115 0.3245 1.0617 0.051 Uiso 1 1 calc R . .
Co1C Co 0.56407(5) 0.59604(5) 0.16244(5) 0.0307(3) Uani 1 1 d . C .
Co2C Co 0.61705(5) 0.66257(5) 0.14903(5) 0.0305(3) Uani 1 1 d . C .
Co3C Co 0.55070(5) 0.64901(5) 0.09604(5) 0.0305(3) Uani 1 1 d . C .
P1C P 0.53487(11) 0.53723(10) 0.20667(10) 0.0390(7) Uani 1 1 d . . .
P2C P 0.67598(10) 0.70683(10) 0.17877(11) 0.0398(7) Uani 1 1 d . . .
P3C P 0.50627(10) 0.67835(11) 0.03720(10) 0.0400(7) Uani 1 1 d U . .
N1C N 0.5856(3) 0.6448(3) 0.2071(3) 0.031(2) Uani 1 1 d . C .
N2C N 0.5685(3) 0.7067(3) 0.1277(3) 0.032(2) Uani 1 1 d . C .
N3C N 0.5063(3) 0.6280(3) 0.1450(3) 0.033(2) Uani 1 1 d . C .
N4C N 0.6325(3) 0.5802(4) 0.1699(4) 0.069(2) Uani 1 1 d DU . .
N5C N 0.6325(4) 0.6696(4) 0.0808(3) 0.071(2) Uani 1 1 d DU . .
N6C N 0.5437(3) 0.5808(3) 0.0803(4) 0.065(2) Uani 1 1 d DU . .
C1C C 0.4844(4) 0.7292(4) 0.2293(4) 0.051(3) Uani 1 1 d . . .
H1CA H 0.4681 0.7099 0.2526 0.077 Uiso 1 1 calc R . .
H1CB H 0.4612 0.7452 0.2096 0.077 Uiso 1 1 calc R . .
H1CC H 0.5038 0.7525 0.2453 0.077 Uiso 1 1 calc R . .
C2C C 0.5148(4) 0.6986(4) 0.1992(4) 0.038(3) Uani 1 1 d . . .
C3C C 0.5540(3) 0.6790(4) 0.2297(3) 0.036(3) Uani 1 1 d . . .
H3CA H 0.5732 0.7055 0.2413 0.044 Uiso 1 1 calc R . .
H3CB H 0.5396 0.6637 0.2574 0.044 Uiso 1 1 calc R . .
C4C C 0.5347(4) 0.7302(3) 0.1595(4) 0.036(3) Uani 1 1 d . . .
H4CA H 0.5082 0.7421 0.1406 0.043 Uiso 1 1 calc R . .
H4CB H 0.5504 0.7576 0.1740 0.043 Uiso 1 1 calc R . .
C5C C 0.4833(4) 0.6598(3) 0.1777(4) 0.039(3) Uani 1 1 d . . .
H5CA H 0.4699 0.6410 0.2036 0.046 Uiso 1 1 calc R . .
H5CB H 0.4568 0.6751 0.1612 0.046 Uiso 1 1 calc R . .
C6C C 0.6182(2) 0.6243(2) 0.2369(2) 0.0441(17) Uani 1 1 d GU . .
C7C C 0.6260(2) 0.6367(2) 0.2834(2) 0.0466(17) Uani 1 1 d GU C .
H7C H 0.6079 0.6609 0.2974 0.056 Uiso 1 1 calc R . .
C8C C 0.6603(3) 0.6138(3) 0.30933(18) 0.0496(17) Uani 1 1 d GU C .
H8C H 0.6656 0.6223 0.3411 0.059 Uiso 1 1 calc R . .
C9C C 0.6868(2) 0.5784(2) 0.2888(2) 0.0501(17) Uani 1 1 d GU C .
H9C H 0.7103 0.5628 0.3066 0.060 Uiso 1 1 calc R . .
C10C C 0.6790(2) 0.5659(2) 0.2424(2) 0.0484(17) Uani 1 1 d GU C .
H10G H 0.6972 0.5417 0.2283 0.058 Uiso 1 1 calc R . .
C11C C 0.6447(3) 0.5889(3) 0.21638(18) 0.0458(17) Uani 1 1 d GU C .
C12C C 0.5882(2) 0.7370(2) 0.0946(2) 0.0456(17) Uani 1 1 d GU . .
C13C C 0.5758(2) 0.7835(2) 0.0870(2) 0.0474(17) Uani 1 1 d GU D .
H13D H 0.5514 0.7974 0.1051 0.057 Uiso 1 1 calc R . .
C14C C 0.5990(3) 0.80973(18) 0.0532(3) 0.0499(17) Uani 1 1 d GU D .
H14D H 0.5905 0.8415 0.0480 0.060 Uiso 1 1 calc R . .
C15C C 0.6347(2) 0.7894(2) 0.0268(2) 0.0512(18) Uani 1 1 d GU D .
H15D H 0.6505 0.8074 0.0037 0.061 Uiso 1 1 calc R . .
C16C C 0.6471(2) 0.7429(2) 0.0343(2) 0.0503(17) Uani 1 1 d GU D .
H16D H 0.6714 0.7290 0.0163 0.060 Uiso 1 1 calc R . .
C17C C 0.6239(3) 0.71667(18) 0.0682(3) 0.0475(17) Uani 1 1 d GU D .
C18C C 0.4761(2) 0.5946(2) 0.1247(2) 0.039(3) Uani 1 1 d G . .
C19C C 0.4295(2) 0.5871(2) 0.1368(2) 0.042(3) Uani 1 1 d G D .
H19H H 0.4155 0.6052 0.1610 0.051 Uiso 1 1 calc R . .
C20C C 0.40346(19) 0.5531(3) 0.1136(3) 0.061(4) Uani 1 1 d G D .
H20H H 0.3716 0.5479 0.1219 0.073 Uiso 1 1 calc R . .
C21C C 0.4240(3) 0.5266(2) 0.0782(3) 0.058(4) Uani 1 1 d G D .
H21H H 0.4062 0.5034 0.0623 0.069 Uiso 1 1 calc R . .
C22C C 0.4706(3) 0.5341(2) 0.0660(2) 0.057(4) Uani 1 1 d G D .
H22H H 0.4846 0.5160 0.0418 0.068 Uiso 1 1 calc R . .
C23C C 0.49666(19) 0.5681(3) 0.0893(3) 0.045(3) Uani 1 1 d G D .
C24C C 0.6513(8) 0.5371(8) 0.1488(7) 0.071(2) Uani 0.55(4) 1 d PGDU C 1
C25C C 0.6993(9) 0.5375(7) 0.1404(8) 0.072(3) Uani 0.55(4) 1 d PGU C 1
H25D H 0.7174 0.5643 0.1486 0.086 Uiso 0.55(4) 1 calc PR C 1
C26C C 0.7209(7) 0.4988(8) 0.1201(8) 0.074(3) Uani 0.55(4) 1 d PGU C 1
H26D H 0.7537 0.4991 0.1144 0.089 Uiso 0.55(4) 1 calc PR C 1
C27C C 0.6944(8) 0.4596(7) 0.1082(7) 0.076(3) Uani 0.55(4) 1 d PGU C 1
H27D H 0.7092 0.4332 0.0943 0.091 Uiso 0.55(4) 1 calc PR C 1
C28C C 0.6464(8) 0.4592(9) 0.1165(10) 0.076(3) Uani 0.55(4) 1 d PGU C 1
H28D H 0.6284 0.4324 0.1083 0.091 Uiso 0.55(4) 1 calc PR C 1
C29C C 0.6248(6) 0.4979(11) 0.1368(10) 0.074(3) Uani 0.55(4) 1 d PGU C 1
H29D H 0.5920 0.4976 0.1425 0.089 Uiso 0.55(4) 1 calc PR C 1
C24L C 0.6584(9) 0.5455(9) 0.1452(8) 0.071(2) Uani 0.45(4) 1 d PGD C 2
C25L C 0.7060(9) 0.5362(9) 0.1503(11) 0.072(3) Uani 0.45(4) 1 d PG C 2
H25E H 0.7252 0.5570 0.1677 0.086 Uiso 0.45(4) 1 calc PR C 2
C26L C 0.7253(7) 0.4964(10) 0.1299(11) 0.074(3) Uani 0.45(4) 1 d PG C 2
H26E H 0.7579 0.4900 0.1333 0.089 Uiso 0.45(4) 1 calc PR C 2
C27L C 0.6971(10) 0.4659(8) 0.1044(9) 0.076(3) Uani 0.45(4) 1 d PG C 2
H27E H 0.7104 0.4386 0.0904 0.091 Uiso 0.45(4) 1 calc PR C 2
C28L C 0.6496(9) 0.4751(12) 0.0993(12) 0.076(3) Uani 0.45(4) 1 d PG C 2
H28E H 0.6303 0.4543 0.0818 0.091 Uiso 0.45(4) 1 calc PR C 2
C29L C 0.6302(8) 0.5149(13) 0.1197(12) 0.074(3) Uani 0.45(4) 1 d PG C 2
H29E H 0.5977 0.5213 0.1162 0.089 Uiso 0.45(4) 1 calc PR C 2
C30C C 0.6754(6) 0.6479(6) 0.0617(7) 0.071(2) Uani 0.57(4) 1 d PGDU D 1
C31C C 0.7153(9) 0.6357(9) 0.0868(5) 0.073(3) Uani 0.57(4) 1 d PGU D 1
H31D H 0.7166 0.6408 0.1197 0.088 Uiso 0.57(4) 1 calc PR D 1
C32C C 0.7535(7) 0.6160(9) 0.0638(7) 0.074(3) Uani 0.57(4) 1 d PGU D 1
H32D H 0.7808 0.6076 0.0809 0.089 Uiso 0.57(4) 1 calc PR D 1
C33C C 0.7517(6) 0.6085(7) 0.0156(7) 0.075(3) Uani 0.57(4) 1 d PGU D 1
H33D H 0.7778 0.5950 -0.0001 0.090 Uiso 0.57(4) 1 calc PR D 1
C34C C 0.7118(8) 0.6207(7) -0.0095(5) 0.074(3) Uani 0.57(4) 1 d PGU D 1
H34D H 0.7105 0.6155 -0.0424 0.088 Uiso 0.57(4) 1 calc PR D 1
C35C C 0.6736(6) 0.6404(8) 0.0135(8) 0.072(3) Uani 0.57(4) 1 d PGU D 1
H35D H 0.6463 0.6488 -0.0036 0.087 Uiso 0.57(4) 1 calc PR D 1
C30L C 0.6689(8) 0.6459(8) 0.0549(9) 0.071(2) Uani 0.43(4) 1 d PGD D 2
C31L C 0.6977(13) 0.6200(11) 0.0845(7) 0.073(3) Uani 0.43(4) 1 d PG D 2
H31E H 0.6898 0.6167 0.1167 0.088 Uiso 0.43(4) 1 calc PR D 2
C32L C 0.7380(12) 0.5989(12) 0.0670(8) 0.074(3) Uani 0.43(4) 1 d PG D 2
H32E H 0.7576 0.5812 0.0873 0.089 Uiso 0.43(4) 1 calc PR D 2
C33L C 0.7495(8) 0.6037(9) 0.0199(9) 0.075(3) Uani 0.43(4) 1 d PG D 2
H33E H 0.7771 0.5893 0.0080 0.090 Uiso 0.43(4) 1 calc PR D 2
C34L C 0.7208(10) 0.6296(10) -0.0097(7) 0.074(3) Uani 0.43(4) 1 d PG D 2
H34E H 0.7287 0.6329 -0.0419 0.088 Uiso 0.43(4) 1 calc PR D 2
C35L C 0.6805(9) 0.6507(11) 0.0078(8) 0.072(3) Uani 0.43(4) 1 d PG D 2
H35E H 0.6608 0.6684 -0.0125 0.087 Uiso 0.43(4) 1 calc PR D 2
C36C C 0.5639(6) 0.5606(7) 0.0367(7) 0.067(2) Uani 0.55(3) 1 d PGDU D 1
C37C C 0.5758(9) 0.5866(5) -0.0027(9) 0.069(2) Uani 0.55(3) 1 d PGU D 1
H37D H 0.5694 0.6193 -0.0037 0.083 Uiso 0.55(3) 1 calc PR D 1
C38C C 0.5971(8) 0.5649(7) -0.0408(7) 0.070(2) Uani 0.55(3) 1 d PGU D 1
H38D H 0.6052 0.5827 -0.0678 0.084 Uiso 0.55(3) 1 calc PR D 1
C39C C 0.6065(6) 0.5171(7) -0.0394(6) 0.070(2) Uani 0.55(3) 1 d PGU D 1
H39D H 0.6211 0.5022 -0.0655 0.084 Uiso 0.55(3) 1 calc PR D 1
C40C C 0.5946(8) 0.4910(6) 0.0000(8) 0.068(2) Uani 0.55(3) 1 d PGU D 1
H40D H 0.6010 0.4583 0.0009 0.082 Uiso 0.55(3) 1 calc PR D 1
C41C C 0.5733(7) 0.5127(8) 0.0381(6) 0.067(2) Uani 0.55(3) 1 d PGU D 1
H41D H 0.5652 0.4949 0.0650 0.080 Uiso 0.55(3) 1 calc PR D 1
C36L C 0.5689(8) 0.5556(9) 0.0449(8) 0.067(2) Uani 0.45(3) 1 d PGD D 2
C37L C 0.5945(10) 0.5845(6) 0.0151(11) 0.069(2) Uani 0.45(3) 1 d PG D 2
H37E H 0.5984 0.6167 0.0225 0.083 Uiso 0.45(3) 1 calc PR D 2
C38L C 0.6144(10) 0.5662(8) -0.0254(10) 0.070(2) Uani 0.45(3) 1 d PG D 2
H38E H 0.6319 0.5859 -0.0458 0.084 Uiso 0.45(3) 1 calc PR D 2
C39L C 0.6087(8) 0.5190(9) -0.0362(7) 0.070(2) Uani 0.45(3) 1 d PG D 2
H39E H 0.6224 0.5064 -0.0639 0.084 Uiso 0.45(3) 1 calc PR D 2
C40L C 0.5831(10) 0.4901(7) -0.0064(9) 0.068(2) Uani 0.45(3) 1 d PG D 2
H40E H 0.5792 0.4578 -0.0138 0.082 Uiso 0.45(3) 1 calc PR D 2
C41L C 0.5632(9) 0.5084(8) 0.0341(8) 0.067(2) Uani 0.45(3) 1 d PG D 2
H41E H 0.5457 0.4886 0.0544 0.080 Uiso 0.45(3) 1 calc PR D 2
C42C C 0.5783(4) 0.5046(4) 0.2427(4) 0.051(3) Uani 1 1 d . . .
H42P H 0.5993 0.4869 0.2221 0.076 Uiso 1 1 calc R . .
H42Q H 0.5618 0.4829 0.2636 0.076 Uiso 1 1 calc R . .
H42R H 0.5966 0.5268 0.2614 0.076 Uiso 1 1 calc R . .
C43C C 0.5022(4) 0.4889(4) 0.1776(4) 0.054(3) Uani 1 1 d . . .
H43P H 0.4750 0.5017 0.1612 0.081 Uiso 1 1 calc R . .
H43Q H 0.4917 0.4663 0.2013 0.081 Uiso 1 1 calc R . .
H43R H 0.5228 0.4731 0.1551 0.081 Uiso 1 1 calc R . .
C44C C 0.4918(2) 0.5563(2) 0.2523(2) 0.040(3) Uani 1 1 d G . .
C45C C 0.4438(3) 0.5506(3) 0.2460(2) 0.050(3) Uani 1 1 d G . .
H45F H 0.4323 0.5348 0.2189 0.060 Uiso 1 1 calc R . .
C46C C 0.4126(2) 0.5678(3) 0.2792(3) 0.067(4) Uani 1 1 d G . .
H46F H 0.3798 0.5639 0.2749 0.080 Uiso 1 1 calc R . .
C47C C 0.4294(3) 0.5908(3) 0.3188(3) 0.068(4) Uani 1 1 d G . .
H47F H 0.4080 0.6026 0.3415 0.082 Uiso 1 1 calc R . .
C48C C 0.4774(3) 0.5966(3) 0.3251(2) 0.058(4) Uani 1 1 d G . .
H48F H 0.4888 0.6123 0.3521 0.069 Uiso 1 1 calc R . .
C49C C 0.5086(2) 0.5793(3) 0.2918(3) 0.052(3) Uani 1 1 d G . .
H49F H 0.5414 0.5833 0.2962 0.063 Uiso 1 1 calc R . .
C50C C 0.7087(4) 0.7422(4) 0.1356(4) 0.054(3) Uani 1 1 d . . .
H50J H 0.7246 0.7213 0.1135 0.081 Uiso 1 1 calc R . .
H50K H 0.7319 0.7615 0.1519 0.081 Uiso 1 1 calc R . .
H50L H 0.6868 0.7625 0.1186 0.081 Uiso 1 1 calc R . .
C51C C 0.7246(4) 0.6779(4) 0.2113(4) 0.055(3) Uani 1 1 d . . .
H51J H 0.7116 0.6597 0.2374 0.083 Uiso 1 1 calc R . .
H51K H 0.7460 0.7018 0.2236 0.083 Uiso 1 1 calc R . .
H51L H 0.7417 0.6570 0.1901 0.083 Uiso 1 1 calc R . .
C52C C 0.6573(3) 0.7522(2) 0.2211(2) 0.0475(17) Uani 1 1 d GU . .
C53C C 0.6636(3) 0.7459(2) 0.2690(2) 0.0514(17) Uani 1 1 d GU . .
H53C H 0.6796 0.7190 0.2803 0.062 Uiso 1 1 calc R . .
C54C C 0.6464(3) 0.7791(3) 0.30041(18) 0.0549(18) Uani 1 1 d GU . .
H54C H 0.6507 0.7748 0.3332 0.066 Uiso 1 1 calc R . .
C55C C 0.6230(3) 0.8185(2) 0.2839(2) 0.0560(18) Uani 1 1 d GU . .
H55C H 0.6113 0.8411 0.3053 0.067 Uiso 1 1 calc R . .
C56C C 0.6167(3) 0.8248(2) 0.2359(3) 0.0522(17) Uani 1 1 d GU . .
H56C H 0.6007 0.8517 0.2246 0.063 Uiso 1 1 calc R . .
C57C C 0.6339(3) 0.7917(2) 0.20456(18) 0.0487(17) Uani 1 1 d GU . .
H57C H 0.6296 0.7959 0.1718 0.058 Uiso 1 1 calc R . .
C58C C 0.5350(4) 0.7106(4) -0.0113(4) 0.058(3) Uani 1 1 d U . .
H58J H 0.5545 0.7358 0.0017 0.088 Uiso 1 1 calc R . .
H58K H 0.5111 0.7241 -0.0319 0.088 Uiso 1 1 calc R . .
H58L H 0.5548 0.6890 -0.0293 0.088 Uiso 1 1 calc R . .
C59C C 0.4709(4) 0.6346(5) 0.0038(4) 0.062(3) Uani 1 1 d U . .
H59J H 0.4919 0.6135 -0.0133 0.093 Uiso 1 1 calc R . .
H59K H 0.4505 0.6509 -0.0184 0.093 Uiso 1 1 calc R . .
H59L H 0.4516 0.6163 0.0257 0.093 Uiso 1 1 calc R . .
C60C C 0.4610(2) 0.7208(2) 0.0563(3) 0.0480(17) Uani 1 1 d GU . .
C61C C 0.4675(2) 0.7687(2) 0.0502(3) 0.0515(18) Uani 1 1 d GU . .
H61C H 0.4946 0.7800 0.0345 0.062 Uiso 1 1 calc R . .
C62C C 0.4344(3) 0.80019(18) 0.0673(3) 0.0542(18) Uani 1 1 d GU . .
H62C H 0.4389 0.8329 0.0632 0.065 Uiso 1 1 calc R . .
C63C C 0.3948(2) 0.7837(2) 0.0904(3) 0.0558(18) Uani 1 1 d GU . .
H63C H 0.3722 0.8052 0.1021 0.067 Uiso 1 1 calc R . .
C64C C 0.3882(2) 0.7358(3) 0.0964(3) 0.0528(18) Uani 1 1 d GU . .
H64C H 0.3611 0.7246 0.1122 0.063 Uiso 1 1 calc R . .
C65C C 0.4213(3) 0.70434(18) 0.0793(3) 0.0500(18) Uani 1 1 d GU . .
H65C H 0.4168 0.6716 0.0834 0.060 Uiso 1 1 calc R . .
Co1D Co 0.66008(4) 0.12132(4) 0.13727(4) 0.0202(3) Uani 1 1 d . E .
Co2D Co 0.59163(4) 0.07589(4) 0.16017(4) 0.0206(3) Uani 1 1 d . E .
Co3D Co 0.63720(4) 0.05297(4) 0.09177(4) 0.0206(3) Uani 1 1 d . E .
P1D P 0.71461(8) 0.17748(9) 0.14958(9) 0.0238(6) Uani 1 1 d . . .
P2D P 0.53573(9) 0.06357(9) 0.21470(8) 0.0234(6) Uani 1 1 d . . .
P3D P 0.64945(8) -0.00163(8) 0.03576(8) 0.0224(6) Uani 1 1 d . . .
N1D N 0.6443(3) 0.0946(3) 0.1998(3) 0.0284(19) Uani 1 1 d . E .
N2D N 0.6182(3) 0.0130(3) 0.1442(3) 0.0266(19) Uani 1 1 d . E .
N3D N 0.6999(3) 0.0690(3) 0.1186(3) 0.032(2) Uani 1 1 d . E .
N4D N 0.6017(3) 0.1570(3) 0.1594(3) 0.0392(18) Uani 1 1 d DU . .
N5D N 0.5564(3) 0.0537(3) 0.1015(3) 0.0410(18) Uani 1 1 d DU . .
N6D N 0.6593(3) 0.1120(3) 0.0561(3) 0.0410(18) Uani 1 1 d DU . .
C1D C 0.7238(4) -0.0108(4) 0.2240(4) 0.060(4) Uani 1 1 d . . .
H1DA H 0.7490 0.0084 0.2374 0.090 Uiso 1 1 calc R . .
H1DB H 0.7375 -0.0361 0.2053 0.090 Uiso 1 1 calc R . .
H1DC H 0.7049 -0.0242 0.2494 0.090 Uiso 1 1 calc R . .
C2D C 0.6920(3) 0.0203(4) 0.1923(3) 0.031(2) Uani 1 1 d . . .
C3D C 0.6737(3) 0.0598(3) 0.2226(3) 0.030(2) Uani 1 1 d . . .
H3DA H 0.6555 0.0458 0.2486 0.036 Uiso 1 1 calc R . .
H3DB H 0.7009 0.0762 0.2365 0.036 Uiso 1 1 calc R . .
C4D C 0.6528(3) -0.0097(3) 0.1738(4) 0.032(2) Uani 1 1 d . . .
H4DA H 0.6668 -0.0359 0.1558 0.038 Uiso 1 1 calc R . .
H4DB H 0.6362 -0.0236 0.2010 0.038 Uiso 1 1 calc R . .
C5D C 0.7230(3) 0.0393(3) 0.1536(3) 0.032(2) Uani 1 1 d . . .
H5DA H 0.7486 0.0577 0.1682 0.038 Uiso 1 1 calc R . .
H5DB H 0.7376 0.0124 0.1372 0.038 Uiso 1 1 calc R . .
C6D C 0.6316(2) 0.13118(19) 0.2303(2) 0.028(2) Uani 1 1 d G . .
C7D C 0.6419(2) 0.1348(2) 0.2778(2) 0.039(3) Uani 1 1 d G E .
H7D H 0.6577 0.1100 0.2934 0.047 Uiso 1 1 calc R . .
C8D C 0.6289(2) 0.1748(3) 0.30256(17) 0.041(3) Uani 1 1 d G E .
H8D H 0.6359 0.1773 0.3350 0.049 Uiso 1 1 calc R . .
C9D C 0.6057(2) 0.2111(2) 0.2798(2) 0.049(3) Uani 1 1 d G E .
H9D H 0.5968 0.2384 0.2967 0.059 Uiso 1 1 calc R . .
C10D C 0.5954(2) 0.2074(2) 0.2323(2) 0.040(3) Uani 1 1 d G E .
H10F H 0.5796 0.2323 0.2167 0.048 Uiso 1 1 calc R . .
C11D C 0.6084(2) 0.1675(2) 0.20753(17) 0.033(3) Uani 1 1 d G E .
C12D C 0.58176(19) -0.0172(2) 0.1318(2) 0.0345(15) Uani 1 1 d GU . .
C13D C 0.5780(2) -0.0647(2) 0.1421(2) 0.0390(15) Uani 1 1 d GU E .
H13C H 0.6027 -0.0802 0.1581 0.047 Uiso 1 1 calc R . .
C14D C 0.5381(2) -0.08941(16) 0.1289(2) 0.0409(16) Uani 1 1 d GU E .
H14C H 0.5356 -0.1219 0.1360 0.049 Uiso 1 1 calc R . .
C15D C 0.50198(19) -0.0667(2) 0.1054(2) 0.0408(16) Uani 1 1 d GU E .
H15C H 0.4747 -0.0836 0.0964 0.049 Uiso 1 1 calc R . .
C16D C 0.5057(2) -0.0192(2) 0.0951(2) 0.0385(15) Uani 1 1 d GU E .
H16C H 0.4810 -0.0036 0.0791 0.046 Uiso 1 1 calc R . .
C17D C 0.5456(2) 0.00558(16) 0.1083(2) 0.0359(15) Uani 1 1 d GU E .
C18D C 0.7300(2) 0.0811(2) 0.08220(19) 0.025(2) Uani 1 1 d G . .
C19D C 0.7776(2) 0.0712(2) 0.0787(2) 0.039(3) Uani 1 1 d G E .
H19G H 0.7932 0.0554 0.1036 0.046 Uiso 1 1 calc R . .
C20D C 0.80238(17) 0.0843(2) 0.0388(3) 0.041(3) Uani 1 1 d G E .
H20G H 0.8349 0.0775 0.0364 0.050 Uiso 1 1 calc R . .
C21D C 0.7795(2) 0.1073(2) 0.0024(2) 0.045(3) Uani 1 1 d G E .
H21G H 0.7965 0.1163 -0.0248 0.054 Uiso 1 1 calc R . .
C22D C 0.7319(2) 0.1172(2) 0.0059(2) 0.044(3) Uani 1 1 d G E .
H22G H 0.7163 0.1330 -0.0189 0.053 Uiso 1 1 calc R . .
C23D C 0.70719(17) 0.1041(2) 0.0458(2) 0.037(3) Uani 1 1 d G E .
C24D C 0.5775(7) 0.1963(8) 0.1347(7) 0.0372(18) Uani 0.61(6) 1 d PGDU E 1
C25D C 0.5332(7) 0.2076(8) 0.1518(7) 0.0372(18) Uani 0.61(6) 1 d PGU E 1
H25B H 0.5210 0.1914 0.1782 0.045 Uiso 0.61(6) 1 calc PR E 1
C26D C 0.5070(5) 0.2425(8) 0.1302(8) 0.0357(19) Uani 0.61(6) 1 d PGU E 1
H26B H 0.4768 0.2502 0.1419 0.043 Uiso 0.61(6) 1 calc PR E 1
C27D C 0.5250(6) 0.2661(7) 0.0916(8) 0.036(2) Uani 0.61(6) 1 d PGU E 1
H27B H 0.5070 0.2900 0.0768 0.043 Uiso 0.61(6) 1 calc PR E 1
C28D C 0.5692(5) 0.2548(10) 0.0745(7) 0.037(2) Uani 0.61(6) 1 d PGU E 1
H28B H 0.5815 0.2710 0.0481 0.045 Uiso 0.61(6) 1 calc PR E 1
C29D C 0.5955(4) 0.2199(11) 0.0961(6) 0.037(2) Uani 0.61(6) 1 d PGU E 1
H29B H 0.6257 0.2122 0.0844 0.044 Uiso 0.61(6) 1 calc PR E 1
C24M C 0.5704(10) 0.1880(12) 0.1336(10) 0.0372(18) Uani 0.39(6) 1 d PGD E 2
C25M C 0.5288(10) 0.2084(13) 0.1486(10) 0.0372(18) Uani 0.39(6) 1 d PG E 2
H25C H 0.5142 0.1978 0.1766 0.045 Uiso 0.39(6) 1 calc PR E 2
C26M C 0.5086(10) 0.2445(13) 0.1227(11) 0.0357(19) Uani 0.39(6) 1 d PG E 2
H26C H 0.4802 0.2584 0.1330 0.043 Uiso 0.39(6) 1 calc PR E 2
C27M C 0.5300(11) 0.2600(11) 0.0818(11) 0.036(2) Uani 0.39(6) 1 d PG E 2
H27C H 0.5162 0.2846 0.0641 0.043 Uiso 0.39(6) 1 calc PR E 2
C28M C 0.5717(9) 0.2396(17) 0.0668(9) 0.037(2) Uani 0.39(6) 1 d PG E 2
H28C H 0.5863 0.2502 0.0388 0.045 Uiso 0.39(6) 1 calc PR E 2
C29M C 0.5919(7) 0.2036(17) 0.0927(10) 0.037(2) Uani 0.39(6) 1 d PG E 2
H29C H 0.6203 0.1896 0.0824 0.044 Uiso 0.39(6) 1 calc PR E 2
C30D C 0.5169(9) 0.0796(8) 0.0785(9) 0.0390(17) Uani 0.55(9) 1 d PGDU E 1
C31D C 0.5064(9) 0.0619(8) 0.0343(9) 0.0393(18) Uani 0.55(9) 1 d PGU E 1
H31B H 0.5231 0.0357 0.0225 0.047 Uiso 0.55(9) 1 calc PR E 1
C32D C 0.4715(10) 0.0827(10) 0.0074(6) 0.0394(19) Uani 0.55(9) 1 d PGU E 1
H32B H 0.4643 0.0706 -0.0228 0.047 Uiso 0.55(9) 1 calc PR E 1
C33D C 0.4470(8) 0.1211(11) 0.0247(7) 0.038(2) Uani 0.55(9) 1 d PGU E 1
H33B H 0.4231 0.1353 0.0063 0.046 Uiso 0.55(9) 1 calc PR E 1
C34D C 0.4575(14) 0.1388(9) 0.0689(7) 0.039(2) Uani 0.55(9) 1 d PGU E 1
H34B H 0.4408 0.1651 0.0807 0.047 Uiso 0.55(9) 1 calc PR E 1
C35D C 0.4924(15) 0.1180(7) 0.0958(6) 0.038(2) Uani 0.55(9) 1 d PGU E 1
H35B H 0.4996 0.1301 0.1260 0.046 Uiso 0.55(9) 1 calc PR E 1
C30M C 0.5232(11) 0.0781(9) 0.0708(10) 0.0390(17) Uani 0.45(9) 1 d PGD E 2
C31M C 0.5035(12) 0.0629(9) 0.0289(9) 0.0393(18) Uani 0.45(9) 1 d PG E 2
H31C H 0.5144 0.0348 0.0146 0.047 Uiso 0.45(9) 1 calc PR E 2
C32M C 0.4679(11) 0.0887(11) 0.0079(9) 0.0394(19) Uani 0.45(9) 1 d PG E 2
H32C H 0.4545 0.0782 -0.0208 0.047 Uiso 0.45(9) 1 calc PR E 2
C33M C 0.4520(10) 0.1297(11) 0.0287(10) 0.038(2) Uani 0.45(9) 1 d PG E 2
H33C H 0.4277 0.1474 0.0144 0.046 Uiso 0.45(9) 1 calc PR E 2
C34M C 0.4717(18) 0.1450(8) 0.0706(8) 0.039(2) Uani 0.45(9) 1 d PG E 2
H34C H 0.4608 0.1731 0.0849 0.047 Uiso 0.45(9) 1 calc PR E 2
C35M C 0.5073(18) 0.1192(8) 0.0917(7) 0.038(2) Uani 0.45(9) 1 d PG E 2
H35C H 0.5207 0.1296 0.1203 0.046 Uiso 0.45(9) 1 calc PR E 2
C36D C 0.6345(6) 0.1399(6) 0.0218(6) 0.0401(17) Uani 0.61(6) 1 d PGDU E 1
C37D C 0.5923(7) 0.1226(7) 0.0043(9) 0.040(2) Uani 0.61(6) 1 d PGU E 1
H37B H 0.5794 0.0946 0.0167 0.048 Uiso 0.61(6) 1 calc PR E 1
C38D C 0.5691(6) 0.1465(8) -0.0313(10) 0.040(2) Uani 0.61(6) 1 d PGU E 1
H38B H 0.5403 0.1347 -0.0432 0.048 Uiso 0.61(6) 1 calc PR E 1
C39D C 0.5881(6) 0.1876(6) -0.0494(6) 0.0401(18) Uani 0.61(6) 1 d PGU E 1
H39B H 0.5722 0.2039 -0.0738 0.048 Uiso 0.61(6) 1 calc PR E 1
C40D C 0.6302(7) 0.2048(6) -0.0320(7) 0.0387(18) Uani 0.61(6) 1 d PGU E 1
H40B H 0.6431 0.2329 -0.0444 0.046 Uiso 0.61(6) 1 calc PR E 1
C41D C 0.6534(6) 0.1810(7) 0.0036(7) 0.0391(18) Uani 0.61(6) 1 d PGU E 1
H41B H 0.6822 0.1927 0.0156 0.047 Uiso 0.61(6) 1 calc PR E 1
C36M C 0.6331(9) 0.1351(11) 0.0174(9) 0.0401(17) Uani 0.39(6) 1 d PGD E 2
C37M C 0.5981(11) 0.1137(11) -0.0090(14) 0.040(2) Uani 0.39(6) 1 d PG E 2
H37C H 0.5892 0.0822 -0.0024 0.048 Uiso 0.39(6) 1 calc PR E 2
C38M C 0.5762(10) 0.1382(12) -0.0449(14) 0.040(2) Uani 0.39(6) 1 d PG E 2
H38C H 0.5523 0.1236 -0.0630 0.048 Uiso 0.39(6) 1 calc PR E 2
C39M C 0.5892(10) 0.1842(11) -0.0546(9) 0.0401(18) Uani 0.39(6) 1 d PG E 2
H39C H 0.5743 0.2010 -0.0791 0.048 Uiso 0.39(6) 1 calc PR E 2
C40M C 0.6242(12) 0.2056(9) -0.0282(11) 0.0387(18) Uani 0.39(6) 1 d PG E 2
H40C H 0.6331 0.2370 -0.0348 0.046 Uiso 0.39(6) 1 calc PR E 2
C41M C 0.6461(11) 0.1810(11) 0.0078(10) 0.0391(18) Uani 0.39(6) 1 d PG E 2
H41C H 0.6700 0.1957 0.0258 0.047 Uiso 0.39(6) 1 calc PR E 2
C42D C 0.7464(3) 0.1991(3) 0.0981(3) 0.034(3) Uani 1 1 d . . .
H42M H 0.7583 0.1724 0.0800 0.050 Uiso 1 1 calc R . .
H42N H 0.7727 0.2187 0.1083 0.050 Uiso 1 1 calc R . .
H42O H 0.7251 0.2176 0.0785 0.050 Uiso 1 1 calc R . .
C43D C 0.6968(3) 0.2330(3) 0.1746(4) 0.034(3) Uani 1 1 d . . .
H43M H 0.6727 0.2473 0.1548 0.052 Uiso 1 1 calc R . .
H43N H 0.7240 0.2539 0.1766 0.052 Uiso 1 1 calc R . .
H43O H 0.6841 0.2278 0.2061 0.052 Uiso 1 1 calc R . .
C44D C 0.76070(19) 0.1598(2) 0.1894(2) 0.0345(15) Uani 1 1 d GU . .
C45D C 0.8026(2) 0.1417(2) 0.17222(17) 0.0393(16) Uani 1 1 d GU . .
H45E H 0.8072 0.1387 0.1394 0.047 Uiso 1 1 calc R . .
C46D C 0.83773(18) 0.1280(2) 0.2031(2) 0.0441(16) Uani 1 1 d GU . .
H46E H 0.8664 0.1157 0.1914 0.053 Uiso 1 1 calc R . .
C47D C 0.8310(2) 0.1324(2) 0.2512(2) 0.0453(16) Uani 1 1 d GU . .
H47E H 0.8550 0.1231 0.2723 0.054 Uiso 1 1 calc R . .
C48D C 0.7891(2) 0.1505(2) 0.26838(17) 0.0434(16) Uani 1 1 d GU . .
H48E H 0.7845 0.1535 0.3012 0.052 Uiso 1 1 calc R . .
C49D C 0.75397(18) 0.1642(2) 0.2375(2) 0.0386(16) Uani 1 1 d GU . .
H49E H 0.7254 0.1765 0.2493 0.046 Uiso 1 1 calc R . .
C50D C 0.4802(3) 0.0383(4) 0.1965(4) 0.035(3) Uani 1 1 d . . .
H50G H 0.4657 0.0585 0.1728 0.052 Uiso 1 1 calc R . .
H50H H 0.4593 0.0357 0.2237 0.052 Uiso 1 1 calc R . .
H50I H 0.4856 0.0071 0.1832 0.052 Uiso 1 1 calc R . .
C51D C 0.5144(4) 0.1150(3) 0.2473(3) 0.035(3) Uani 1 1 d . . .
H51G H 0.5411 0.1321 0.2604 0.053 Uiso 1 1 calc R . .
H51H H 0.4938 0.1046 0.2728 0.053 Uiso 1 1 calc R . .
H51I H 0.4968 0.1355 0.2261 0.053 Uiso 1 1 calc R . .
C52D C 0.5531(2) 0.0238(2) 0.2608(2) 0.024(2) Uani 1 1 d G . .
C53D C 0.5711(2) 0.04078(19) 0.3028(2) 0.037(3) Uani 1 1 d G . .
H53B H 0.5740 0.0736 0.3076 0.044 Uiso 1 1 calc R . .
C54D C 0.5849(2) 0.0097(3) 0.33772(19) 0.053(3) Uani 1 1 d G . .
H54B H 0.5972 0.0214 0.3664 0.064 Uiso 1 1 calc R . .
C55D C 0.5808(2) -0.0383(3) 0.3307(2) 0.057(4) Uani 1 1 d G . .
H55B H 0.5902 -0.0595 0.3546 0.068 Uiso 1 1 calc R . .
C56D C 0.5628(3) -0.05533(17) 0.2887(3) 0.050(3) Uani 1 1 d G . .
H56B H 0.5599 -0.0882 0.2839 0.060 Uiso 1 1 calc R . .
C57D C 0.5490(2) -0.0243(2) 0.2537(2) 0.037(3) Uani 1 1 d G . .
H57B H 0.5367 -0.0359 0.2250 0.044 Uiso 1 1 calc R . .
C58D C 0.5980(3) -0.0337(3) 0.0139(3) 0.032(2) Uani 1 1 d . . .
H58G H 0.5797 -0.0455 0.0405 0.048 Uiso 1 1 calc R . .
H58H H 0.6083 -0.0601 -0.0055 0.048 Uiso 1 1 calc R . .
H58I H 0.5785 -0.0125 -0.0049 0.048 Uiso 1 1 calc R . .
C59D C 0.6745(3) 0.0166(3) -0.0205(3) 0.032(2) Uani 1 1 d . . .
H59G H 0.6542 0.0403 -0.0349 0.048 Uiso 1 1 calc R . .
H59H H 0.6768 -0.0106 -0.0414 0.048 Uiso 1 1 calc R . .
H59I H 0.7058 0.0298 -0.0154 0.048 Uiso 1 1 calc R . .
C60D C 0.6892(2) -0.04765(19) 0.0533(2) 0.023(2) Uani 1 1 d G . .
C61D C 0.7373(2) -0.0409(2) 0.0489(2) 0.038(3) Uani 1 1 d G . .
H61B H 0.7490 -0.0123 0.0366 0.046 Uiso 1 1 calc R . .
C62D C 0.76818(17) -0.0761(3) 0.0625(3) 0.052(3) Uani 1 1 d G . .
H62B H 0.8010 -0.0715 0.0594 0.063 Uiso 1 1 calc R . .
C63D C 0.7510(3) -0.1180(2) 0.0805(3) 0.053(3) Uani 1 1 d G . .
H63B H 0.7721 -0.1420 0.0897 0.064 Uiso 1 1 calc R . .
C64D C 0.7029(3) -0.12473(19) 0.0849(2) 0.052(3) Uani 1 1 d G . .
H64B H 0.6912 -0.1534 0.0972 0.063 Uiso 1 1 calc R . .
C65D C 0.67203(19) -0.0896(2) 0.0713(2) 0.039(3) Uani 1 1 d G . .
H65B H 0.6392 -0.0942 0.0743 0.047 Uiso 1 1 calc R . .
Co1E Co 0.86900(4) 0.81813(4) 0.80268(4) 0.0215(3) Uani 1 1 d . . .
P1E P 0.92613(9) 0.79277(9) 0.75437(9) 0.0286(6) Uani 1 1 d . . .
N1E N 0.8375(3) 0.7579(3) 0.8189(3) 0.0232(18) Uani 1 1 d . . .
N2E N 0.8917(3) 0.7979(3) 0.8728(3) 0.037(2) Uani 1 1 d . . .
C1E C 0.7361(3) 0.7361(3) 0.7361(3) 0.028(4) Uani 1 3 d S . .
H1EA H 0.7545 0.7244 0.7096 0.042 Uiso 0.33 1 calc PR F -1
H1EB H 0.7096 0.7545 0.7244 0.042 Uiso 0.33 1 calc PR F -1
H1EC H 0.7244 0.7096 0.7545 0.042 Uiso 0.33 1 calc PR F -1
C2E C 0.7665(3) 0.7665(3) 0.7665(3) 0.024(4) Uani 1 3 d S . .
C3E C 0.8054(3) 0.7359(3) 0.7862(4) 0.033(3) Uani 1 1 d . . .
H3EA H 0.7907 0.7088 0.8021 0.040 Uiso 1 1 calc R . .
H3EB H 0.8239 0.7236 0.7595 0.040 Uiso 1 1 calc R . .
C6E C 0.87099(19) 0.7274(2) 0.8373(2) 0.025(2) Uani 1 1 d G . .
C7E C 0.8753(2) 0.6798(2) 0.8278(2) 0.033(2) Uani 1 1 d G . .
H7E H 0.8537 0.6649 0.8074 0.039 Uiso 1 1 calc R . .
C8E C 0.9113(2) 0.65408(16) 0.8483(2) 0.043(3) Uani 1 1 d G . .
H8E H 0.9143 0.6215 0.8418 0.052 Uiso 1 1 calc R . .
C9E C 0.9429(2) 0.6760(2) 0.8782(2) 0.036(3) Uani 1 1 d G . .
H9E H 0.9675 0.6584 0.8922 0.043 Uiso 1 1 calc R . .
C10E C 0.9386(2) 0.7236(2) 0.8877(2) 0.043(3) Uani 1 1 d G . .
H10I H 0.9603 0.7385 0.9081 0.052 Uiso 1 1 calc R . .
C11E C 0.9026(2) 0.74932(16) 0.8672(2) 0.034(3) Uani 1 1 d G . .
C18E C 0.9254(3) 0.8192(3) 0.9048(3) 0.050(3) Uani 1 1 d G . .
C19E C 0.9250(3) 0.8066(3) 0.9519(3) 0.056(3) Uani 1 1 d G . .
H19L H 0.9032 0.7840 0.9630 0.068 Uiso 1 1 calc R . .
C20E C 0.9564(3) 0.8273(3) 0.9829(2) 0.076(5) Uani 1 1 d G . .
H20J H 0.9561 0.8187 1.0151 0.092 Uiso 1 1 calc R . .
C21E C 0.9883(3) 0.8605(3) 0.9668(3) 0.065(4) Uani 1 1 d G . .
H21J H 1.0098 0.8746 0.9880 0.078 Uiso 1 1 calc R . .
C22E C 0.9887(3) 0.8730(3) 0.9197(3) 0.071(4) Uani 1 1 d G . .
H22J H 1.0105 0.8957 0.9087 0.085 Uiso 1 1 calc R . .
C23E C 0.9572(3) 0.8524(3) 0.8887(2) 0.073(4) Uani 1 1 d G . .
H23E H 0.9575 0.8609 0.8565 0.087 Uiso 1 1 calc R . .
C42E C 0.9516(3) 0.8335(4) 0.7125(3) 0.039(3) Uani 1 1 d . . .
H42V H 0.9265 0.8509 0.6968 0.058 Uiso 1 1 calc R . .
H42W H 0.9698 0.8160 0.6892 0.058 Uiso 1 1 calc R . .
H42X H 0.9722 0.8554 0.7290 0.058 Uiso 1 1 calc R . .
C43E C 0.9789(4) 0.7683(4) 0.7808(4) 0.046(3) Uani 1 1 d . . .
H43V H 0.9936 0.7918 0.8010 0.069 Uiso 1 1 calc R . .
H43W H 1.0009 0.7590 0.7561 0.069 Uiso 1 1 calc R . .
H43X H 0.9705 0.7407 0.7996 0.069 Uiso 1 1 calc R . .
C44E C 0.9069(2) 0.7460(2) 0.7145(2) 0.027(2) Uani 1 1 d G . .
C45E C 0.9151(2) 0.6989(2) 0.7243(2) 0.039(3) Uani 1 1 d G . .
H45H H 0.9322 0.6903 0.7516 0.047 Uiso 1 1 calc R . .
C46E C 0.8983(3) 0.66447(18) 0.6943(3) 0.055(3) Uani 1 1 d G . .
H46H H 0.9039 0.6323 0.7010 0.065 Uiso 1 1 calc R . .
C47E C 0.8733(3) 0.6770(3) 0.6544(3) 0.058(4) Uani 1 1 d G . .
H47H H 0.8618 0.6535 0.6338 0.070 Uiso 1 1 calc R . .
C48E C 0.8651(2) 0.7241(3) 0.6445(2) 0.058(4) Uani 1 1 d G . .
H48H H 0.8480 0.7327 0.6173 0.070 Uiso 1 1 calc R . .
C49E C 0.8819(2) 0.7585(2) 0.6746(2) 0.043(3) Uani 1 1 d G . .
H49H H 0.8763 0.7907 0.6679 0.052 Uiso 1 1 calc R . .
Co1F Co 0.57591(4) 0.55293(4) 0.62142(4) 0.0204(3) Uani 1 1 d . . .
P1F P 0.56371(9) 0.49845(8) 0.67745(9) 0.0236(6) Uani 1 1 d . . .
N1F N 0.5131(3) 0.5682(3) 0.5947(3) 0.030(2) Uani 1 1 d . . .
N5F N 0.5536(3) 0.6118(3) 0.6567(3) 0.040(2) Uani 1 1 d . . .
C1F C 0.4893(4) 0.4893(4) 0.4893(4) 0.074(7) Uani 1 3 d S . .
H1FA H 0.4749 0.4647 0.5085 0.112 Uiso 0.33 1 calc PR G -1
H1FB H 0.5085 0.4749 0.4647 0.112 Uiso 0.33 1 calc PR G -1
H1FC H 0.4647 0.5085 0.4749 0.112 Uiso 0.33 1 calc PR G -1
C2F C 0.5201(3) 0.5201(3) 0.5201(3) 0.035(4) Uani 1 3 d S . .
C3F C 0.4901(3) 0.5399(3) 0.5603(3) 0.033(3) Uani 1 1 d . . .
H3FA H 0.4646 0.5588 0.5462 0.039 Uiso 1 1 calc R . .
H3FB H 0.4752 0.5131 0.5766 0.039 Uiso 1 1 calc R . .
C6F C 0.50573(17) 0.6047(2) 0.6674(2) 0.035(3) Uani 1 1 d G . .
C7F C 0.4811(3) 0.6180(2) 0.7073(2) 0.047(3) Uani 1 1 d G . .
H7F H 0.4968 0.6339 0.7320 0.057 Uiso 1 1 calc R . .
C8F C 0.4336(3) 0.6079(2) 0.7111(2) 0.048(3) Uani 1 1 d G . .
H8F H 0.4167 0.6169 0.7384 0.057 Uiso 1 1 calc R . .
C9F C 0.41066(17) 0.5846(2) 0.6749(3) 0.045(3) Uani 1 1 d G . .
H9F H 0.3782 0.5777 0.6775 0.054 Uiso 1 1 calc R . .
C10F C 0.4353(2) 0.5713(2) 0.6350(2) 0.045(3) Uani 1 1 d G . .
H10H H 0.4196 0.5554 0.6103 0.054 Uiso 1 1 calc R . .
C11F C 0.4828(2) 0.5814(2) 0.63120(19) 0.024(2) Uani 1 1 d G . .
C18F C 0.5791(2) 0.6382(2) 0.6931(2) 0.045(3) Uani 1 1 d G . .
C19F C 0.5625(2) 0.6815(2) 0.7079(2) 0.043(3) Uani 1 1 d G . .
H19K H 0.5353 0.6946 0.6938 0.052 Uiso 1 1 calc R . .
C20F C 0.5855(2) 0.70568(19) 0.7434(2) 0.036(3) Uani 1 1 d G . .
H20I H 0.5741 0.7353 0.7535 0.044 Uiso 1 1 calc R . .
C21F C 0.6253(2) 0.6865(2) 0.7641(2) 0.045(3) Uani 1 1 d G . .
H21I H 0.6411 0.7030 0.7884 0.054 Uiso 1 1 calc R . .
C22F C 0.6420(2) 0.6432(2) 0.7493(3) 0.068(4) Uani 1 1 d G . .
H22I H 0.6691 0.6300 0.7634 0.082 Uiso 1 1 calc R . .
C23F C 0.6189(3) 0.6190(2) 0.7138(3) 0.062(4) Uani 1 1 d G . .
H23D H 0.6303 0.5894 0.7037 0.074 Uiso 1 1 calc R . .
C42F C 0.5388(4) 0.5172(3) 0.7338(3) 0.036(3) Uani 1 1 d . . .
H42S H 0.5599 0.5398 0.7487 0.054 Uiso 1 1 calc R . .
H42T H 0.5350 0.4899 0.7543 0.054 Uiso 1 1 calc R . .
H42U H 0.5082 0.5319 0.7285 0.054 Uiso 1 1 calc R . .
C43F C 0.6151(3) 0.4663(3) 0.6983(4) 0.034(3) Uani 1 1 d . . .
H43S H 0.6310 0.4516 0.6716 0.051 Uiso 1 1 calc R . .
H43T H 0.6052 0.4420 0.7205 0.051 Uiso 1 1 calc R . .
H43U H 0.6367 0.4880 0.7139 0.051 Uiso 1 1 calc R . .
C44F C 0.5238(2) 0.4523(2) 0.6596(2) 0.0349(15) Uani 1 1 d GU . .
C45F C 0.54085(17) 0.4103(2) 0.6415(2) 0.0398(16) Uani 1 1 d GU . .
H45G H 0.5737 0.4056 0.6386 0.048 Uiso 1 1 calc R . .
C46F C 0.5098(2) 0.37535(18) 0.6278(2) 0.0451(16) Uani 1 1 d GU . .
H46G H 0.5215 0.3467 0.6154 0.054 Uiso 1 1 calc R . .
C47F C 0.4618(2) 0.3823(2) 0.6321(2) 0.0454(16) Uani 1 1 d GU . .
H47G H 0.4406 0.3584 0.6227 0.054 Uiso 1 1 calc R . .
C48F C 0.44475(17) 0.4242(2) 0.6502(2) 0.0426(16) Uani 1 1 d GU . .
H48G H 0.4119 0.4290 0.6532 0.051 Uiso 1 1 calc R . .
C49F C 0.4758(2) 0.45922(18) 0.6640(2) 0.0381(15) Uani 1 1 d GU . .
H49G H 0.4641 0.4879 0.6763 0.046 Uiso 1 1 calc R . .
Co1G Co 0.31987(4) 0.36690(4) 0.29894(4) 0.0206(3) Uani 1 1 d . I .
P1G P 0.30581(9) 0.42418(9) 0.24606(9) 0.0277(6) Uani 1 1 d D . .
N1G N 0.3379(3) 0.3151(3) 0.2576(3) 0.031(2) Uani 1 1 d D . .
N4G N 0.4013(3) 0.3591(3) 0.2989(3) 0.0477(19) Uani 1 1 d DU . .
C1G C 0.2346(5) 0.2346(5) 0.2346(5) 0.107(9) Uani 0.33 1 d PU I .
H1GA H 0.2226 0.2532 0.2083 0.160 Uiso 0.33 1 calc PR H -1
H1GB H 0.2083 0.2226 0.2532 0.160 Uiso 0.33 1 calc PR H -1
H1GC H 0.2532 0.2083 0.2226 0.160 Uiso 0.33 1 calc PR H -1
C2G C 0.2661(4) 0.2661(4) 0.2661(4) 0.045(5) Uani 1 3 d S . .
C3G C 0.3037(4) 0.2859(4) 0.2355(3) 0.041(3) Uani 1 1 d . I .
H3GA H 0.3204 0.2594 0.2204 0.049 Uiso 1 1 calc R . .
H3GB H 0.2886 0.3043 0.2103 0.049 Uiso 1 1 calc R . .
C6G C 0.3748(10) 0.3308(15) 0.2253(12) 0.0364(19) Uani 0.38(10) 1 d PGDU I 1
C7G C 0.3839(17) 0.3227(14) 0.1781(10) 0.038(2) Uani 0.38(10) 1 d PGU I 1
H7G H 0.3622 0.3053 0.1598 0.046 Uiso 0.38(10) 1 calc PR I 1
C8G C 0.4246(19) 0.3401(15) 0.1578(9) 0.038(2) Uani 0.38(10) 1 d PGU I 1
H8G H 0.4308 0.3346 0.1256 0.046 Uiso 0.38(10) 1 calc PR I 1
C9G C 0.4563(10) 0.3656(17) 0.1847(17) 0.040(2) Uani 0.38(10) 1 d PGU I 1
H9G H 0.4841 0.3775 0.1708 0.047 Uiso 0.38(10) 1 calc PR I 1
C10G C 0.4472(12) 0.3736(16) 0.2319(15) 0.039(2) Uani 0.38(10) 1 d PGU I 1
H10A H 0.4689 0.3911 0.2503 0.047 Uiso 0.38(10) 1 calc PR I 1
C11G C 0.4065(15) 0.3562(16) 0.2522(7) 0.039(2) Uani 0.38(10) 1 d PGDU I 1
C6P C 0.3745(6) 0.3292(9) 0.2298(7) 0.0364(19) Uani 0.62(10) 1 d PGD I 2
C7P C 0.3747(9) 0.3194(9) 0.1821(7) 0.038(2) Uani 0.62(10) 1 d PG I 2
H7P H 0.3488 0.3038 0.1681 0.046 Uiso 0.62(10) 1 calc PR I 2
C8P C 0.4130(12) 0.3323(10) 0.1547(4) 0.038(2) Uani 0.62(10) 1 d PG I 2
H8P H 0.4132 0.3256 0.1221 0.046 Uiso 0.62(10) 1 calc PR I 2
C9P C 0.4509(8) 0.3551(12) 0.1751(9) 0.040(2) Uani 0.62(10) 1 d PG I 2
H9P H 0.4770 0.3640 0.1564 0.047 Uiso 0.62(10) 1 calc PR I 2
C10P C 0.4506(6) 0.3650(11) 0.2229(10) 0.039(2) Uani 0.62(10) 1 d PG I 2
H10B H 0.4766 0.3806 0.2368 0.047 Uiso 0.62(10) 1 calc PR I 2
C11P C 0.4124(8) 0.3520(9) 0.2502(5) 0.039(2) Uani 0.62(10) 1 d PGD I 2
C18G C 0.4369(4) 0.3835(5) 0.3246(5) 0.0447(17) Uani 0.65(5) 1 d PGDU I 1
C19G C 0.4467(6) 0.4294(5) 0.3116(7) 0.044(2) Uani 0.65(5) 1 d PGU I 1
H19A H 0.4291 0.4440 0.2874 0.053 Uiso 0.65(5) 1 calc PR I 1
C20G C 0.4824(6) 0.4540(4) 0.3339(6) 0.045(2) Uani 0.65(5) 1 d PGU I 1
H20A H 0.4891 0.4854 0.3250 0.054 Uiso 0.65(5) 1 calc PR I 1
C21G C 0.5082(5) 0.4327(5) 0.3693(5) 0.0469(19) Uani 0.65(5) 1 d PGU I 1
H21A H 0.5326 0.4495 0.3846 0.056 Uiso 0.65(5) 1 calc PR I 1
C22G C 0.4984(8) 0.3868(6) 0.3824(6) 0.045(2) Uani 0.65(5) 1 d PGU I 1
H22A H 0.5161 0.3722 0.4066 0.055 Uiso 0.65(5) 1 calc PR I 1
C23G C 0.4628(8) 0.3622(5) 0.3601(5) 0.045(2) Uani 0.65(5) 1 d PGU I 1
H23 H 0.4560 0.3308 0.3690 0.054 Uiso 0.65(5) 1 calc PR I 1
C18P C 0.4357(8) 0.3861(10) 0.3193(9) 0.0447(17) Uani 0.35(5) 1 d PGD I 2
C19P C 0.4560(12) 0.4268(11) 0.3017(9) 0.044(2) Uani 0.35(5) 1 d PG I 2
H19B H 0.4473 0.4380 0.2716 0.053 Uiso 0.35(5) 1 calc PR I 2
C20P C 0.4890(11) 0.4510(9) 0.3282(10) 0.045(2) Uani 0.35(5) 1 d PG I 2
H20B H 0.5028 0.4788 0.3162 0.054 Uiso 0.35(5) 1 calc PR I 2
C21P C 0.5017(9) 0.4345(10) 0.3723(9) 0.0469(19) Uani 0.35(5) 1 d PG I 2
H21B H 0.5242 0.4511 0.3904 0.056 Uiso 0.35(5) 1 calc PR I 2
C22P C 0.4814(15) 0.3938(12) 0.3899(8) 0.045(2) Uani 0.35(5) 1 d PG I 2
H22B H 0.4901 0.3826 0.4200 0.055 Uiso 0.35(5) 1 calc PR I 2
C23P C 0.4485(13) 0.3696(10) 0.3634(9) 0.045(2) Uani 0.35(5) 1 d PG I 2
H23A H 0.4346 0.3418 0.3754 0.054 Uiso 0.35(5) 1 calc PR I 2
C42G C 0.2814(4) 0.4792(3) 0.2674(4) 0.045(3) Uani 1 1 d . J .
H42D H 0.2494 0.4739 0.2786 0.067 Uiso 1 1 calc R . .
H42E H 0.2810 0.5022 0.2419 0.067 Uiso 1 1 calc R . .
H42F H 0.3008 0.4910 0.2932 0.067 Uiso 1 1 calc R . .
C43G C 0.3549(3) 0.4464(4) 0.2125(4) 0.042(3) Uani 1 1 d . J .
H43D H 0.3762 0.4637 0.2332 0.063 Uiso 1 1 calc R . .
H43E H 0.3434 0.4674 0.1878 0.063 Uiso 1 1 calc R . .
H43F H 0.3718 0.4201 0.1981 0.063 Uiso 1 1 calc R . .
C44G C 0.2634(6) 0.4099(8) 0.2006(6) 0.0290(16) Uani 0.59(4) 1 d PGDU J 1
C45G C 0.2752(5) 0.3901(8) 0.1576(6) 0.0313(17) Uani 0.59(4) 1 d PGU J 1
H45A H 0.3072 0.3845 0.1501 0.038 Uiso 0.59(4) 1 calc PR J 1
C46G C 0.2403(7) 0.3786(6) 0.1257(5) 0.033(2) Uani 0.59(4) 1 d PGU J 1
H46A H 0.2484 0.3651 0.0963 0.039 Uiso 0.59(4) 1 calc PR J 1
C47G C 0.1935(6) 0.3868(6) 0.1366(6) 0.032(2) Uani 0.59(4) 1 d PGU J 1
H47A H 0.1697 0.3789 0.1148 0.038 Uiso 0.59(4) 1 calc PR J 1
C48G C 0.1817(5) 0.4066(7) 0.1796(6) 0.030(2) Uani 0.59(4) 1 d PGU J 1
H48A H 0.1497 0.4122 0.1871 0.036 Uiso 0.59(4) 1 calc PR J 1
C49G C 0.2166(6) 0.4181(7) 0.2116(4) 0.0293(19) Uani 0.59(4) 1 d PGU J 1
H49A H 0.2085 0.4316 0.2409 0.035 Uiso 0.59(4) 1 calc PR J 1
C44P C 0.2645(9) 0.4071(11) 0.2003(8) 0.0290(16) Uani 0.41(4) 1 d PGD J 2
C45P C 0.2843(6) 0.3940(13) 0.1577(10) 0.0313(17) Uani 0.41(4) 1 d PG J 2
H45B H 0.3174 0.3948 0.1538 0.038 Uiso 0.41(4) 1 calc PR J 2
C46P C 0.2557(10) 0.3796(10) 0.1210(7) 0.033(2) Uani 0.41(4) 1 d PG J 2
H46B H 0.2692 0.3707 0.0919 0.039 Uiso 0.41(4) 1 calc PR J 2
C47P C 0.2073(9) 0.3784(9) 0.1267(7) 0.032(2) Uani 0.41(4) 1 d PG J 2
H47B H 0.1878 0.3686 0.1016 0.038 Uiso 0.41(4) 1 calc PR J 2
C48P C 0.1875(6) 0.3915(11) 0.1693(8) 0.030(2) Uani 0.41(4) 1 d PG J 2
H48B H 0.1545 0.3906 0.1733 0.036 Uiso 0.41(4) 1 calc PR J 2
C49P C 0.2161(9) 0.4058(10) 0.2061(6) 0.0293(19) Uani 0.41(4) 1 d PG J 2
H49B H 0.2026 0.4147 0.2352 0.035 Uiso 0.41(4) 1 calc PR J 2
Co1H Co 0.06412(5) 0.11708(5) 0.05063(5) 0.0294(3) Uani 1 1 d . . .
P1H P 0.03484(11) 0.17582(10) 0.00645(10) 0.0379(7) Uani 1 1 d . . .
N1H N 0.0850(3) 0.0687(3) 0.0069(3) 0.030(2) Uani 1 1 d . . .
N4H N 0.1324(4) 0.1336(4) 0.0435(4) 0.072(2) Uani 1 1 d DU . .
C1H C -0.0167(4) -0.0167(4) -0.0167(4) 0.063(6) Uani 1 3 d S . .
H1HA H -0.0330 0.0028 -0.0399 0.094 Uiso 0.33 1 calc PR K 2
H1HB H -0.0399 -0.0330 0.0028 0.094 Uiso 0.33 1 calc PR K 2
H1HC H 0.0028 -0.0399 -0.0330 0.094 Uiso 0.33 1 calc PR K 2
C2H C 0.0145(4) 0.0145(4) 0.0145(4) 0.035(4) Uani 0.33 1 d P L 2
C3H C 0.0540(4) 0.0347(4) -0.0168(3) 0.040(3) Uani 1 1 d . L 2
H3HA H 0.0734 0.0084 -0.0286 0.048 Uiso 1 1 calc R L 2
H3HB H 0.0396 0.0502 -0.0443 0.048 Uiso 1 1 calc R L 2
C6H C 0.1183(2) 0.0884(2) -0.0238(2) 0.0448(17) Uani 1 1 d GU L .
C7H C 0.1257(2) 0.0760(2) -0.0704(2) 0.0472(17) Uani 1 1 d GU . .
H7H H 0.1075 0.0518 -0.0843 0.057 Uiso 1 1 calc R L .
C8H C 0.1599(2) 0.0989(3) -0.09656(18) 0.0507(18) Uani 1 1 d GU L .
H8H H 0.1650 0.0904 -0.1284 0.061 Uiso 1 1 calc R . .
C9H C 0.1865(2) 0.1343(3) -0.0762(2) 0.0518(18) Uani 1 1 d GU . .
H9H H 0.2098 0.1500 -0.0941 0.062 Uiso 1 1 calc R L .
C10H C 0.1790(2) 0.1467(2) -0.0297(2) 0.0506(18) Uani 1 1 d GU L .
H10E H 0.1972 0.1709 -0.0158 0.061 Uiso 1 1 calc R . .
C11H C 0.1449(3) 0.1238(3) -0.00349(18) 0.0467(17) Uani 1 1 d GU L .
C18H C 0.1531(6) 0.1745(5) 0.0658(5) 0.071(2) Uani 0.71(4) 1 d PGDU L 1
C19H C 0.2015(6) 0.1746(5) 0.0718(6) 0.072(2) Uani 0.71(4) 1 d PGU L 1
H19E H 0.2194 0.1481 0.0625 0.086 Uiso 0.71(4) 1 calc PR L 1
C20H C 0.2235(4) 0.2133(6) 0.0915(6) 0.073(3) Uani 0.71(4) 1 d PGU L 1
H20E H 0.2566 0.2133 0.0956 0.088 Uiso 0.71(4) 1 calc PR L 1
C21H C 0.1972(5) 0.2520(4) 0.1052(5) 0.075(3) Uani 0.71(4) 1 d PGU L 1
H21E H 0.2123 0.2785 0.1186 0.090 Uiso 0.71(4) 1 calc PR L 1
C22H C 0.1489(5) 0.2520(6) 0.0991(7) 0.074(3) Uani 0.71(4) 1 d PGU L 1
H22E H 0.1309 0.2784 0.1085 0.089 Uiso 0.71(4) 1 calc PR L 1
C23H C 0.1268(4) 0.2132(8) 0.0794(7) 0.074(3) Uani 0.71(4) 1 d PGU L 1
H23B H 0.0937 0.2132 0.0753 0.088 Uiso 0.71(4) 1 calc PR L 1
C18Q C 0.1587(13) 0.1670(12) 0.0687(12) 0.071(2) Uani 0.29(4) 1 d PGD L 2
C19Q C 0.2045(12) 0.1816(13) 0.0606(14) 0.072(2) Uani 0.29(4) 1 d PG L 2
H19F H 0.2247 0.1633 0.0415 0.086 Uiso 0.29(4) 1 calc PR L 2
C20Q C 0.2207(11) 0.2231(14) 0.0806(15) 0.073(3) Uani 0.29(4) 1 d PG L 2
H20F H 0.2520 0.2331 0.0751 0.088 Uiso 0.29(4) 1 calc PR L 2
C21Q C 0.1911(14) 0.2499(10) 0.1086(13) 0.075(3) Uani 0.29(4) 1 d PG L 2
H21F H 0.2022 0.2782 0.1222 0.090 Uiso 0.29(4) 1 calc PR L 2
C22Q C 0.1453(12) 0.2352(16) 0.1166(16) 0.074(3) Uani 0.29(4) 1 d PG L 2
H22F H 0.1251 0.2535 0.1358 0.089 Uiso 0.29(4) 1 calc PR L 2
C23Q C 0.1291(10) 0.1938(19) 0.0967(16) 0.074(3) Uani 0.29(4) 1 d PG L 2
H23C H 0.0978 0.1838 0.1022 0.088 Uiso 0.29(4) 1 calc PR L 2
C42H C 0.0021(4) 0.2233(4) 0.0351(4) 0.054(3) Uani 1 1 d . . .
H42J H -0.0229 0.2099 0.0545 0.082 Uiso 1 1 calc R M 2
H42K H -0.0117 0.2438 0.0111 0.082 Uiso 1 1 calc R M 2
H42L H 0.0234 0.2416 0.0549 0.082 Uiso 1 1 calc R M 2
C43H C 0.0769(4) 0.2084(4) -0.0289(4) 0.054(3) Uani 1 1 d . . .
H43J H 0.0980 0.2260 -0.0083 0.080 Uiso 1 1 calc R N 2
H43K H 0.0601 0.2303 -0.0494 0.080 Uiso 1 1 calc R N 2
H43L H 0.0951 0.1865 -0.0481 0.080 Uiso 1 1 calc R N 2
C44H C -0.0080(2) 0.1564(2) -0.0389(2) 0.039(3) Uani 1 1 d G . .
C45H C 0.00856(19) 0.1334(3) -0.0785(3) 0.045(3) Uani 1 1 d G . .
H45D H 0.0413 0.1293 -0.0829 0.055 Uiso 1 1 calc R . .
C46H C -0.0228(3) 0.1165(3) -0.1118(2) 0.055(4) Uani 1 1 d G . .
H46D H -0.0115 0.1008 -0.1389 0.066 Uiso 1 1 calc R . .
C47H C -0.0707(3) 0.1226(3) -0.1054(3) 0.066(4) Uani 1 1 d G . .
H47D H -0.0922 0.1110 -0.1281 0.079 Uiso 1 1 calc R . .
C48H C -0.08732(19) 0.1455(3) -0.0657(3) 0.060(4) Uani 1 1 d G . .
H48D H -0.1201 0.1497 -0.0613 0.072 Uiso 1 1 calc R . .
C49H C -0.0560(3) 0.1624(3) -0.0325(2) 0.050(3) Uani 1 1 d G . .
H49D H -0.0673 0.1781 -0.0053 0.060 Uiso 1 1 calc R . .
O1S O 0.6307(5) 0.3446(5) 0.2128(6) 0.108(3) Uani 0.75 1 d PU . .
C1S C 0.5806(8) 0.3585(8) 0.2234(9) 0.107(4) Uani 0.75 1 d PU . .
H1SA H 0.5714 0.3873 0.2063 0.129 Uiso 0.75 1 calc PR . .
H1SB H 0.5584 0.3329 0.2160 0.129 Uiso 0.75 1 calc PR . .
C2S C 0.5839(8) 0.3660(8) 0.2697(9) 0.107(4) Uani 0.75 1 d PU . .
H2SA H 0.5555 0.3530 0.2848 0.128 Uiso 0.75 1 calc PR . .
H2SB H 0.5838 0.4003 0.2752 0.128 Uiso 0.75 1 calc PR . .
C3S C 0.6259(8) 0.3458(8) 0.2935(9) 0.106(4) Uani 0.75 1 d PU . .
H3SA H 0.6416 0.3693 0.3134 0.127 Uiso 0.75 1 calc PR . .
H3SB H 0.6173 0.3182 0.3128 0.127 Uiso 0.75 1 calc PR . .
C4S C 0.6527(8) 0.3334(8) 0.2574(9) 0.104(4) Uani 0.75 1 d PU . .
H4SA H 0.6589 0.2993 0.2589 0.125 Uiso 0.75 1 calc PR . .
H4SB H 0.6832 0.3499 0.2597 0.125 Uiso 0.75 1 calc PR . .
O2S O 0.3553(5) 0.9855(6) 0.0788(5) 0.099(3) Uani 0.75 1 d PU . .
C6S C 0.3676(8) 0.9975(8) 0.1292(7) 0.095(3) Uani 0.75 1 d PU . .
H6SA H 0.3949 1.0190 0.1299 0.114 Uiso 0.75 1 calc PR . .
H6SB H 0.3408 1.0135 0.1444 0.114 Uiso 0.75 1 calc PR . .
C7S C 0.3783(8) 0.9560(8) 0.1535(7) 0.093(3) Uani 0.75 1 d PU . .
H7SA H 0.4124 0.9546 0.1603 0.111 Uiso 0.75 1 calc PR . .
H7SB H 0.3611 0.9550 0.1837 0.111 Uiso 0.75 1 calc PR . .
C8S C 0.3661(8) 0.9204(8) 0.1273(7) 0.095(3) Uani 0.75 1 d PU . .
H8SA H 0.3434 0.9005 0.1445 0.115 Uiso 0.75 1 calc PR . .
H8SB H 0.3941 0.9010 0.1202 0.115 Uiso 0.75 1 calc PR . .
C9S C 0.3459(8) 0.9361(8) 0.0854(7) 0.098(3) Uani 0.75 1 d PU . .
H9SA H 0.3116 0.9308 0.0863 0.118 Uiso 0.75 1 calc PR . .
H9SB H 0.3589 0.9181 0.0587 0.118 Uiso 0.75 1 calc PR . .
O3S O 0.4549(5) 0.5591(5) 0.8346(5) 0.086(3) Uani 0.75 1 d PU . .
C11S C 0.4170(8) 0.5897(7) 0.8453(7) 0.087(3) Uani 0.75 1 d PU . .
H11A H 0.4006 0.5995 0.8162 0.105 Uiso 0.75 1 calc PR . .
H11B H 0.3941 0.5739 0.8661 0.105 Uiso 0.75 1 calc PR . .
C12S C 0.4368(7) 0.6284(7) 0.8677(7) 0.088(3) Uani 0.75 1 d PU . .
H12A H 0.4327 0.6251 0.9020 0.105 Uiso 0.75 1 calc PR . .
H12B H 0.4204 0.6572 0.8576 0.105 Uiso 0.75 1 calc PR . .
C13S C 0.4850(7) 0.6326(7) 0.8573(7) 0.086(3) Uani 0.75 1 d PU . .
H13E H 0.5028 0.6441 0.8848 0.103 Uiso 0.75 1 calc PR . .
H13F H 0.4903 0.6541 0.8305 0.103 Uiso 0.75 1 calc PR . .
C14S C 0.4983(7) 0.5837(7) 0.8452(7) 0.085(3) Uani 0.75 1 d PU . .
H14E H 0.5195 0.5834 0.8177 0.102 Uiso 0.75 1 calc PR . .
H14F H 0.5145 0.5686 0.8720 0.102 Uiso 0.75 1 calc PR . .
O4S O 0.0822(5) 0.8671(5) 0.7144(5) 0.097(3) Uani 0.75 1 d PU . .
C16S C 0.1329(7) 0.8541(8) 0.7263(8) 0.096(3) Uani 0.75 1 d PU . .
H16E H 0.1438 0.8265 0.7082 0.115 Uiso 0.75 1 calc PR . .
H16F H 0.1547 0.8807 0.7214 0.115 Uiso 0.75 1 calc PR . .
C17S C 0.1269(7) 0.8437(8) 0.7738(8) 0.096(3) Uani 0.75 1 d PU . .
H17A H 0.1556 0.8528 0.7911 0.116 Uiso 0.75 1 calc PR . .
H17B H 0.1227 0.8094 0.7775 0.116 Uiso 0.75 1 calc PR . .
C18S C 0.0876(7) 0.8672(8) 0.7937(8) 0.095(3) Uani 0.75 1 d PU . .
H18A H 0.0707 0.8462 0.8156 0.114 Uiso 0.75 1 calc PR . .
H18B H 0.0979 0.8954 0.8112 0.114 Uiso 0.75 1 calc PR . .
C19S C 0.0595(7) 0.8795(8) 0.7580(8) 0.093(3) Uani 0.75 1 d PU . .
H19I H 0.0535 0.9137 0.7589 0.112 Uiso 0.75 1 calc PR . .
H19J H 0.0291 0.8630 0.7606 0.112 Uiso 0.75 1 calc PR . .

loop_
_atom_site_aniso_label
_atom_site_aniso_U_11
_atom_site_aniso_U_22
_atom_site_aniso_U_33
_atom_site_aniso_U_23
_atom_site_aniso_U_13
_atom_site_aniso_U_12
Co1A 0.0229(7) 0.0209(7) 0.0214(7) 0.0019(5) 0.0016(5) 0.0008(5)
Co2A 0.0212(7) 0.0212(7) 0.0211(7) 0.0001(5) 0.0005(5) -0.0028(5)
Co3A 0.0212(7) 0.0219(7) 0.0235(7) 0.0000(5) 0.0022(5) -0.0009(5)
P1A 0.0271(15) 0.0236(15) 0.0339(16) -0.0026(11) 0.0005(12) 0.0016(11)
P2A 0.0252(15) 0.0323(16) 0.0264(15) -0.0013(12) 0.0001(11) 0.0031(11)
P3A 0.0336(16) 0.0269(15) 0.0241(15) -0.0005(11) -0.0021(11) 0.0000(12)
N1A 0.031(5) 0.017(4) 0.018(4) 0.000(3) 0.004(3) -0.003(3)
N2A 0.019(4) 0.022(4) 0.028(5) -0.003(3) 0.005(3) -0.002(3)
N3A 0.031(5) 0.020(4) 0.019(4) 0.000(3) -0.007(3) 0.004(3)
N4A 0.047(6) 0.039(6) 0.035(6) -0.002(4) 0.010(4) -0.022(4)
N5A 0.047(6) 0.028(5) 0.043(6) 0.005(4) 0.024(4) 0.001(4)
N6A 0.025(5) 0.058(7) 0.046(6) 0.021(5) -0.002(4) -0.008(4)
C1A 0.027(6) 0.035(6) 0.025(6) 0.004(4) 0.002(4) -0.004(5)
C2A 0.023(5) 0.022(5) 0.021(5) -0.005(4) 0.004(4) -0.003(4)
C3A 0.035(6) 0.031(6) 0.020(5) -0.001(4) 0.005(4) -0.008(5)
C4A 0.037(6) 0.024(6) 0.030(6) -0.004(4) -0.001(5) 0.003(5)
C5A 0.024(6) 0.033(6) 0.034(6) 0.004(5) 0.005(4) 0.008(4)
C6A 0.033(3) 0.023(3) 0.030(3) -0.003(3) -0.008(3) 0.005(2)
C7A 0.033(3) 0.027(3) 0.031(3) -0.006(3) -0.007(3) 0.006(2)
C8A 0.035(4) 0.031(3) 0.034(3) -0.011(2) -0.009(3) 0.010(3)
C9A 0.035(4) 0.027(3) 0.037(3) -0.011(3) -0.014(3) 0.006(2)
C10A 0.037(4) 0.028(3) 0.038(3) -0.009(3) -0.011(3) 0.001(3)
C11A 0.035(4) 0.025(3) 0.032(3) -0.005(2) -0.009(3) 0.001(3)
C12A 0.021(6) 0.032(6) 0.029(6) -0.004(5) -0.003(4) -0.003(4)
C13A 0.027(6) 0.031(6) 0.030(6) -0.004(5) -0.004(4) 0.003(4)
C14A 0.059(8) 0.032(7) 0.039(7) -0.018(5) -0.024(6) 0.018(6)
C15A 0.030(6) 0.042(7) 0.033(6) -0.011(5) 0.001(5) 0.009(5)
C16A 0.044(7) 0.032(7) 0.043(7) -0.011(5) 0.006(5) 0.009(5)
C17A 0.028(6) 0.036(7) 0.034(6) -0.008(5) -0.002(5) -0.006(5)
C18A 0.025(3) 0.032(3) 0.027(3) -0.002(2) -0.003(3) 0.008(3)
C19A 0.027(3) 0.032(3) 0.030(3) -0.004(3) -0.005(3) 0.007(3)
C20A 0.029(3) 0.035(3) 0.034(3) -0.004(3) -0.008(2) 0.009(3)
C21A 0.034(3) 0.035(4) 0.033(3) -0.001(3) -0.007(3) 0.011(3)
C22A 0.035(3) 0.035(4) 0.032(3) 0.003(3) -0.004(3) 0.008(3)
C23A 0.029(3) 0.033(3) 0.028(3) -0.001(3) -0.002(2) 0.007(3)
C24A 0.056(4) 0.060(5) 0.055(5) 0.000(3) 0.003(4) -0.021(4)
C25A 0.055(4) 0.063(5) 0.058(5) -0.001(3) 0.005(4) -0.021(4)
C26A 0.057(4) 0.065(5) 0.064(5) 0.002(3) 0.003(4) -0.024(4)
C27A 0.061(4) 0.068(5) 0.065(5) 0.005(3) 0.003(4) -0.024(4)
C28A 0.061(4) 0.066(5) 0.064(5) 0.007(3) 0.002(4) -0.024(4)
C29A 0.060(4) 0.064(5) 0.061(5) 0.006(3) 0.003(4) -0.021(4)
C30A 0.066(5) 0.051(4) 0.062(4) 0.005(4) 0.031(4) -0.005(3)
C31A 0.070(5) 0.055(5) 0.065(4) 0.007(4) 0.030(4) -0.010(3)
C32A 0.072(5) 0.057(5) 0.066(4) 0.005(4) 0.034(4) -0.010(3)
C33A 0.071(5) 0.058(5) 0.065(4) 0.007(4) 0.032(4) -0.006(3)
C34A 0.070(5) 0.059(5) 0.062(4) 0.006(4) 0.031(4) -0.005(3)
C35A 0.068(5) 0.055(4) 0.062(4) 0.006(4) 0.031(4) -0.004(3)
C36A 0.061(5) 0.060(4) 0.058(5) 0.024(4) 0.005(3) -0.001(4)
C37A 0.064(5) 0.064(4) 0.061(5) 0.025(4) 0.009(3) -0.001(4)
C38A 0.067(5) 0.066(4) 0.063(5) 0.028(4) 0.009(3) -0.001(4)
C39A 0.068(5) 0.065(4) 0.062(5) 0.027(4) 0.005(3) -0.001(4)
C40A 0.068(5) 0.062(4) 0.060(5) 0.025(4) 0.003(3) -0.002(4)
C41A 0.065(5) 0.060(4) 0.059(5) 0.024(4) 0.003(3) -0.002(4)
C42A 0.042(7) 0.026(6) 0.061(8) -0.005(5) -0.002(6) 0.004(5)
C43A 0.045(7) 0.041(7) 0.036(7) 0.003(5) -0.007(5) 0.026(5)
C44A 0.037(6) 0.025(6) 0.033(6) -0.005(5) 0.005(5) 0.007(5)
C45A 0.037(7) 0.029(6) 0.053(8) -0.003(5) 0.003(6) -0.002(5)
C46A 0.051(8) 0.064(9) 0.056(9) -0.013(7) 0.031(7) -0.012(6)
C47A 0.076(10) 0.056(9) 0.043(8) 0.005(6) 0.011(7) 0.013(7)
C48A 0.062(9) 0.051(8) 0.040(8) -0.003(6) 0.005(6) 0.021(7)
C49A 0.047(7) 0.042(7) 0.041(7) -0.010(5) 0.006(6) 0.011(6)
C50A 0.023(6) 0.063(8) 0.041(7) -0.007(6) 0.002(5) 0.006(5)
C51A 0.037(7) 0.052(7) 0.027(6) 0.007(5) -0.013(5) 0.000(5)
C52A 0.028(6) 0.027(6) 0.031(6) 0.003(4) -0.009(5) 0.002(4)
C53A 0.043(7) 0.041(7) 0.043(7) 0.005(5) 0.000(5) 0.003(5)
C54A 0.068(9) 0.046(8) 0.048(8) 0.009(6) 0.013(6) 0.018(6)
C55A 0.072(10) 0.059(9) 0.042(8) 0.012(6) -0.004(7) -0.015(7)
C56A 0.057(8) 0.032(7) 0.069(9) 0.006(6) -0.024(7) -0.001(6)
C57A 0.048(7) 0.042(7) 0.027(6) 0.002(5) -0.011(5) 0.004(5)
C58A 0.061(8) 0.041(7) 0.033(7) 0.005(5) -0.010(6) 0.002(6)
C59A 0.057(8) 0.022(6) 0.031(6) -0.012(5) 0.005(5) -0.003(5)
C60A 0.032(6) 0.032(6) 0.039(7) -0.006(5) -0.004(5) 0.002(5)
C61A 0.048(7) 0.028(6) 0.039(7) -0.011(5) -0.002(5) -0.006(5)
C62A 0.036(8) 0.064(9) 0.069(9) -0.027(7) 0.000(6) -0.013(7)
C63A 0.056(9) 0.055(9) 0.067(9) -0.006(7) 0.016(7) -0.023(7)
C64A 0.047(8) 0.057(8) 0.050(8) 0.007(6) -0.007(6) -0.022(6)
C65A 0.030(6) 0.050(7) 0.034(6) 0.006(5) -0.012(5) -0.008(5)
Co1B 0.0245(7) 0.0164(7) 0.0218(7) 0.0010(5) -0.0055(5) -0.0014(5)
Co2B 0.0178(7) 0.0200(7) 0.0242(7) 0.0048(5) -0.0011(5) -0.0007(5)
Co3B 0.0205(7) 0.0247(7) 0.0174(7) 0.0004(5) -0.0004(5) -0.0058(5)
P1B 0.0240(14) 0.0224(14) 0.0339(16) -0.0043(11) -0.0069(11) -0.0012(11)
P2B 0.0188(14) 0.0362(16) 0.0280(15) 0.0061(12) -0.0012(11) 0.0010(11)
P3B 0.0366(16) 0.0271(15) 0.0194(14) 0.0023(11) 0.0026(11) -0.0056(12)
N1B 0.028(5) 0.022(5) 0.041(5) 0.009(4) 0.007(4) 0.010(4)
N2B 0.023(5) 0.044(6) 0.018(4) 0.000(4) 0.003(3) -0.013(4)
N3B 0.033(4) 0.055(4) 0.030(4) -0.009(3) -0.008(3) 0.000(3)
N4B 0.033(6) 0.031(5) 0.069(7) 0.007(5) 0.014(5) -0.003(4)
N5B 0.033(4) 0.055(4) 0.030(4) -0.009(3) -0.008(3) 0.000(3)
N6B 0.075(7) 0.034(6) 0.023(5) -0.001(4) -0.016(5) 0.013(5)
C1B 0.047(7) 0.062(7) 0.050(7) -0.021(6) 0.004(5) 0.023(5)
C1K 0.047(7) 0.062(7) 0.050(7) -0.021(6) 0.004(5) 0.023(5)
C2B 0.047(7) 0.062(7) 0.050(7) -0.021(6) 0.004(5) 0.023(5)
C3B 0.037(7) 0.022(6) 0.067(8) -0.001(5) 0.006(6) 0.010(5)
C4B 0.026(6) 0.066(9) 0.040(7) -0.003(6) 0.011(5) -0.012(6)
C5B 0.072(9) 0.033(7) 0.023(6) -0.005(5) -0.002(6) -0.003(6)
C6B 0.035(4) 0.017(3) 0.050(5) 0.014(3) -0.013(3) -0.013(3)
C7B 0.038(5) 0.017(3) 0.050(5) 0.014(4) -0.013(4) -0.014(3)
C8B 0.039(5) 0.019(3) 0.050(6) 0.015(4) -0.014(4) -0.012(3)
C9B 0.040(5) 0.020(4) 0.050(5) 0.015(4) -0.014(4) -0.011(4)
C10B 0.040(4) 0.021(4) 0.049(5) 0.015(4) -0.011(3) -0.011(4)
C11B 0.037(4) 0.021(4) 0.051(5) 0.016(4) -0.009(3) -0.012(4)
C6K 0.035(4) 0.017(3) 0.050(5) 0.014(3) -0.013(3) -0.013(3)
C7K 0.038(5) 0.017(3) 0.050(5) 0.014(4) -0.013(4) -0.014(3)
C8K 0.039(5) 0.019(3) 0.050(6) 0.015(4) -0.014(4) -0.012(3)
C9K 0.040(5) 0.020(4) 0.050(5) 0.015(4) -0.014(4) -0.011(4)
C10K 0.040(4) 0.021(4) 0.049(5) 0.015(4) -0.011(3) -0.011(4)
C11K 0.037(4) 0.021(4) 0.051(5) 0.016(4) -0.009(3) -0.012(4)
C12B 0.026(3) 0.048(5) 0.034(4) 0.014(3) -0.015(3) -0.015(3)
C13B 0.027(3) 0.047(5) 0.034(5) 0.017(3) -0.014(4) -0.016(3)
C14B 0.028(4) 0.049(5) 0.035(5) 0.017(4) -0.014(4) -0.017(3)
C15B 0.030(4) 0.047(5) 0.036(5) 0.017(3) -0.012(4) -0.018(4)
C16B 0.029(4) 0.047(5) 0.037(4) 0.014(3) -0.016(4) -0.016(4)
C17B 0.028(4) 0.048(5) 0.034(5) 0.011(4) -0.018(3) -0.014(3)
C12K 0.026(3) 0.048(5) 0.034(4) 0.014(3) -0.015(3) -0.015(3)
C13K 0.027(3) 0.047(5) 0.034(5) 0.017(3) -0.014(4) -0.016(3)
C14K 0.028(4) 0.049(5) 0.035(5) 0.017(4) -0.014(4) -0.017(3)
C15K 0.030(4) 0.047(5) 0.036(5) 0.017(3) -0.012(4) -0.018(4)
C16K 0.029(4) 0.047(5) 0.037(4) 0.014(3) -0.016(4) -0.016(4)
C17K 0.028(4) 0.048(5) 0.034(5) 0.011(4) -0.018(3) -0.014(3)
C18B 0.048(4) 0.048(5) 0.021(3) 0.012(4) -0.014(3) -0.017(3)
C19B 0.048(5) 0.049(6) 0.021(3) 0.013(4) -0.014(4) -0.018(4)
C20B 0.048(5) 0.049(6) 0.020(4) 0.014(4) -0.014(4) -0.019(4)
C21B 0.047(4) 0.049(5) 0.019(5) 0.013(4) -0.016(4) -0.019(4)
C22B 0.044(4) 0.049(5) 0.020(4) 0.013(5) -0.016(4) -0.019(3)
C23B 0.045(4) 0.048(5) 0.021(4) 0.012(4) -0.016(3) -0.017(3)
C18K 0.048(4) 0.048(5) 0.021(3) 0.012(4) -0.014(3) -0.017(3)
C19K 0.048(5) 0.049(6) 0.021(3) 0.013(4) -0.014(4) -0.018(4)
C20K 0.048(5) 0.049(6) 0.020(4) 0.014(4) -0.014(4) -0.019(4)
C21K 0.047(4) 0.049(5) 0.019(5) 0.013(4) -0.016(4) -0.019(4)
C22K 0.044(4) 0.049(5) 0.020(4) 0.013(5) -0.016(4) -0.019(3)
C23K 0.045(4) 0.048(5) 0.021(4) 0.012(4) -0.016(3) -0.017(3)
C24B 0.036(4) 0.053(4) 0.066(5) 0.007(3) 0.015(3) -0.007(3)
C25B 0.038(4) 0.054(4) 0.075(5) 0.003(3) 0.016(3) -0.007(3)
C26B 0.041(4) 0.053(4) 0.076(5) 0.003(3) 0.014(3) -0.002(3)
C27B 0.040(4) 0.053(4) 0.069(5) 0.007(3) 0.014(3) 0.002(3)
C28B 0.036(4) 0.057(4) 0.062(5) 0.009(3) 0.013(3) -0.001(3)
C29B 0.034(4) 0.056(4) 0.061(5) 0.009(3) 0.013(3) -0.005(3)
C30B 0.048(4) 0.068(5) 0.042(4) -0.011(3) -0.007(3) -0.005(3)
C31B 0.051(4) 0.063(5) 0.041(4) -0.009(3) -0.007(3) -0.006(3)
C32B 0.054(4) 0.063(5) 0.042(4) -0.009(3) -0.003(3) -0.007(3)
C33B 0.050(4) 0.068(5) 0.046(4) -0.013(3) -0.001(3) -0.005(3)
C34B 0.049(4) 0.076(5) 0.047(4) -0.013(3) -0.005(3) -0.001(3)
C35B 0.047(4) 0.075(5) 0.044(4) -0.014(3) -0.007(3) -0.001(3)
C36B 0.066(5) 0.043(4) 0.048(4) 0.004(3) -0.009(3) 0.016(3)
C37B 0.074(5) 0.046(4) 0.047(4) 0.004(3) -0.006(3) 0.016(3)
C38B 0.075(5) 0.048(4) 0.047(4) 0.003(3) -0.005(3) 0.015(3)
C39B 0.069(5) 0.046(4) 0.048(4) -0.001(3) -0.010(3) 0.014(3)
C40B 0.063(5) 0.041(4) 0.052(4) 0.002(3) -0.011(3) 0.014(3)
C41B 0.063(5) 0.041(4) 0.053(4) 0.003(3) -0.009(3) 0.013(3)
C42B 0.063(8) 0.043(7) 0.036(6) -0.012(4) 0.010(5) -0.024(5)
C43B 0.024(5) 0.034(7) 0.102(9) -0.006(6) -0.014(5) 0.011(5)
C44B 0.048(4) 0.032(3) 0.032(3) 0.001(3) -0.007(3) -0.009(3)
C45B 0.057(4) 0.036(3) 0.030(3) 0.001(3) -0.001(3) -0.016(3)
C46B 0.064(4) 0.043(4) 0.037(3) -0.005(3) 0.004(3) -0.017(3)
C47B 0.063(4) 0.045(4) 0.046(3) -0.009(3) 0.006(3) -0.010(3)
C48B 0.056(4) 0.038(3) 0.049(3) -0.006(3) 0.001(3) -0.004(3)
C49B 0.050(4) 0.033(3) 0.040(3) -0.001(3) -0.004(3) -0.004(3)
C50B 0.048(5) 0.061(6) 0.028(5) 0.002(4) -0.013(4) 0.008(4)
C51B 0.048(5) 0.061(6) 0.028(5) 0.002(4) -0.013(4) 0.008(4)
C52B 0.029(3) 0.044(3) 0.043(4) 0.009(3) -0.014(3) 0.007(3)
C53B 0.034(3) 0.043(4) 0.053(4) 0.004(3) -0.016(3) 0.006(3)
C54B 0.040(4) 0.047(3) 0.058(4) -0.002(3) -0.018(3) 0.010(3)
C55B 0.040(3) 0.054(3) 0.053(4) -0.004(4) -0.014(3) 0.015(3)
C56B 0.036(3) 0.056(4) 0.048(4) 0.002(3) -0.009(3) 0.012(3)
C57B 0.033(3) 0.048(3) 0.044(4) 0.009(3) -0.009(3) 0.008(3)
C58B 0.089(10) 0.033(7) 0.025(6) -0.011(5) 0.006(6) -0.025(6)
C59B 0.035(7) 0.042(7) 0.049(7) 0.002(5) 0.027(5) 0.009(5)
C60B 0.043(3) 0.045(4) 0.031(3) 0.011(3) 0.008(3) -0.014(3)
C61B 0.043(3) 0.054(4) 0.034(3) 0.013(3) 0.007(3) -0.010(3)
C62B 0.046(3) 0.058(4) 0.042(4) 0.013(3) 0.011(3) -0.005(3)
C63B 0.052(3) 0.055(4) 0.043(4) 0.008(3) 0.014(3) -0.001(3)
C64B 0.055(4) 0.049(4) 0.038(3) 0.005(3) 0.010(3) -0.004(3)
C65B 0.047(3) 0.046(4) 0.035(4) 0.006(3) 0.007(3) -0.009(3)
Co1C 0.0276(8) 0.0318(8) 0.0328(8) 0.0041(6) -0.0015(6) -0.0005(6)
Co2C 0.0310(8) 0.0325(8) 0.0281(8) 0.0007(6) -0.0004(6) -0.0045(6)
Co3C 0.0300(8) 0.0284(8) 0.0332(9) -0.0002(6) -0.0057(6) -0.0004(6)
P1C 0.0460(19) 0.0360(18) 0.0349(18) 0.0057(13) 0.0021(14) -0.0037(14)
P2C 0.0348(18) 0.0369(18) 0.048(2) -0.0007(14) -0.0031(14) -0.0046(13)
P3C 0.0384(18) 0.0470(19) 0.0345(17) 0.0054(13) -0.0056(13) -0.0025(14)
N1C 0.033(5) 0.028(5) 0.032(5) 0.007(4) -0.004(4) -0.007(4)
N2C 0.034(5) 0.029(5) 0.033(5) 0.000(4) 0.000(4) -0.011(4)
N3C 0.033(5) 0.031(5) 0.036(5) 0.000(4) -0.005(4) -0.005(4)
N4C 0.043(5) 0.116(6) 0.049(5) -0.026(4) -0.022(4) 0.031(4)
N5C 0.114(6) 0.055(5) 0.044(4) 0.025(4) 0.038(4) 0.021(4)
N6C 0.040(5) 0.041(4) 0.115(6) -0.032(4) 0.013(4) -0.014(4)
C1C 0.054(8) 0.054(8) 0.046(8) -0.007(6) 0.006(6) 0.005(6)
C2C 0.039(7) 0.046(7) 0.029(6) 0.012(5) 0.000(5) -0.007(5)
C3C 0.030(6) 0.059(8) 0.021(6) 0.001(5) -0.006(5) -0.002(5)
C4C 0.041(7) 0.032(6) 0.035(6) -0.002(5) -0.014(5) -0.002(5)
C5C 0.033(7) 0.028(6) 0.055(8) 0.005(5) 0.004(5) 0.004(5)
C6C 0.038(4) 0.055(4) 0.039(4) 0.009(3) -0.012(3) -0.007(3)
C7C 0.042(4) 0.057(4) 0.041(4) 0.006(3) -0.014(3) -0.009(3)
C8C 0.044(4) 0.061(4) 0.043(4) 0.005(3) -0.019(3) -0.010(3)
C9C 0.044(4) 0.061(4) 0.045(4) 0.007(3) -0.020(3) -0.007(3)
C10C 0.042(4) 0.058(4) 0.045(4) 0.007(3) -0.020(3) -0.004(3)
C11C 0.040(4) 0.056(4) 0.042(4) 0.007(3) -0.016(3) -0.004(3)
C12C 0.052(4) 0.045(4) 0.039(4) 0.015(3) -0.004(3) -0.010(3)
C13C 0.056(4) 0.045(4) 0.042(4) 0.015(3) -0.006(3) -0.009(3)
C14C 0.059(4) 0.045(4) 0.045(4) 0.016(3) -0.006(3) -0.011(3)
C15C 0.060(4) 0.048(4) 0.045(4) 0.018(3) -0.002(3) -0.013(3)
C16C 0.057(4) 0.050(4) 0.044(4) 0.017(3) 0.001(3) -0.010(3)
C17C 0.054(4) 0.047(4) 0.042(4) 0.017(3) -0.002(3) -0.009(3)
C18C 0.045(7) 0.024(6) 0.049(7) 0.012(5) -0.024(6) -0.002(5)
C19C 0.024(6) 0.049(7) 0.055(8) 0.022(6) -0.007(5) -0.015(5)
C20C 0.044(8) 0.071(10) 0.068(10) 0.023(8) -0.008(7) -0.024(7)
C21C 0.050(9) 0.051(8) 0.072(10) -0.005(7) -0.012(7) -0.030(7)
C22C 0.064(9) 0.051(8) 0.056(9) -0.011(6) -0.017(7) -0.017(7)
C23C 0.039(7) 0.036(7) 0.061(8) -0.005(6) 0.000(6) -0.002(5)
C24C 0.047(4) 0.114(6) 0.053(5) -0.024(4) -0.023(4) 0.033(4)
C25C 0.047(4) 0.113(6) 0.055(5) -0.023(4) -0.023(4) 0.036(4)
C26C 0.051(5) 0.113(6) 0.058(5) -0.025(4) -0.023(4) 0.036(4)
C27C 0.054(5) 0.115(6) 0.058(5) -0.026(4) -0.025(4) 0.034(4)
C28C 0.055(4) 0.115(6) 0.056(6) -0.027(4) -0.023(4) 0.031(4)
C29C 0.053(4) 0.115(6) 0.054(5) -0.027(4) -0.023(4) 0.031(4)
C24L 0.047(4) 0.114(6) 0.053(5) -0.024(4) -0.023(4) 0.033(4)
C25L 0.047(4) 0.113(6) 0.055(5) -0.023(4) -0.023(4) 0.036(4)
C26L 0.051(5) 0.113(6) 0.058(5) -0.025(4) -0.023(4) 0.036(4)
C27L 0.054(5) 0.115(6) 0.058(5) -0.026(4) -0.025(4) 0.034(4)
C28L 0.055(4) 0.115(6) 0.056(6) -0.027(4) -0.023(4) 0.031(4)
C29L 0.053(4) 0.115(6) 0.054(5) -0.027(4) -0.023(4) 0.031(4)
C30C 0.113(6) 0.056(5) 0.045(4) 0.025(4) 0.039(4) 0.019(4)
C31C 0.113(6) 0.056(5) 0.050(4) 0.026(4) 0.038(4) 0.021(4)
C32C 0.114(6) 0.058(6) 0.051(4) 0.025(4) 0.038(4) 0.021(4)
C33C 0.114(6) 0.060(5) 0.051(4) 0.024(4) 0.040(4) 0.019(4)
C34C 0.113(6) 0.060(5) 0.049(4) 0.022(4) 0.041(4) 0.018(4)
C35C 0.113(6) 0.058(5) 0.046(4) 0.022(4) 0.041(4) 0.017(4)
C30L 0.113(6) 0.056(5) 0.045(4) 0.025(4) 0.039(4) 0.019(4)
C31L 0.113(6) 0.056(5) 0.050(4) 0.026(4) 0.038(4) 0.021(4)
C32L 0.114(6) 0.058(6) 0.051(4) 0.025(4) 0.038(4) 0.021(4)
C33L 0.114(6) 0.060(5) 0.051(4) 0.024(4) 0.040(4) 0.019(4)
C34L 0.113(6) 0.060(5) 0.049(4) 0.022(4) 0.041(4) 0.018(4)
C35L 0.113(6) 0.058(5) 0.046(4) 0.022(4) 0.041(4) 0.017(4)
C36C 0.042(4) 0.045(4) 0.113(6) -0.032(4) 0.012(4) -0.014(3)
C37C 0.042(5) 0.051(4) 0.114(6) -0.030(4) 0.012(4) -0.016(4)
C38C 0.043(5) 0.053(4) 0.114(6) -0.030(4) 0.014(4) -0.017(4)
C39C 0.045(5) 0.052(4) 0.113(6) -0.033(4) 0.012(4) -0.018(4)
C40C 0.046(5) 0.048(4) 0.111(6) -0.035(4) 0.010(4) -0.015(4)
C41C 0.045(5) 0.045(4) 0.110(6) -0.036(4) 0.008(4) -0.014(4)
C36L 0.042(4) 0.045(4) 0.113(6) -0.032(4) 0.012(4) -0.014(3)
C37L 0.042(5) 0.051(4) 0.114(6) -0.030(4) 0.012(4) -0.016(4)
C38L 0.043(5) 0.053(4) 0.114(6) -0.030(4) 0.014(4) -0.017(4)
C39L 0.045(5) 0.052(4) 0.113(6) -0.033(4) 0.012(4) -0.018(4)
C40L 0.046(5) 0.048(4) 0.111(6) -0.035(4) 0.010(4) -0.015(4)
C41L 0.045(5) 0.045(4) 0.110(6) -0.036(4) 0.008(4) -0.014(4)
C42C 0.079(9) 0.035(7) 0.039(7) 0.017(5) 0.004(6) 0.007(6)
C43C 0.086(10) 0.029(7) 0.048(8) 0.008(6) -0.011(7) -0.023(6)
C44C 0.049(8) 0.029(6) 0.042(7) 0.005(5) -0.003(6) -0.001(5)
C45C 0.052(8) 0.046(8) 0.053(8) 0.002(6) 0.008(6) -0.015(6)
C46C 0.039(8) 0.092(11) 0.070(10) 0.004(8) 0.021(7) 0.001(7)
C47C 0.073(11) 0.087(11) 0.045(9) -0.014(7) 0.018(7) -0.034(8)
C48C 0.062(9) 0.051(8) 0.061(9) -0.018(6) 0.019(7) -0.018(7)
C49C 0.060(9) 0.052(8) 0.044(8) 0.004(6) 0.008(6) 0.005(6)
C50C 0.038(7) 0.043(8) 0.080(10) -0.001(6) 0.011(6) -0.018(6)
C51C 0.033(7) 0.051(8) 0.082(10) 0.012(7) -0.015(6) -0.003(6)
C52C 0.054(4) 0.041(4) 0.048(4) -0.009(3) -0.010(3) -0.006(3)
C53C 0.060(4) 0.046(4) 0.048(4) -0.009(3) -0.012(4) -0.006(3)
C54C 0.066(4) 0.050(4) 0.048(4) -0.011(3) -0.011(4) -0.003(3)
C55C 0.066(4) 0.051(4) 0.051(4) -0.013(3) -0.012(4) -0.001(3)
C56C 0.060(4) 0.045(4) 0.052(4) -0.012(3) -0.013(4) -0.001(3)
C57C 0.056(4) 0.041(4) 0.050(4) -0.010(3) -0.011(3) -0.006(3)
C58C 0.075(9) 0.083(9) 0.018(6) 0.014(5) 0.003(5) 0.010(6)
C59C 0.055(8) 0.089(9) 0.042(8) -0.014(6) -0.033(6) 0.001(5)
C60C 0.041(4) 0.053(4) 0.051(4) 0.010(4) -0.001(3) 0.010(3)
C61C 0.044(4) 0.053(4) 0.058(4) 0.012(4) -0.001(3) 0.010(3)
C62C 0.047(4) 0.053(4) 0.063(4) 0.011(4) 0.002(3) 0.011(3)
C63C 0.049(4) 0.057(4) 0.062(4) 0.012(4) 0.004(3) 0.013(3)
C64C 0.046(4) 0.057(4) 0.055(4) 0.015(4) 0.006(3) 0.013(3)
C65C 0.043(4) 0.056(4) 0.051(4) 0.013(3) 0.002(3) 0.011(3)
Co1D 0.0185(7) 0.0224(7) 0.0197(7) 0.0004(5) 0.0004(5) -0.0016(5)
Co2D 0.0223(7) 0.0200(7) 0.0195(7) -0.0005(5) 0.0008(5) -0.0006(5)
Co3D 0.0206(7) 0.0182(7) 0.0231(7) -0.0007(5) -0.0004(5) 0.0003(5)
P1D 0.0204(14) 0.0253(14) 0.0257(14) -0.0029(11) -0.0025(11) -0.0026(11)
P2D 0.0243(14) 0.0259(14) 0.0199(14) 0.0028(11) 0.0034(11) -0.0030(11)
P3D 0.0213(14) 0.0227(14) 0.0232(14) -0.0011(10) 0.0013(10) 0.0018(10)
N1D 0.032(5) 0.034(5) 0.020(5) 0.000(4) 0.003(4) 0.003(4)
N2D 0.027(5) 0.020(5) 0.032(5) -0.004(4) -0.005(4) 0.000(4)
N3D 0.031(5) 0.027(5) 0.039(5) 0.001(4) 0.002(4) -0.001(4)
N4D 0.029(4) 0.057(4) 0.032(4) 0.000(3) 0.006(3) 0.014(3)
N5D 0.055(4) 0.040(4) 0.028(4) -0.009(3) -0.013(3) 0.005(3)
N6D 0.033(4) 0.030(4) 0.060(4) 0.014(3) 0.001(3) -0.003(3)
C1D 0.055(9) 0.061(9) 0.064(9) 0.013(7) -0.013(7) 0.007(7)
C2D 0.028(6) 0.034(6) 0.031(6) 0.012(5) -0.008(5) 0.001(5)
C3D 0.032(6) 0.034(6) 0.025(6) 0.008(5) -0.011(4) 0.000(5)
C4D 0.032(6) 0.025(6) 0.038(6) 0.001(5) 0.001(5) 0.000(5)
C5D 0.028(6) 0.030(6) 0.037(6) -0.002(5) 0.000(5) 0.009(5)
C6D 0.022(6) 0.036(6) 0.026(6) -0.007(5) 0.007(4) -0.009(4)
C7D 0.039(7) 0.043(7) 0.035(7) -0.004(5) 0.002(5) -0.006(5)
C8D 0.033(7) 0.055(8) 0.034(7) -0.013(6) -0.003(5) -0.017(5)
C9D 0.043(7) 0.046(8) 0.058(9) -0.020(6) 0.019(6) -0.020(6)
C10D 0.037(7) 0.032(7) 0.052(8) -0.005(5) 0.019(6) -0.005(5)
C11D 0.031(6) 0.045(7) 0.024(6) -0.012(5) 0.014(5) -0.009(5)
C12D 0.039(4) 0.034(3) 0.030(4) -0.014(3) 0.006(3) -0.011(3)
C13D 0.045(4) 0.037(3) 0.036(4) -0.009(3) 0.008(3) -0.011(3)
C14D 0.046(4) 0.037(3) 0.039(4) -0.011(3) 0.011(3) -0.014(3)
C15D 0.042(4) 0.042(3) 0.038(4) -0.014(3) 0.010(3) -0.016(3)
C16D 0.040(4) 0.039(3) 0.036(4) -0.018(3) 0.004(3) -0.009(3)
C17D 0.041(4) 0.035(3) 0.032(4) -0.017(3) 0.004(3) -0.009(3)
C18D 0.025(6) 0.031(6) 0.019(5) -0.009(4) 0.003(4) -0.005(4)
C19D 0.036(7) 0.039(7) 0.041(7) -0.012(5) 0.011(5) 0.001(5)
C20D 0.033(7) 0.037(7) 0.055(8) -0.019(6) 0.015(6) -0.009(5)
C21D 0.047(8) 0.049(8) 0.039(7) -0.018(6) 0.019(6) -0.017(6)
C22D 0.060(8) 0.030(7) 0.043(7) -0.002(5) 0.006(6) -0.025(6)
C23D 0.034(7) 0.032(6) 0.045(7) -0.013(5) 0.014(5) -0.016(5)
C24D 0.028(3) 0.052(4) 0.032(3) 0.001(3) 0.006(3) 0.010(3)
C25D 0.029(3) 0.047(4) 0.036(4) 0.003(3) 0.008(3) 0.010(3)
C26D 0.029(3) 0.045(4) 0.033(5) 0.003(4) 0.008(3) 0.009(3)
C27D 0.031(4) 0.049(4) 0.029(5) 0.001(4) 0.008(3) 0.010(3)
C28D 0.030(4) 0.053(5) 0.029(4) -0.001(4) 0.007(3) 0.010(4)
C29D 0.027(3) 0.053(5) 0.031(4) -0.001(4) 0.007(3) 0.009(3)
C24M 0.028(3) 0.052(4) 0.032(3) 0.001(3) 0.006(3) 0.010(3)
C25M 0.029(3) 0.047(4) 0.036(4) 0.003(3) 0.008(3) 0.010(3)
C26M 0.029(3) 0.045(4) 0.033(5) 0.003(4) 0.008(3) 0.009(3)
C27M 0.031(4) 0.049(4) 0.029(5) 0.001(4) 0.008(3) 0.010(3)
C28M 0.030(4) 0.053(5) 0.029(4) -0.001(4) 0.007(3) 0.010(4)
C29M 0.027(3) 0.053(5) 0.031(4) -0.001(4) 0.007(3) 0.009(3)
C30D 0.053(4) 0.037(3) 0.026(3) -0.009(3) -0.012(3) 0.004(3)
C31D 0.051(4) 0.039(4) 0.028(3) -0.011(3) -0.012(3) 0.007(3)
C32D 0.053(4) 0.039(4) 0.027(3) -0.008(3) -0.012(3) 0.006(3)
C33D 0.053(4) 0.034(4) 0.027(3) -0.006(3) -0.013(3) 0.004(3)
C34D 0.056(5) 0.034(4) 0.028(4) -0.007(3) -0.013(4) 0.002(4)
C35D 0.055(5) 0.035(4) 0.025(3) -0.008(3) -0.012(3) 0.002(4)
C30M 0.053(4) 0.037(3) 0.026(3) -0.009(3) -0.012(3) 0.004(3)
C31M 0.051(4) 0.039(4) 0.028(3) -0.011(3) -0.012(3) 0.007(3)
C32M 0.053(4) 0.039(4) 0.027(3) -0.008(3) -0.012(3) 0.006(3)
C33M 0.053(4) 0.034(4) 0.027(3) -0.006(3) -0.013(3) 0.004(3)
C34M 0.056(5) 0.034(4) 0.028(4) -0.007(3) -0.013(4) 0.002(4)
C35M 0.055(5) 0.035(4) 0.025(3) -0.008(3) -0.012(3) 0.002(4)
C36D 0.034(3) 0.029(3) 0.057(4) 0.010(3) -0.001(3) -0.003(3)
C37D 0.033(4) 0.029(4) 0.058(5) 0.005(3) 0.001(3) -0.002(3)
C38D 0.032(4) 0.031(4) 0.057(5) 0.002(4) -0.001(3) -0.001(3)
C39D 0.035(4) 0.032(4) 0.053(4) 0.004(3) -0.003(3) 0.001(3)
C40D 0.037(4) 0.030(4) 0.049(4) 0.007(3) -0.003(3) -0.003(3)
C41D 0.037(4) 0.029(3) 0.052(4) 0.009(3) -0.003(3) -0.004(3)
C36M 0.034(3) 0.029(3) 0.057(4) 0.010(3) -0.001(3) -0.003(3)
C37M 0.033(4) 0.029(4) 0.058(5) 0.005(3) 0.001(3) -0.002(3)
C38M 0.032(4) 0.031(4) 0.057(5) 0.002(4) -0.001(3) -0.001(3)
C39M 0.035(4) 0.032(4) 0.053(4) 0.004(3) -0.003(3) 0.001(3)
C40M 0.037(4) 0.030(4) 0.049(4) 0.007(3) -0.003(3) -0.003(3)
C41M 0.037(4) 0.029(3) 0.052(4) 0.009(3) -0.003(3) -0.004(3)
C42D 0.025(6) 0.037(6) 0.039(7) 0.000(5) -0.005(5) -0.016(5)
C43D 0.026(6) 0.029(6) 0.048(7) -0.008(5) 0.002(5) -0.004(5)
C44D 0.030(3) 0.033(4) 0.041(3) -0.002(3) -0.015(3) -0.009(3)
C45D 0.033(3) 0.039(4) 0.046(3) -0.003(3) -0.016(3) -0.002(3)
C46D 0.035(3) 0.045(4) 0.052(3) -0.002(3) -0.019(3) -0.002(3)
C47D 0.040(3) 0.046(4) 0.050(3) 0.004(3) -0.022(3) -0.009(3)
C48D 0.041(4) 0.046(4) 0.043(3) 0.005(3) -0.017(3) -0.013(3)
C49D 0.035(3) 0.041(4) 0.040(3) 0.002(3) -0.013(3) -0.013(3)
C50D 0.023(6) 0.040(7) 0.041(7) -0.008(5) -0.006(5) -0.003(5)
C51D 0.045(7) 0.030(6) 0.031(6) 0.009(5) 0.025(5) -0.001(5)
C52D 0.015(5) 0.034(6) 0.024(6) 0.010(4) 0.005(4) -0.005(4)
C53D 0.036(7) 0.038(7) 0.036(7) 0.007(5) 0.003(5) -0.002(5)
C54D 0.045(8) 0.081(10) 0.033(7) 0.013(7) -0.008(5) -0.009(7)
C55D 0.053(8) 0.066(10) 0.050(9) 0.037(7) 0.017(6) 0.016(7)
C56D 0.061(8) 0.034(7) 0.054(8) 0.014(6) 0.027(7) 0.015(6)
C57D 0.048(7) 0.039(7) 0.022(6) 0.005(5) 0.017(5) 0.004(5)
C58D 0.025(6) 0.032(6) 0.039(6) -0.017(5) -0.004(5) -0.002(4)
C59D 0.031(6) 0.029(6) 0.035(6) -0.005(5) 0.004(5) -0.007(5)
C60D 0.034(6) 0.020(5) 0.016(5) -0.005(4) 0.001(4) 0.011(4)
C61D 0.038(7) 0.040(7) 0.038(7) -0.022(5) -0.005(5) 0.008(5)
C62D 0.030(7) 0.066(9) 0.060(9) -0.027(7) -0.009(6) 0.013(6)
C63D 0.067(9) 0.048(8) 0.046(8) -0.005(6) -0.020(7) 0.026(7)
C64D 0.072(10) 0.039(7) 0.046(8) 0.010(6) 0.013(7) 0.010(6)
C65D 0.049(7) 0.028(6) 0.041(7) -0.004(5) 0.005(5) 0.012(5)
Co1E 0.0214(7) 0.0206(7) 0.0224(7) -0.0009(5) -0.0002(5) -0.0015(5)
P1E 0.0266(15) 0.0343(16) 0.0250(15) -0.0008(12) 0.0012(11) 0.0026(12)
N1E 0.018(4) 0.027(5) 0.025(5) 0.000(3) -0.006(3) 0.004(3)
N2E 0.034(5) 0.036(6) 0.040(6) -0.004(4) -0.017(4) -0.004(4)
C1E 0.028(4) 0.028(4) 0.028(4) 0.001(5) 0.001(5) 0.001(5)
C2E 0.024(4) 0.024(4) 0.024(4) -0.003(4) -0.003(4) -0.003(4)
C3E 0.039(7) 0.018(5) 0.043(7) 0.004(5) -0.002(5) -0.010(5)
C6E 0.027(6) 0.022(5) 0.025(6) 0.013(4) 0.007(4) 0.003(4)
C7E 0.035(6) 0.039(7) 0.024(6) 0.005(5) 0.006(5) -0.002(5)
C8E 0.056(8) 0.033(7) 0.040(7) 0.021(5) 0.024(6) 0.019(6)
C9E 0.030(6) 0.041(7) 0.037(7) 0.015(5) 0.004(5) 0.015(5)
C10E 0.027(6) 0.058(8) 0.045(7) 0.019(6) -0.007(5) 0.012(5)
C11E 0.034(6) 0.029(6) 0.039(7) 0.001(5) 0.002(5) 0.004(5)
C18E 0.044(8) 0.036(7) 0.070(10) -0.004(6) -0.018(7) -0.003(6)
C19E 0.060(9) 0.061(9) 0.049(9) -0.014(7) -0.008(7) 0.012(7)
C20E 0.047(9) 0.114(14) 0.068(10) -0.002(9) -0.019(8) 0.015(9)
C21E 0.056(9) 0.080(11) 0.058(10) -0.018(8) -0.020(7) -0.017(8)
C22E 0.071(10) 0.069(10) 0.072(11) -0.002(8) -0.040(8) -0.020(8)
C23E 0.077(11) 0.065(10) 0.076(11) -0.010(8) -0.018(8) -0.013(8)
C42E 0.029(6) 0.051(7) 0.036(7) -0.004(5) 0.011(5) 0.008(5)
C43E 0.038(7) 0.054(8) 0.046(7) -0.002(6) -0.001(6) 0.000(6)
C44E 0.024(6) 0.028(6) 0.030(6) 0.001(4) 0.007(4) 0.003(4)
C45E 0.038(7) 0.032(7) 0.048(7) 0.002(5) 0.015(5) 0.008(5)
C46E 0.056(9) 0.039(8) 0.068(9) -0.015(7) 0.022(7) 0.005(6)
C47E 0.064(9) 0.054(9) 0.057(9) -0.012(7) 0.000(7) -0.012(7)
C48E 0.052(8) 0.051(9) 0.071(10) -0.017(7) -0.023(7) 0.009(6)
C49E 0.040(7) 0.053(8) 0.037(7) 0.001(6) -0.005(5) 0.004(6)
Co1F 0.0202(7) 0.0183(7) 0.0227(7) 0.0015(5) -0.0003(5) -0.0007(5)
P1F 0.0266(15) 0.0207(14) 0.0234(14) -0.0004(11) 0.0011(11) -0.0035(11)
N1F 0.021(5) 0.036(5) 0.034(5) -0.005(4) -0.002(4) -0.001(4)
N5F 0.032(5) 0.026(5) 0.062(7) -0.019(4) 0.008(5) 0.004(4)
C1F 0.074(7) 0.074(7) 0.074(7) -0.006(8) -0.006(8) -0.006(8)
C2F 0.035(4) 0.035(4) 0.035(4) -0.009(5) -0.009(5) -0.009(5)
C3F 0.022(6) 0.033(6) 0.043(7) 0.010(5) 0.000(5) -0.004(5)
C6F 0.030(6) 0.034(7) 0.041(7) 0.011(5) 0.008(5) 0.014(5)
C7F 0.058(9) 0.046(8) 0.038(7) 0.001(6) -0.009(6) 0.019(6)
C8F 0.055(8) 0.040(7) 0.048(8) 0.021(6) 0.024(6) 0.018(6)
C9F 0.033(7) 0.044(7) 0.059(8) 0.023(6) 0.018(6) 0.007(5)
C10F 0.036(7) 0.050(8) 0.049(8) 0.002(6) 0.008(6) 0.007(6)
C11F 0.023(6) 0.022(5) 0.029(6) 0.001(4) 0.001(4) 0.002(4)
C18F 0.034(7) 0.041(7) 0.058(8) -0.018(6) -0.009(6) 0.010(5)
C19F 0.057(8) 0.042(7) 0.030(6) -0.012(5) -0.010(5) 0.018(6)
C20F 0.043(7) 0.031(6) 0.034(6) -0.010(5) -0.002(5) 0.009(5)
C21F 0.040(7) 0.026(6) 0.068(9) -0.007(6) -0.007(6) -0.008(5)
C22F 0.036(8) 0.045(8) 0.124(13) -0.003(8) -0.020(8) 0.003(6)
C23F 0.048(8) 0.039(8) 0.098(11) -0.023(7) -0.012(7) 0.000(6)
C42F 0.046(7) 0.032(6) 0.030(6) 0.010(5) -0.002(5) 0.007(5)
C43F 0.023(6) 0.036(6) 0.043(7) 0.023(5) -0.001(5) -0.004(5)
C44F 0.040(3) 0.030(3) 0.034(4) 0.008(3) 0.002(3) -0.011(3)
C45F 0.047(3) 0.033(3) 0.040(4) 0.003(3) 0.001(3) -0.011(3)
C46F 0.055(4) 0.036(3) 0.045(4) 0.002(3) -0.002(3) -0.015(3)
C47F 0.052(3) 0.039(3) 0.045(4) 0.008(3) -0.010(3) -0.018(3)
C48F 0.044(3) 0.039(4) 0.044(4) 0.011(3) -0.010(3) -0.014(3)
C49F 0.040(3) 0.034(3) 0.041(4) 0.011(3) -0.003(3) -0.011(3)
Co1G 0.0204(7) 0.0242(7) 0.0170(7) 0.0013(5) 0.0013(5) 0.0049(5)
P1G 0.0364(16) 0.0259(15) 0.0207(14) 0.0006(11) -0.0025(11) 0.0073(12)
N1G 0.038(5) 0.025(5) 0.029(5) -0.003(4) 0.004(4) -0.002(4)
N4G 0.067(5) 0.039(4) 0.037(4) 0.002(3) 0.010(3) -0.016(3)
C1G 0.107(9) 0.107(9) 0.107(9) -0.028(7) -0.028(7) -0.028(7)
C2G 0.045(5) 0.045(5) 0.045(5) -0.009(5) -0.009(5) -0.009(5)
C3G 0.054(8) 0.046(7) 0.023(6) -0.016(5) -0.004(5) -0.003(6)
C6G 0.049(4) 0.034(5) 0.026(4) 0.012(3) 0.017(3) 0.016(3)
C7G 0.051(5) 0.037(5) 0.026(4) 0.014(3) 0.018(3) 0.018(4)
C8G 0.053(5) 0.037(5) 0.025(4) 0.013(3) 0.018(3) 0.017(4)
C9G 0.053(5) 0.039(5) 0.027(4) 0.010(4) 0.019(3) 0.015(4)
C10G 0.050(4) 0.038(5) 0.029(4) 0.007(3) 0.020(3) 0.014(4)
C11G 0.050(5) 0.036(5) 0.030(4) 0.010(3) 0.019(3) 0.013(4)
C6P 0.049(4) 0.034(5) 0.026(4) 0.012(3) 0.017(3) 0.016(3)
C7P 0.051(5) 0.037(5) 0.026(4) 0.014(3) 0.018(3) 0.018(4)
C8P 0.053(5) 0.037(5) 0.025(4) 0.013(3) 0.018(3) 0.017(4)
C9P 0.053(5) 0.039(5) 0.027(4) 0.010(4) 0.019(3) 0.015(4)
C10P 0.050(4) 0.038(5) 0.029(4) 0.007(3) 0.020(3) 0.014(4)
C11P 0.050(5) 0.036(5) 0.030(4) 0.010(3) 0.019(3) 0.013(4)
C18G 0.061(4) 0.036(3) 0.037(4) 0.003(3) 0.013(3) -0.012(3)
C19G 0.056(5) 0.036(3) 0.042(4) 0.003(3) 0.016(3) -0.011(3)
C20G 0.054(5) 0.037(4) 0.044(4) 0.000(3) 0.017(3) -0.011(3)
C21G 0.056(5) 0.042(4) 0.043(4) -0.004(3) 0.015(3) -0.010(3)
C22G 0.058(5) 0.039(4) 0.039(4) -0.003(3) 0.013(3) -0.005(4)
C23G 0.060(5) 0.037(4) 0.036(4) 0.001(3) 0.014(3) -0.008(3)
C18P 0.061(4) 0.036(3) 0.037(4) 0.003(3) 0.013(3) -0.012(3)
C19P 0.056(5) 0.036(3) 0.042(4) 0.003(3) 0.016(3) -0.011(3)
C20P 0.054(5) 0.037(4) 0.044(4) 0.000(3) 0.017(3) -0.011(3)
C21P 0.056(5) 0.042(4) 0.043(4) -0.004(3) 0.015(3) -0.010(3)
C22P 0.058(5) 0.039(4) 0.039(4) -0.003(3) 0.013(3) -0.005(4)
C23P 0.060(5) 0.037(4) 0.036(4) 0.001(3) 0.014(3) -0.008(3)
C42G 0.074(9) 0.016(6) 0.044(7) 0.003(5) -0.008(6) 0.010(5)
C43G 0.033(6) 0.046(7) 0.048(7) 0.020(6) -0.015(5) -0.010(5)
C44G 0.022(3) 0.037(4) 0.028(3) 0.003(3) 0.000(3) 0.006(4)
C45G 0.023(4) 0.039(4) 0.032(4) -0.001(3) -0.001(3) 0.006(4)
C46G 0.024(4) 0.040(4) 0.033(4) -0.004(3) 0.001(4) 0.003(4)
C47G 0.023(4) 0.040(4) 0.033(4) -0.002(3) 0.000(4) 0.004(4)
C48G 0.022(4) 0.038(5) 0.031(4) 0.001(4) -0.001(3) 0.005(4)
C49G 0.021(3) 0.037(5) 0.029(4) 0.004(3) -0.001(3) 0.005(4)
C44P 0.022(3) 0.037(4) 0.028(3) 0.003(3) 0.000(3) 0.006(4)
C45P 0.023(4) 0.039(4) 0.032(4) -0.001(3) -0.001(3) 0.006(4)
C46P 0.024(4) 0.040(4) 0.033(4) -0.004(3) 0.001(4) 0.003(4)
C47P 0.023(4) 0.040(4) 0.033(4) -0.002(3) 0.000(4) 0.004(4)
C48P 0.022(4) 0.038(5) 0.031(4) 0.001(4) -0.001(3) 0.005(4)
C49P 0.021(3) 0.037(5) 0.029(4) 0.004(3) -0.001(3) 0.005(4)
Co1H 0.0268(8) 0.0307(8) 0.0307(8) 0.0066(6) 0.0024(6) 0.0007(6)
P1H 0.0469(19) 0.0330(17) 0.0337(17) 0.0087(13) 0.0027(13) 0.0035(14)
N1H 0.032(5) 0.028(5) 0.031(5) 0.006(4) 0.004(4) 0.000(4)
N4H 0.045(4) 0.116(6) 0.053(5) -0.025(4) 0.017(4) -0.036(4)
C1H 0.063(6) 0.063(6) 0.063(6) -0.012(7) -0.012(7) -0.012(7)
C2H 0.035(4) 0.035(4) 0.035(4) -0.003(5) -0.003(5) -0.003(5)
C3H 0.037(7) 0.059(8) 0.024(6) 0.007(5) 0.000(5) 0.013(6)
C6H 0.038(4) 0.056(4) 0.039(4) 0.014(3) 0.014(3) 0.007(3)
C7H 0.041(4) 0.060(4) 0.040(4) 0.013(3) 0.015(3) 0.009(3)
C8H 0.045(4) 0.065(4) 0.042(4) 0.015(3) 0.018(3) 0.008(3)
C9H 0.044(4) 0.065(4) 0.047(4) 0.016(3) 0.020(3) 0.006(3)
C10H 0.043(4) 0.061(4) 0.048(4) 0.014(3) 0.019(3) 0.002(3)
C11H 0.040(4) 0.058(4) 0.043(4) 0.014(3) 0.015(3) 0.004(3)
C18H 0.045(4) 0.114(6) 0.054(5) -0.023(4) 0.019(3) -0.036(4)
C19H 0.046(4) 0.114(6) 0.056(5) -0.020(4) 0.018(4) -0.039(4)
C20H 0.049(4) 0.114(6) 0.058(5) -0.021(4) 0.017(4) -0.038(4)
C21H 0.052(4) 0.117(6) 0.057(5) -0.023(4) 0.020(4) -0.036(4)
C22H 0.052(4) 0.116(6) 0.055(6) -0.026(4) 0.021(4) -0.034(4)
C23H 0.051(4) 0.115(6) 0.055(5) -0.024(4) 0.020(4) -0.034(4)
C18Q 0.045(4) 0.114(6) 0.054(5) -0.023(4) 0.019(3) -0.036(4)
C19Q 0.046(4) 0.114(6) 0.056(5) -0.020(4) 0.018(4) -0.039(4)
C20Q 0.049(4) 0.114(6) 0.058(5) -0.021(4) 0.017(4) -0.038(4)
C21Q 0.052(4) 0.117(6) 0.057(5) -0.023(4) 0.020(4) -0.036(4)
C22Q 0.052(4) 0.116(6) 0.055(6) -0.026(4) 0.021(4) -0.034(4)
C23Q 0.051(4) 0.115(6) 0.055(5) -0.024(4) 0.020(4) -0.034(4)
C42H 0.083(10) 0.036(7) 0.044(8) 0.005(6) 0.005(7) 0.012(6)
C43H 0.070(9) 0.037(7) 0.053(8) 0.027(6) -0.002(6) -0.008(6)
C44H 0.045(7) 0.024(6) 0.046(7) 0.011(5) 0.004(5) 0.005(5)
C45H 0.044(7) 0.053(8) 0.040(7) 0.008(6) 0.001(6) 0.007(6)
C46H 0.060(9) 0.041(7) 0.064(9) -0.017(6) -0.031(7) 0.017(6)
C47H 0.067(10) 0.084(11) 0.046(8) -0.018(7) -0.016(7) 0.024(8)
C48H 0.047(8) 0.091(11) 0.041(8) 0.007(7) -0.007(6) -0.007(7)
C49H 0.057(9) 0.056(8) 0.037(7) 0.010(6) -0.001(6) 0.013(6)
O1S 0.090(7) 0.086(7) 0.149(10) 0.007(7) 0.017(7) 0.018(6)
C1S 0.090(7) 0.083(7) 0.149(10) 0.006(7) 0.016(7) 0.019(6)
C2S 0.091(8) 0.081(7) 0.148(10) 0.008(7) 0.017(7) 0.021(6)
C3S 0.090(8) 0.079(7) 0.148(10) 0.007(7) 0.016(7) 0.019(6)
C4S 0.087(8) 0.078(7) 0.148(10) 0.008(7) 0.018(7) 0.016(6)
O2S 0.104(7) 0.133(9) 0.060(6) -0.009(6) -0.009(5) -0.034(7)
C6S 0.098(7) 0.130(9) 0.058(6) -0.010(6) -0.006(5) -0.032(7)
C7S 0.094(7) 0.128(9) 0.056(6) -0.011(6) -0.003(5) -0.031(7)
C8S 0.096(7) 0.130(9) 0.060(6) -0.011(6) -0.007(5) -0.033(7)
C9S 0.101(7) 0.132(9) 0.061(6) -0.012(6) -0.009(5) -0.033(7)
O3S 0.103(8) 0.075(6) 0.080(6) -0.011(5) 0.001(6) 0.004(5)
C11S 0.102(8) 0.078(7) 0.081(6) -0.014(5) 0.004(6) 0.002(5)
C12S 0.102(8) 0.078(7) 0.082(6) -0.015(5) 0.003(6) 0.003(5)
C13S 0.102(8) 0.076(7) 0.080(6) -0.013(5) 0.003(6) 0.003(5)
C14S 0.102(8) 0.074(7) 0.079(6) -0.011(5) 0.001(6) 0.003(5)
O4S 0.080(7) 0.090(7) 0.121(8) 0.004(6) 0.001(6) 0.017(5)
C16S 0.080(7) 0.088(7) 0.121(9) 0.006(6) 0.002(6) 0.018(5)
C17S 0.081(7) 0.087(7) 0.121(9) 0.006(6) 0.002(6) 0.020(5)
C18S 0.081(7) 0.084(7) 0.120(8) 0.006(6) 0.002(6) 0.019(6)
C19S 0.077(7) 0.084(7) 0.119(9) 0.004(6) 0.000(6) 0.016(5)

loop_
_atom_type_symbol
_atom_type_description
_atom_type_scat_dispersion_real
_atom_type_scat_dispersion_imag
_atom_type_scat_source
C C 0.0033 0.0016 'International Tables Vol C Tables 4.2.6.8 and 6.1.1.4'
H H 0.0000 0.0000 'International Tables Vol C Tables 4.2.6.8 and 6.1.1.4'
Co Co 0.3494 0.9721 'International Tables Vol C Tables 4.2.6.8 and 6.1.1.4'
P P 0.1023 0.0942 'International Tables Vol C Tables 4.2.6.8 and 6.1.1.4'
N N 0.0061 0.0033 'International Tables Vol C Tables 4.2.6.8 and 6.1.1.4'
O O 0.0106 0.0060 'International Tables Vol C Tables 4.2.6.8 and 6.1.1.4'

loop_
_geom_angle_atom_site_label_1
_geom_angle_atom_site_label_2
_geom_angle_atom_site_label_3
_geom_angle
_geom_angle_site_symmetry_1
_geom_angle_site_symmetry_3
N3A Co1A N1A 94.0(3) . .
N3A Co1A N6A 72.8(3) . .
N1A Co1A N6A 153.3(3) . .
N3A Co1A N4A 151.1(3) . .
N1A Co1A N4A 71.8(3) . .
N6A Co1A N4A 108.8(3) . .
N3A Co1A P1A 102.4(2) . .
N1A Co1A P1A 101.3(2) . .
N6A Co1A P1A 104.1(3) . .
N4A Co1A P1A 104.9(2) . .
N3A Co1A Co2A 97.1(2) . .
N1A Co1A Co2A 52.5(2) . .
N6A Co1A Co2A 105.1(2) . .
N4A Co1A Co2A 54.2(2) . .
P1A Co1A Co2A 148.49(9) . .
N3A Co1A Co3A 52.4(2) . .
N1A Co1A Co3A 96.9(2) . .
N6A Co1A Co3A 56.6(3) . .
N4A Co1A Co3A 103.3(2) . .
P1A Co1A Co3A 150.08(10) . .
Co2A Co1A Co3A 60.02(5) . .
N2A Co2A N1A 93.6(3) . .
N2A Co2A N4A 153.2(3) . .
N1A Co2A N4A 73.2(3) . .
N2A Co2A N5A 72.3(3) . .
N1A Co2A N5A 151.5(3) . .
N4A Co2A N5A 108.5(3) . .
N2A Co2A P2A 101.6(2) . .
N1A Co2A P2A 102.7(2) . .
N4A Co2A P2A 104.0(3) . .
N5A Co2A P2A 104.3(2) . .
N2A Co2A Co1A 96.6(2) . .
N1A Co2A Co1A 52.4(2) . .
N4A Co2A Co1A 56.8(2) . .
N5A Co2A Co1A 103.7(2) . .
P2A Co2A Co1A 150.20(9) . .
N2A Co2A Co3A 52.2(2) . .
N1A Co2A Co3A 96.8(2) . .
N4A Co2A Co3A 105.3(3) . .
N5A Co2A Co3A 54.9(2) . .
P2A Co2A Co3A 148.42(9) . .
Co1A Co2A Co3A 60.01(5) . .
N2A Co3A N3A 93.9(3) . .
N2A Co3A N5A 73.4(3) . .
N3A Co3A N5A 153.4(3) . .
N2A Co3A N6A 151.2(3) . .
N3A Co3A N6A 71.6(3) . .
N5A Co3A N6A 108.5(3) . .
N2A Co3A P3A 102.5(2) . .
N3A Co3A P3A 101.4(2) . .
N5A Co3A P3A 104.2(2) . .
N6A Co3A P3A 104.7(3) . .
N2A Co3A Co1A 96.8(2) . .
N3A Co3A Co1A 52.2(2) . .
N5A Co3A Co1A 105.0(2) . .
N6A Co3A Co1A 54.5(2) . .
P3A Co3A Co1A 148.53(9) . .
N2A Co3A Co2A 52.5(2) . .
N3A Co3A Co2A 97.0(2) . .
N5A Co3A Co2A 56.7(2) . .
N6A Co3A Co2A 103.5(2) . .
P3A Co3A Co2A 150.07(9) . .
Co1A Co3A Co2A 59.98(5) . .
C42A P1A C43A 100.2(5) . .
C42A P1A C44A 102.2(4) . .
C43A P1A C44A 100.6(4) . .
C42A P1A Co1A 118.1(4) . .
C43A P1A Co1A 119.7(3) . .
C44A P1A Co1A 113.3(2) . .
C50A P2A C51A 99.5(5) . .
C50A P2A C52A 102.9(4) . .
C51A P2A C52A 100.3(4) . .
C50A P2A Co2A 118.5(4) . .
C51A P2A Co2A 119.8(3) . .
C52A P2A Co2A 112.9(2) . .
C58A P3A C59A 100.2(5) . .
C58A P3A C60A 103.2(4) . .
C59A P3A C60A 100.5(4) . .
C58A P3A Co3A 118.0(4) . .
C59A P3A Co3A 119.2(4) . .
C60A P3A Co3A 113.1(3) . .
C6A N1A C3A 114.1(7) . .
C6A N1A Co1A 108.6(5) . .
C3A N1A Co1A 120.8(6) . .
C6A N1A Co2A 108.4(5) . .
C3A N1A Co2A 123.6(6) . .
Co1A N1A Co2A 75.1(2) . .
C12A N2A C4A 112.7(7) . .
C12A N2A Co3A 109.0(5) . .
C4A N2A Co3A 125.0(6) . .
C12A N2A Co2A 108.6(5) . .
C4A N2A Co2A 120.7(6) . .
Co3A N2A Co2A 75.4(3) . .
C18A N3A C5A 113.5(7) . .
C18A N3A Co1A 109.4(5) . .
C5A N3A Co1A 124.0(6) . .
C18A N3A Co3A 109.2(5) . .
C5A N3A Co3A 119.6(6) . .
Co1A N3A Co3A 75.4(3) . .
C11A N4A C24A 109.8(7) . .
C11A N4A Co2A 106.4(5) . .
C24A N4A Co2A 130.4(6) . .
C11A N4A Co1A 103.4(5) . .
C24A N4A Co1A 130.5(6) . .
Co2A N4A Co1A 69.0(3) . .
C17A N5A C30A 111.2(7) . .
C17A N5A Co3A 104.6(5) . .
C30A N5A Co3A 129.8(6) . .
C17A N5A Co2A 102.8(5) . .
C30A N5A Co2A 131.8(6) . .
Co3A N5A Co2A 68.4(2) . .
C23A N6A C36A 109.8(7) . .
C23A N6A Co1A 105.8(5) . .
C36A N6A Co1A 129.9(7) . .
C23A N6A Co3A 103.7(5) . .
C36A N6A Co3A 131.5(6) . .
Co1A N6A Co3A 68.9(3) . .
C2A C1A H1AA 109.5 . .
C2A C1A H1AB 109.5 . .
H1AA C1A H1AB 109.5 . .
C2A C1A H1AC 109.5 . .
H1AA C1A H1AC 109.5 . .
H1AB C1A H1AC 109.5 . .
C3A C2A C5A 113.1(8) . .
C3A C2A C4A 111.9(8) . .
C5A C2A C4A 112.0(8) . .
C3A C2A C1A 106.3(7) . .
C5A C2A C1A 106.5(8) . .
C4A C2A C1A 106.5(8) . .
N1A C3A C2A 116.0(7) . .
N1A C3A H3AA 108.3 . .
C2A C3A H3AA 108.3 . .
N1A C3A H3AB 108.3 . .
C2A C3A H3AB 108.3 . .
H3AA C3A H3AB 107.4 . .
N2A C4A C2A 114.7(8) . .
N2A C4A H4AA 108.6 . .
C2A C4A H4AA 108.6 . .
N2A C4A H4AB 108.6 . .
C2A C4A H4AB 108.6 . .
H4AA C4A H4AB 107.6 . .
N3A C5A C2A 115.8(8) . .
N3A C5A H5AA 108.3 . .
C2A C5A H5AA 108.3 . .
N3A C5A H5AB 108.3 . .
C2A C5A H5AB 108.3 . .
H5AA C5A H5AB 107.4 . .
C7A C6A C11A 120.0 . .
C7A C6A N1A 126.6(5) . .
C11A C6A N1A 113.3(5) . .
C6A C7A C8A 120.0 . .
C6A C7A H7A 120.0 . .
C8A C7A H7A 120.0 . .
C9A C8A C7A 120.0 . .
C9A C8A H8A 120.0 . .
C7A C8A H8A 120.0 . .
C8A C9A C10A 120.0 . .
C8A C9A H9A 120.0 . .
C10A C9A H9A 120.0 . .
C11A C10A C9A 120.0 . .
C11A C10A H10 120.0 . .
C9A C10A H10 120.0 . .
C10A C11A C6A 120.0 . .
C10A C11A N4A 129.1(5) . .
C6A C11A N4A 110.9(5) . .
C13A C12A C17A 120.0 . .
C13A C12A N2A 127.4(5) . .
C17A C12A N2A 112.6(5) . .
C14A C13A C12A 120.0 . .
C14A C13A H13 120.0 . .
C12A C13A H13 120.0 . .
C13A C14A C15A 120.0 . .
C13A C14A H14 120.0 . .
C15A C14A H14 120.0 . .
C16A C15A C14A 120.0 . .
C16A C15A H15 120.0 . .
C14A C15A H15 120.0 . .
C17A C16A C15A 120.0 . .
C17A C16A H16 120.0 . .
C15A C16A H16 120.0 . .
C16A C17A C12A 120.0 . .
C16A C17A N5A 127.5(5) . .
C12A C17A N5A 112.5(5) . .
C19A C18A C23A 120.0 . .
C19A C18A N3A 127.4(5) . .
C23A C18A N3A 112.6(5) . .
C20A C19A C18A 120.0 . .
C20A C19A H19 120.0 . .
C18A C19A H19 120.0 . .
C19A C20A C21A 120.0 . .
C19A C20A H20 120.0 . .
C21A C20A H20 120.0 . .
C22A C21A C20A 120.0 . .
C22A C21A H21 120.0 . .
C20A C21A H21 120.0 . .
C21A C22A C23A 120.0 . .
C21A C22A H22 120.0 . .
C23A C22A H22 120.0 . .
C22A C23A C18A 120.0 . .
C22A C23A N6A 128.7(5) . .
C18A C23A N6A 111.3(5) . .
C25A C24A C29A 120.0 . .
C25A C24A N4A 118.9(6) . .
C29A C24A N4A 121.1(6) . .
C26A C25A C24A 120.0 . .
C26A C25A H25 120.0 . .
C24A C25A H25 120.0 . .
C25A C26A C27A 120.0 . .
C25A C26A H26 120.0 . .
C27A C26A H26 120.0 . .
C26A C27A C28A 120.0 . .
C26A C27A H27 120.0 . .
C28A C27A H27 120.0 . .
C29A C28A C27A 120.0 . .
C29A C28A H28 120.0 . .
C27A C28A H28 120.0 . .
C28A C29A C24A 120.0 . .
C28A C29A H29 120.0 . .
C24A C29A H29 120.0 . .
C31A C30A C35A 120.0 . .
C31A C30A N5A 120.1(6) . .
C35A C30A N5A 119.9(6) . .
C30A C31A C32A 120.0 . .
C30A C31A H31 120.0 . .
C32A C31A H31 120.0 . .
C31A C32A C33A 120.0 . .
C31A C32A H32 120.0 . .
C33A C32A H32 120.0 . .
C34A C33A C32A 120.0 . .
C34A C33A H33 120.0 . .
C32A C33A H33 120.0 . .
C35A C34A C33A 120.0 . .
C35A C34A H34 120.0 . .
C33A C34A H34 120.0 . .
C34A C35A C30A 120.0 . .
C34A C35A H35 120.0 . .
C30A C35A H35 120.0 . .
C37A C36A C41A 120.0 . .
C37A C36A N6A 120.2(6) . .
C41A C36A N6A 119.8(6) . .
C36A C37A C38A 120.0 . .
C36A C37A H37 120.0 . .
C38A C37A H37 120.0 . .
C39A C38A C37A 120.0 . .
C39A C38A H38 120.0 . .
C37A C38A H38 120.0 . .
C38A C39A C40A 120.0 . .
C38A C39A H39 120.0 . .
C40A C39A H39 120.0 . .
C41A C40A C39A 120.0 . .
C41A C40A H40 120.0 . .
C39A C40A H40 120.0 . .
C40A C41A C36A 120.0 . .
C40A C41A H41 120.0 . .
C36A C41A H41 120.0 . .
P1A C42A H42A 109.5 . .
P1A C42A H42B 109.5 . .
H42A C42A H42B 109.5 . .
P1A C42A H42C 109.5 . .
H42A C42A H42C 109.5 . .
H42B C42A H42C 109.5 . .
P1A C43A H43A 109.5 . .
P1A C43A H43B 109.5 . .
H43A C43A H43B 109.5 . .
P1A C43A H43C 109.5 . .
H43A C43A H43C 109.5 . .
H43B C43A H43C 109.5 . .
C45A C44A C49A 120.0 . .
C45A C44A P1A 118.0(4) . .
C49A C44A P1A 121.9(4) . .
C46A C45A C44A 120.0 . .
C46A C45A H45 120.0 . .
C44A C45A H45 120.0 . .
C47A C46A C45A 120.0 . .
C47A C46A H46 120.0 . .
C45A C46A H46 120.0 . .
C46A C47A C48A 120.0 . .
C46A C47A H47 120.0 . .
C48A C47A H47 120.0 . .
C49A C48A C47A 120.0 . .
C49A C48A H48 120.0 . .
C47A C48A H48 120.0 . .
C48A C49A C44A 120.0 . .
C48A C49A H49 120.0 . .
C44A C49A H49 120.0 . .
P2A C50A H50A 109.5 . .
P2A C50A H50B 109.5 . .
H50A C50A H50B 109.5 . .
P2A C50A H50C 109.5 . .
H50A C50A H50C 109.5 . .
H50B C50A H50C 109.5 . .
P2A C51A H51A 109.5 . .
P2A C51A H51B 109.5 . .
H51A C51A H51B 109.5 . .
P2A C51A H51C 109.5 . .
H51A C51A H51C 109.5 . .
H51B C51A H51C 109.5 . .
C53A C52A C57A 120.0 . .
C53A C52A P2A 118.1(4) . .
C57A C52A P2A 121.9(4) . .
C54A C53A C52A 120.0 . .
C54A C53A H53 120.0 . .
C52A C53A H53 120.0 . .
C53A C54A C55A 120.0 . .
C53A C54A H54 120.0 . .
C55A C54A H54 120.0 . .
C54A C55A C56A 120.0 . .
C54A C55A H55 120.0 . .
C56A C55A H55 120.0 . .
C57A C56A C55A 120.0 . .
C57A C56A H56 120.0 . .
C55A C56A H56 120.0 . .
C56A C57A C52A 120.0 . .
C56A C57A H57 120.0 . .
C52A C57A H57 120.0 . .
P3A C58A H58A 109.5 . .
P3A C58A H58B 109.5 . .
H58A C58A H58B 109.5 . .
P3A C58A H58C 109.5 . .
H58A C58A H58C 109.5 . .
H58B C58A H58C 109.5 . .
P3A C59A H59A 109.5 . .
P3A C59A H59B 109.5 . .
H59A C59A H59B 109.5 . .
P3A C59A H59C 109.5 . .
H59A C59A H59C 109.5 . .
H59B C59A H59C 109.5 . .
C61A C60A C65A 120.0 . .
C61A C60A P3A 121.6(4) . .
C65A C60A P3A 118.3(4) . .
C60A C61A C62A 120.0 . .
C60A C61A H61 120.0 . .
C62A C61A H61 120.0 . .
C63A C62A C61A 120.0 . .
C63A C62A H62 120.0 . .
C61A C62A H62 120.0 . .
C64A C63A C62A 120.0 . .
C64A C63A H63 120.0 . .
C62A C63A H63 120.0 . .
C65A C64A C63A 120.0 . .
C65A C64A H64 120.0 . .
C63A C64A H64 120.0 . .
C64A C65A C60A 120.0 . .
C64A C65A H65 120.0 . .
C60A C65A H65 120.0 . .
N1B Co1B N3B 94.1(3) . .
N1B Co1B N6B 158.7(4) . .
N3B Co1B N6B 74.7(4) . .
N1B Co1B P1B 100.8(3) . .
N3B Co1B P1B 107.2(3) . .
N6B Co1B P1B 99.9(3) . .
N1B Co1B N4B 70.2(3) . .
N3B Co1B N4B 147.2(3) . .
N6B Co1B N4B 109.6(3) . .
P1B Co1B N4B 104.1(2) . .
N1B Co1B Co3B 97.5(2) . .
N3B Co1B Co3B 51.1(3) . .
N6B Co1B Co3B 61.3(3) . .
P1B Co1B Co3B 152.70(9) . .
N4B Co1B Co3B 101.1(2) . .
N1B Co1B Co2B 53.0(3) . .
N3B Co1B Co2B 95.9(2) . .
N6B Co1B Co2B 109.2(3) . .
P1B Co1B Co2B 146.76(9) . .
N4B Co1B Co2B 51.4(2) . .
Co3B Co1B Co2B 60.00(5) . .
N2B Co2B N1B 93.7(3) . .
N2B Co2B N4B 158.8(4) . .
N1B Co2B N4B 74.9(3) . .
N2B Co2B P2B 100.6(2) . .
N1B Co2B P2B 106.7(2) . .
N4B Co2B P2B 99.8(3) . .
N2B Co2B N5B 71.0(3) . .
N1B Co2B N5B 148.1(3) . .
N4B Co2B N5B 109.4(3) . .
P2B Co2B N5B 103.6(2) . .
N2B Co2B Co3B 53.7(2) . .
N1B Co2B Co3B 96.3(2) . .
N4B Co2B Co3B 108.9(3) . .
P2B Co2B Co3B 147.04(9) . .
N5B Co2B Co3B 52.0(2) . .
N2B Co2B Co1B 97.7(2) . .
N1B Co2B Co1B 51.5(2) . .
N4B Co2B Co1B 61.2(3) . .
P2B Co2B Co1B 152.52(9) . .
N5B Co2B Co1B 101.7(2) . .
Co3B Co2B Co1B 59.94(5) . .
N3B Co3B N2B 93.8(3) . .
N3B Co3B N5B 157.6(4) . .
N2B Co3B N5B 74.4(3) . .
N3B Co3B P3B 101.4(3) . .
N2B Co3B P3B 107.3(2) . .
N5B Co3B P3B 100.3(3) . .
N3B Co3B N6B 69.9(3) . .
N2B Co3B N6B 147.0(3) . .
N5B Co3B N6B 109.9(3) . .
P3B Co3B N6B 104.1(2) . .
N3B Co3B Co1B 52.7(3) . .
N2B Co3B Co1B 95.8(2) . .
N5B Co3B Co1B 108.6(3) . .
P3B Co3B Co1B 146.94(9) . .
N6B Co3B Co1B 51.4(2) . .
N3B Co3B Co2B 97.1(3) . .
N2B Co3B Co2B 51.0(2) . .
N5B Co3B Co2B 60.6(3) . .
P3B Co3B Co2B 152.50(9) . .
N6B Co3B Co2B 101.3(2) . .
Co1B Co3B Co2B 60.06(5) . .
C42B P1B C44B 101.9(4) . .
C42B P1B C43B 99.1(6) . .
C44B P1B C43B 101.0(5) . .
C42B P1B Co1B 119.3(4) . .
C44B P1B Co1B 114.7(3) . .
C43B P1B Co1B 117.9(4) . .
C51B P2B C52B 101.1(4) . .
C51B P2B C50B 99.6(5) . .
C52B P2B C50B 101.4(4) . .
C51B P2B Co2B 118.2(4) . .
C52B P2B Co2B 115.0(3) . .
C50B P2B Co2B 118.6(3) . .
C59B P3B C58B 98.7(6) . .
C59B P3B C60B 102.0(4) . .
C58B P3B C60B 100.8(4) . .
C59B P3B Co3B 118.9(3) . .
C58B P3B Co3B 118.4(4) . .
C60B P3B Co3B 115.0(3) . .
C6B N1B C3B 114.2(15) . .
C6B N1B C6K 2(4) . .
C3B N1B C6K 114.9(15) . .
C6B N1B Co1B 109.6(16) . .
C3B N1B Co1B 120.9(7) . .
C6K N1B Co1B 110.4(16) . .
C6B N1B Co2B 108.9(16) . .
C3B N1B Co2B 121.8(7) . .
C6K N1B Co2B 107.0(17) . .
Co1B N1B Co2B 75.5(3) . .
C12K N2B C4B 114.0(11) . .
C12K N2B C12B 4(2) . .
C4B N2B C12B 114.4(16) . .
C12K N2B Co2B 108.7(9) . .
C4B N2B Co2B 122.7(7) . .
C12B N2B Co2B 111.1(15) . .
C12K N2B Co3B 107.8(10) . .
C4B N2B Co3B 122.2(7) . .
C12B N2B Co3B 104.5(15) . .
Co2B N2B Co3B 75.3(3) . .
C18K N3B C5B 112.0(13) . .
C18K N3B C18B 3(4) . .
C5B N3B C18B 113(2) . .
C18K N3B Co3B 110.6(14) . .
C5B N3B Co3B 122.0(7) . .
C18B N3B Co3B 108(3) . .
C18K N3B Co1B 107.8(12) . .
C5B N3B Co1B 123.3(7) . .
C18B N3B Co1B 108(2) . .
Co3B N3B Co1B 76.3(3) . .
C11K N4B C24B 112.5(17) . .
C11K N4B C11B 2(4) . .
C24B N4B C11B 113.0(14) . .
C11K N4B Co2B 105.0(17) . .
C24B N4B Co2B 128.2(6) . .
C11B N4B Co2B 105.9(14) . .
C11K N4B Co1B 102.8(18) . .
C24B N4B Co1B 132.1(6) . .
C11B N4B Co1B 101.2(15) . .
Co2B N4B Co1B 67.4(3) . .
C17B N5B C30B 111.7(18) . .
C17B N5B C17K 11(2) . .
C30B N5B C17K 113.1(11) . .
C17B N5B Co3B 101.5(18) . .
C30B N5B Co3B 126.8(6) . .
C17K N5B Co3B 107.5(10) . .
C17B N5B Co2B 107.6(18) . .
C30B N5B Co2B 132.5(6) . .
C17K N5B Co2B 100.6(11) . .
Co3B N5B Co2B 67.4(3) . .
C23B N6B C36B 113(2) . .
C23B N6B C23K 3(4) . .
C36B N6B C23K 112.4(11) . .
C23B N6B Co1B 107(3) . .
C36B N6B Co1B 127.3(6) . .
C23K N6B Co1B 106.4(12) . .
C23B N6B Co3B 101(2) . .
C36B N6B Co3B 131.7(6) . .
C23K N6B Co3B 103.2(11) . .
Co1B N6B Co3B 67.4(3) . .
C2B C1B H1BA 109.5 . .
C2B C1B H1BB 109.5 . .
H1BA C1B H1BB 109.5 . .
C2B C1B H1BC 109.5 . .
H1BA C1B H1BC 109.5 . .
H1BB C1B H1BC 109.5 . .
C2B C1K H1KA 109.5 . .
C2B C1K H1KB 109.5 . .
H1KA C1K H1KB 109.5 . .
C2B C1K H1KC 109.5 . .
H1KA C1K H1KC 109.5 . .
H1KB C1K H1KC 109.5 . .
C3B C2B C4B 110.6(10) . .
C3B C2B C5B 111.4(10) . .
C4B C2B C5B 112.2(10) . .
C3B C2B C1B 110.0(12) . .
C4B C2B C1B 111.9(13) . .
C5B C2B C1B 100.4(14) . .
C3B C2B C1K 99.6(19) . .
C4B C2B C1K 95(2) . .
C5B C2B C1K 126(2) . .
C1B C2B C1K 26.1(15) . .
N1B C3B C2B 117.8(8) . .
N1B C3B H3BA 107.9 . .
C2B C3B H3BA 107.9 . .
N1B C3B H3BB 107.9 . .
C2B C3B H3BB 107.9 . .
H3BA C3B H3BB 107.2 . .
N2B C4B C2B 116.6(8) . .
N2B C4B H4BA 108.1 . .
C2B C4B H4BA 108.1 . .
N2B C4B H4BB 108.1 . .
C2B C4B H4BB 108.1 . .
H4BA C4B H4BB 107.3 . .
N3B C5B C2B 115.8(9) . .
N3B C5B H5BA 108.3 . .
C2B C5B H5BA 108.3 . .
N3B C5B H5BB 108.3 . .
C2B C5B H5BB 108.3 . .
H5BA C5B H5BB 107.4 . .
N1B C6B C7B 123(2) . .
N1B C6B C11B 117(2) . .
C7B C6B C11B 120.0 . .
C8B C7B C6B 120.0 . .
C8B C7B H7B 120.0 . .
C6B C7B H7B 120.0 . .
C7B C8B C9B 120.0 . .
C7B C8B H8B 120.0 . .
C9B C8B H8B 120.0 . .
C8B C9B C10B 120.0 . .
C8B C9B H9B 120.0 . .
C10B C9B H9B 120.0 . .
C11B C10B C9B 120.0 . .
C11B C10B H10C 120.0 . .
C9B C10B H10C 120.0 . .
C10B C11B C6B 120.0 . .
C10B C11B N4B 132(2) . .
C6B C11B N4B 108(2) . .
C7K C6K C11K 120.0 . .
C7K C6K N1B 131(2) . .
C11K C6K N1B 109(2) . .
C8K C7K C6K 120.0 . .
C8K C7K H7K 120.0 . .
C6K C7K H7K 120.0 . .
C7K C8K C9K 120.0 . .
C7K C8K H8K 120.0 . .
C9K C8K H8K 120.0 . .
C10K C9K C8K 120.0 . .
C10K C9K H9K 120.0 . .
C8K C9K H9K 120.0 . .
C9K C10K C11K 120.0 . .
C9K C10K H10D 120.0 . .
C11K C10K H10D 120.0 . .
N4B C11K C10K 123(2) . .
N4B C11K C6K 117(2) . .
C10K C11K C6K 120.0 . .
C13B C12B C17B 120.0 . .
C13B C12B N2B 130(2) . .
C17B C12B N2B 110(2) . .
C14B C13B C12B 120.0 . .
C14B C13B H13A 120.0 . .
C12B C13B H13A 120.0 . .
C15B C14B C13B 120.0 . .
C15B C14B H14A 120.0 . .
C13B C14B H14A 120.0 . .
C14B C15B C16B 120.0 . .
C14B C15B H15A 120.0 . .
C16B C15B H15A 120.0 . .
C17B C16B C15B 120.0 . .
C17B C16B H16A 120.0 . .
C15B C16B H16A 120.0 . .
N5B C17B C16B 123(3) . .
N5B C17B C12B 115(3) . .
C16B C17B C12B 120.0 . .
N2B C12K C13K 122.5(15) . .
N2B C12K C17K 117.2(15) . .
C13K C12K C17K 120.0 . .
C14K C13K C12K 120.0 . .
C14K C13K H13B 120.0 . .
C12K C13K H13B 120.0 . .
C15K C14K C13K 120.0 . .
C15K C14K H14B 120.0 . .
C13K C14K H14B 120.0 . .
C14K C15K C16K 120.0 . .
C14K C15K H15B 120.0 . .
C16K C15K H15B 120.0 . .
C17K C16K C15K 120.0 . .
C17K C16K H16B 120.0 . .
C15K C16K H16B 120.0 . .
C16K C17K C12K 120.0 . .
C16K C17K N5B 130.8(14) . .
C12K C17K N5B 108.7(14) . .
C19B C18B C23B 120.0 . .
C19B C18B N3B 132(3) . .
C23B C18B N3B 108(3) . .
C20B C19B C18B 120.0 . .
C20B C19B H19C 120.0 . .
C18B C19B H19C 120.0 . .
C19B C20B C21B 120.0 . .
C19B C20B H20C 120.0 . .
C21B C20B H20C 120.0 . .
C20B C21B C22B 120.0 . .
C20B C21B H21C 120.0 . .
C22B C21B H21C 120.0 . .
C23B C22B C21B 120.0 . .
C23B C22B H22C 120.0 . .
C21B C22B H22C 120.0 . .
N6B C23B C22B 121(4) . .
N6B C23B C18B 119(4) . .
C22B C23B C18B 120.0 . .
C19K C18K C23K 120.0 . .
C19K C18K N3B 123.8(16) . .
C23K C18K N3B 116.2(16) . .
C18K C19K C20K 120.0 . .
C18K C19K H19D 120.0 . .
C20K C19K H19D 120.0 . .
C19K C20K C21K 120.0 . .
C19K C20K H20D 120.0 . .
C21K C20K H20D 120.0 . .
C20K C21K C22K 120.0 . .
C20K C21K H21D 120.0 . .
C22K C21K H21D 120.0 . .
C23K C22K C21K 120.0 . .
C23K C22K H22D 120.0 . .
C21K C22K H22D 120.0 . .
C22K C23K C18K 120.0 . .
C22K C23K N6B 132.1(15) . .
C18K C23K N6B 107.9(15) . .
C25B C24B C29B 120.0 . .
C25B C24B N4B 119.3(6) . .
C29B C24B N4B 120.7(6) . .
C24B C25B C26B 120.0 . .
C24B C25B H25A 120.0 . .
C26B C25B H25A 120.0 . .
C25B C26B C27B 120.0 . .
C25B C26B H26A 120.0 . .
C27B C26B H26A 120.0 . .
C28B C27B C26B 120.0 . .
C28B C27B H27A 120.0 . .
C26B C27B H27A 120.0 . .
C27B C28B C29B 120.0 . .
C27B C28B H28A 120.0 . .
C29B C28B H28A 120.0 . .
C28B C29B C24B 120.0 . .
C28B C29B H29A 120.0 . .
C24B C29B H29A 120.0 . .
C31B C30B C35B 120.0 . .
C31B C30B N5B 120.1(6) . .
C35B C30B N5B 119.9(6) . .
C30B C31B C32B 120.0 . .
C30B C31B H31A 120.0 . .
C32B C31B H31A 120.0 . .
C33B C32B C31B 120.0 . .
C33B C32B H32A 120.0 . .
C31B C32B H32A 120.0 . .
C32B C33B C34B 120.0 . .
C32B C33B H33A 120.0 . .
C34B C33B H33A 120.0 . .
C35B C34B C33B 120.0 . .
C35B C34B H34A 120.0 . .
C33B C34B H34A 120.0 . .
C34B C35B C30B 120.0 . .
C34B C35B H35A 120.0 . .
C30B C35B H35A 120.0 . .
C37B C36B C41B 120.0 . .
C37B C36B N6B 119.9(6) . .
C41B C36B N6B 120.1(6) . .
C38B C37B C36B 120.0 . .
C38B C37B H37A 120.0 . .
C36B C37B H37A 120.0 . .
C37B C38B C39B 120.0 . .
C37B C38B H38A 120.0 . .
C39B C38B H38A 120.0 . .
C38B C39B C40B 120.0 . .
C38B C39B H39A 120.0 . .
C40B C39B H39A 120.0 . .
C41B C40B C39B 120.0 . .
C41B C40B H40A 120.0 . .
C39B C40B H40A 120.0 . .
C40B C41B C36B 120.0 . .
C40B C41B H41A 120.0 . .
C36B C41B H41A 120.0 . .
P1B C42B H42G 109.5 . .
P1B C42B H42H 109.5 . .
H42G C42B H42H 109.5 . .
P1B C42B H42I 109.5 . .
H42G C42B H42I 109.5 . .
H42H C42B H42I 109.5 . .
P1B C43B H43G 109.5 . .
P1B C43B H43H 109.5 . .
H43G C43B H43H 109.5 . .
P1B C43B H43I 109.5 . .
H43G C43B H43I 109.5 . .
H43H C43B H43I 109.5 . .
C45B C44B C49B 120.0 . .
C45B C44B P1B 118.8(4) . .
C49B C44B P1B 121.2(4) . .
C46B C45B C44B 120.0 . .
C46B C45B H45C 120.0 . .
C44B C45B H45C 120.0 . .
C45B C46B C47B 120.0 . .
C45B C46B H46C 120.0 . .
C47B C46B H46C 120.0 . .
C46B C47B C48B 120.0 . .
C46B C47B H47C 120.0 . .
C48B C47B H47C 120.0 . .
C47B C48B C49B 120.0 . .
C47B C48B H48C 120.0 . .
C49B C48B H48C 120.0 . .
C48B C49B C44B 120.0 . .
C48B C49B H49C 120.0 . .
C44B C49B H49C 120.0 . .
P2B C50B H50D 109.5 . .
P2B C50B H50E 109.5 . .
H50D C50B H50E 109.5 . .
P2B C50B H50F 109.5 . .
H50D C50B H50F 109.5 . .
H50E C50B H50F 109.5 . .
P2B C51B H51D 109.5 . .
P2B C51B H51E 109.5 . .
H51D C51B H51E 109.5 . .
P2B C51B H51F 109.5 . .
H51D C51B H51F 109.5 . .
H51E C51B H51F 109.5 . .
C53B C52B C57B 120.0 . .
C53B C52B P2B 118.8(4) . .
C57B C52B P2B 121.2(4) . .
C54B C53B C52B 120.0 . .
C54B C53B H53A 120.0 . .
C52B C53B H53A 120.0 . .
C53B C54B C55B 120.0 . .
C53B C54B H54A 120.0 . .
C55B C54B H54A 120.0 . .
C54B C55B C56B 120.0 . .
C54B C55B H55A 120.0 . .
C56B C55B H55A 120.0 . .
C57B C56B C55B 120.0 . .
C57B C56B H56A 120.0 . .
C55B C56B H56A 120.0 . .
C56B C57B C52B 120.0 . .
C56B C57B H57A 120.0 . .
C52B C57B H57A 120.0 . .
P3B C58B H58D 109.5 . .
P3B C58B H58E 109.5 . .
H58D C58B H58E 109.5 . .
P3B C58B H58F 109.5 . .
H58D C58B H58F 109.5 . .
H58E C58B H58F 109.5 . .
P3B C59B H59D 109.5 . .
P3B C59B H59E 109.5 . .
H59D C59B H59E 109.5 . .
P3B C59B H59F 109.5 . .
H59D C59B H59F 109.5 . .
H59E C59B H59F 109.5 . .
C61B C60B C65B 120.0 . .
C61B C60B P3B 119.4(4) . .
C65B C60B P3B 120.6(4) . .
C60B C61B C62B 120.0 . .
C60B C61B H61A 120.0 . .
C62B C61B H61A 120.0 . .
C61B C62B C63B 120.0 . .
C61B C62B H62A 120.0 . .
C63B C62B H62A 120.0 . .
C64B C63B C62B 120.0 . .
C64B C63B H63A 120.0 . .
C62B C63B H63A 120.0 . .
C63B C64B C65B 120.0 . .
C63B C64B H64A 120.0 . .
C65B C64B H64A 120.0 . .
C64B C65B C60B 120.0 . .
C64B C65B H65A 120.0 . .
C60B C65B H65A 120.0 . .
N3C Co1C N1C 95.6(3) . .
N3C Co1C N4C 162.1(4) . .
N1C Co1C N4C 77.9(4) . .
N3C Co1C P1C 100.3(3) . .
N1C Co1C P1C 106.1(2) . .
N4C Co1C P1C 97.6(4) . .
N3C Co1C Co3C 51.9(2) . .
N1C Co1C Co3C 96.4(2) . .
N4C Co1C Co3C 111.7(3) . .
P1C Co1C Co3C 146.28(11) . .
N3C Co1C Co2C 96.9(2) . .
N1C Co1C Co2C 50.8(2) . .
N4C Co1C Co2C 66.0(4) . .
P1C Co1C Co2C 152.62(11) . .
Co3C Co1C Co2C 59.96(6) . .
N1C Co2C N2C 96.0(3) . .
N1C Co2C N5C 162.0(4) . .
N2C Co2C N5C 77.9(4) . .
N1C Co2C P2C 99.7(3) . .
N2C Co2C P2C 106.3(2) . .
N5C Co2C P2C 98.3(4) . .
N1C Co2C Co3C 97.3(2) . .
N2C Co2C Co3C 50.8(2) . .
N5C Co2C Co3C 65.6(4) . .
P2C Co2C Co3C 152.94(10) . .
N1C Co2C Co1C 52.0(2) . .
N2C Co2C Co1C 96.3(2) . .
N5C Co2C Co1C 111.3(4) . .
P2C Co2C Co1C 145.93(10) . .
Co3C Co2C Co1C 59.96(6) . .
N2C Co3C N3C 95.5(3) . .
N2C Co3C N6C 161.9(4) . .
N3C Co3C N6C 78.5(4) . .
N2C Co3C P3C 100.2(3) . .
N3C Co3C P3C 106.0(3) . .
N6C Co3C P3C 97.9(4) . .
N2C Co3C N5C 68.3(3) . .
N3C Co3C N5C 144.0(3) . .
N6C Co3C N5C 106.7(4) . .
P3C Co3C N5C 108.3(2) . .
N2C Co3C Co2C 51.6(2) . .
N3C Co3C Co2C 96.2(2) . .
N6C Co3C Co2C 111.6(3) . .
P3C Co3C Co2C 146.16(10) . .
N5C Co3C Co2C 48.3(2) . .
N2C Co3C Co1C 97.1(2) . .
N3C Co3C Co1C 50.8(2) . .
N6C Co3C Co1C 65.9(4) . .
P3C Co3C Co1C 152.55(11) . .
N5C Co3C Co1C 97.8(2) . .
Co2C Co3C Co1C 60.09(6) . .
C42C P1C C43C 102.0(5) . .
C42C P1C C44C 101.5(4) . .
C43C P1C C44C 101.3(5) . .
C42C P1C Co1C 115.8(4) . .
C43C P1C Co1C 119.1(4) . .
C44C P1C Co1C 114.5(3) . .
C50C P2C C52C 101.5(5) . .
C50C P2C C51C 101.5(5) . .
C52C P2C C51C 101.5(5) . .
C50C P2C Co2C 115.5(4) . .
C52C P2C Co2C 114.9(3) . .
C51C P2C Co2C 119.5(4) . .
C60C P3C C58C 101.8(5) . .
C60C P3C C59C 102.1(5) . .
C58C P3C C59C 101.0(6) . .
C60C P3C Co3C 114.5(3) . .
C58C P3C Co3C 119.3(4) . .
C59C P3C Co3C 115.7(4) . .
C6C N1C C3C 114.8(7) . .
C6C N1C Co2C 108.7(6) . .
C3C N1C Co2C 118.7(6) . .
C6C N1C Co1C 107.7(6) . .
C3C N1C Co1C 123.7(6) . .
Co2C N1C Co1C 77.3(3) . .
C12C N2C C4C 113.4(7) . .
C12C N2C Co3C 108.3(6) . .
C4C N2C Co3C 119.7(6) . .
C12C N2C Co2C 108.7(6) . .
C4C N2C Co2C 123.8(6) . .
Co3C N2C Co2C 77.6(3) . .
C18C N3C C5C 114.2(8) . .
C18C N3C Co1C 107.8(6) . .
C5C N3C Co1C 120.6(7) . .
C18C N3C Co3C 107.8(6) . .
C5C N3C Co3C 123.5(6) . .
Co1C N3C Co3C 77.3(3) . .
C11C N4C C24L 117.8(12) . .
C11C N4C C24C 116.6(11) . .
C24L N4C C24C 13(2) . .
C11C N4C Co1C 107.6(6) . .
C24L N4C Co1C 127.4(12) . .
C24C N4C Co1C 119.8(12) . .
C17C N5C C30L 116.1(12) . .
C17C N5C C30C 116.7(10) . .
C30L N5C C30C 10.7(19) . .
C17C N5C Co2C 107.6(6) . .
C30L N5C Co2C 127.6(12) . .
C30C N5C Co2C 120.0(10) . .
C17C N5C Co3C 96.1(6) . .
C30L N5C Co3C 131.8(14) . .
C30C N5C Co3C 139.2(11) . .
Co2C N5C Co3C 66.0(3) . .
C23C N6C C36L 118.5(12) . .
C23C N6C C36C 114.9(10) . .
C36L N6C C36C 11.9(17) . .
C23C N6C Co3C 107.5(6) . .
C36L N6C Co3C 126.4(12) . .
C36C N6C Co3C 121.6(11) . .
C2C C1C H1CA 109.5 . .
C2C C1C H1CB 109.5 . .
H1CA C1C H1CB 109.5 . .
C2C C1C H1CC 109.5 . .
H1CA C1C H1CC 109.5 . .
H1CB C1C H1CC 109.5 . .
C1C C2C C3C 108.2(9) . .
C1C C2C C4C 107.0(9) . .
C3C C2C C4C 111.2(9) . .
C1C C2C C5C 107.7(9) . .
C3C C2C C5C 112.8(9) . .
C4C C2C C5C 109.6(9) . .
N1C C3C C2C 116.2(8) . .
N1C C3C H3CA 108.2 . .
C2C C3C H3CA 108.2 . .
N1C C3C H3CB 108.2 . .
C2C C3C H3CB 108.2 . .
H3CA C3C H3CB 107.4 . .
N2C C4C C2C 115.0(8) . .
N2C C4C H4CA 108.5 . .
C2C C4C H4CA 108.5 . .
N2C C4C H4CB 108.5 . .
C2C C4C H4CB 108.5 . .
H4CA C4C H4CB 107.5 . .
N3C C5C C2C 115.8(8) . .
N3C C5C H5CA 108.3 . .
C2C C5C H5CA 108.3 . .
N3C C5C H5CB 108.3 . .
C2C C5C H5CB 108.3 . .
H5CA C5C H5CB 107.4 . .
N1C C6C C7C 125.6(6) . .
N1C C6C C11C 114.4(6) . .
C7C C6C C11C 120.0 . .
C6C C7C C8C 120.0 . .
C6C C7C H7C 120.0 . .
C8C C7C H7C 120.0 . .
C7C C8C C9C 120.0 . .
C7C C8C H8C 120.0 . .
C9C C8C H8C 120.0 . .
C10C C9C C8C 120.0 . .
C10C C9C H9C 120.0 . .
C8C C9C H9C 120.0 . .
C11C C10C C9C 120.0 . .
C11C C10C H10G 120.0 . .
C9C C10C H10G 120.0 . .
C10C C11C C6C 120.0 . .
C10C C11C N4C 126.8(6) . .
C6C C11C N4C 113.2(6) . .
C13C C12C C17C 120.0 . .
C13C C12C N2C 126.2(6) . .
C17C C12C N2C 113.8(6) . .
C12C C13C C14C 120.0 . .
C12C C13C H13D 120.0 . .
C14C C13C H13D 120.0 . .
C13C C14C C15C 120.0 . .
C13C C14C H14D 120.0 . .
C15C C14C H14D 120.0 . .
C16C C15C C14C 120.0 . .
C16C C15C H15D 120.0 . .
C14C C15C H15D 120.0 . .
C15C C16C C17C 120.0 . .
C15C C16C H16D 120.0 . .
C17C C16C H16D 120.0 . .
C16C C17C C12C 120.0 . .
C16C C17C N5C 127.3(6) . .
C12C C17C N5C 112.7(6) . .
C19C C18C C23C 120.0 . .
C19C C18C N3C 125.8(6) . .
C23C C18C N3C 114.2(6) . .
C20C C19C C18C 120.0 . .
C20C C19C H19H 120.0 . .
C18C C19C H19H 120.0 . .
C19C C20C C21C 120.0 . .
C19C C20C H20H 120.0 . .
C21C C20C H20H 120.0 . .
C22C C21C C20C 120.0 . .
C22C C21C H21H 120.0 . .
C20C C21C H21H 120.0 . .
C21C C22C C23C 120.0 . .
C21C C22C H22H 120.0 . .
C23C C22C H22H 120.0 . .
C22C C23C C18C 120.0 . .
C22C C23C N6C 126.8(6) . .
C18C C23C N6C 113.2(6) . .
C25C C24C C29C 120.0 . .
C25C C24C N4C 114.8(17) . .
C29C C24C N4C 125.1(17) . .
C26C C25C C24C 120.0 . .
C26C C25C H25D 120.0 . .
C24C C25C H25D 120.0 . .
C25C C26C C27C 120.0 . .
C25C C26C H26D 120.0 . .
C27C C26C H26D 120.0 . .
C28C C27C C26C 120.0 . .
C28C C27C H27D 120.0 . .
C26C C27C H27D 120.0 . .
C29C C28C C27C 120.0 . .
C29C C28C H28D 120.0 . .
C27C C28C H28D 120.0 . .
C28C C29C C24C 120.0 . .
C28C C29C H29D 120.0 . .
C24C C29C H29D 120.0 . .
C25L C24L C29L 120.0 . .
C25L C24L N4C 126.0(17) . .
C29L C24L N4C 113.3(18) . .
C26L C25L C24L 120.0 . .
C26L C25L H25E 120.0 . .
C24L C25L H25E 120.0 . .
C25L C26L C27L 120.0 . .
C25L C26L H26E 120.0 . .
C27L C26L H26E 120.0 . .
C26L C27L C28L 120.0 . .
C26L C27L H27E 120.0 . .
C28L C27L H27E 120.0 . .
C29L C28L C27L 120.0 . .
C29L C28L H28E 120.0 . .
C27L C28L H28E 120.0 . .
C28L C29L C24L 120.0 . .
C28L C29L H29E 120.0 . .
C24L C29L H29E 120.0 . .
C31C C30C C35C 120.0 . .
C31C C30C N5C 126.4(16) . .
C35C C30C N5C 113.6(16) . .
C32C C31C C30C 120.0 . .
C32C C31C H31D 120.0 . .
C30C C31C H31D 120.0 . .
C33C C32C C31C 120.0 . .
C33C C32C H32D 120.0 . .
C31C C32C H32D 120.0 . .
C32C C33C C34C 120.0 . .
C32C C33C H33D 120.0 . .
C34C C33C H33D 120.0 . .
C35C C34C C33C 120.0 . .
C35C C34C H34D 120.0 . .
C33C C34C H34D 120.0 . .
C34C C35C C30C 120.0 . .
C34C C35C H35D 120.0 . .
C30C C35C H35D 120.0 . .
C31L C30L C35L 120.0 . .
C31L C30L N5C 111.2(18) . .
C35L C30L N5C 128.4(17) . .
C30L C31L C32L 120.0 . .
C30L C31L H31E 120.0 . .
C32L C31L H31E 120.0 . .
C31L C32L C33L 120.0 . .
C31L C32L H32E 120.0 . .
C33L C32L H32E 120.0 . .
C34L C33L C32L 120.0 . .
C34L C33L H33E 120.0 . .
C32L C33L H33E 120.0 . .
C33L C34L C35L 120.0 . .
C33L C34L H34E 120.0 . .
C35L C34L H34E 120.0 . .
C34L C35L C30L 120.0 . .
C34L C35L H35E 120.0 . .
C30L C35L H35E 120.0 . .
C37C C36C C41C 120.0 . .
C37C C36C N6C 124.3(16) . .
C41C C36C N6C 115.6(16) . .
C38C C37C C36C 120.0 . .
C38C C37C H37D 120.0 . .
C36C C37C H37D 120.0 . .
C37C C38C C39C 120.0 . .
C37C C38C H38D 120.0 . .
C39C C38C H38D 120.0 . .
C40C C39C C38C 120.0 . .
C40C C39C H39D 120.0 . .
C38C C39C H39D 120.0 . .
C39C C40C C41C 120.0 . .
C39C C40C H40D 120.0 . .
C41C C40C H40D 120.0 . .
C40C C41C C36C 120.0 . .
C40C C41C H41D 120.0 . .
C36C C41C H41D 120.0 . .
C37L C36L C41L 120.0 . .
C37L C36L N6C 113.4(18) . .
C41L C36L N6C 125.6(17) . .
C36L C37L C38L 120.0 . .
C36L C37L H37E 120.0 . .
C38L C37L H37E 120.0 . .
C37L C38L C39L 120.0 . .
C37L C38L H38E 120.0 . .
C39L C38L H38E 120.0 . .
C40L C39L C38L 120.0 . .
C40L C39L H39E 120.0 . .
C38L C39L H39E 120.0 . .
C41L C40L C39L 120.0 . .
C41L C40L H40E 120.0 . .
C39L C40L H40E 120.0 . .
C40L C41L C36L 120.0 . .
C40L C41L H41E 120.0 . .
C36L C41L H41E 120.0 . .
P1C C42C H42P 109.5 . .
P1C C42C H42Q 109.5 . .
H42P C42C H42Q 109.5 . .
P1C C42C H42R 109.5 . .
H42P C42C H42R 109.5 . .
H42Q C42C H42R 109.5 . .
P1C C43C H43P 109.5 . .
P1C C43C H43Q 109.5 . .
H43P C43C H43Q 109.5 . .
P1C C43C H43R 109.5 . .
H43P C43C H43R 109.5 . .
H43Q C43C H43R 109.5 . .
C45C C44C C49C 120.0 . .
C45C C44C P1C 121.5(5) . .
C49C C44C P1C 118.4(5) . .
C44C C45C C46C 120.0 . .
C44C C45C H45F 120.0 . .
C46C C45C H45F 120.0 . .
C47C C46C C45C 120.0 . .
C47C C46C H46F 120.0 . .
C45C C46C H46F 120.0 . .
C46C C47C C48C 120.0 . .
C46C C47C H47F 120.0 . .
C48C C47C H47F 120.0 . .
C47C C48C C49C 120.0 . .
C47C C48C H48F 120.0 . .
C49C C48C H48F 120.0 . .
C48C C49C C44C 120.0 . .
C48C C49C H49F 120.0 . .
C44C C49C H49F 120.0 . .
P2C C50C H50J 109.5 . .
P2C C50C H50K 109.5 . .
H50J C50C H50K 109.5 . .
P2C C50C H50L 109.5 . .
H50J C50C H50L 109.5 . .
H50K C50C H50L 109.5 . .
P2C C51C H51J 109.5 . .
P2C C51C H51K 109.5 . .
H51J C51C H51K 109.5 . .
P2C C51C H51L 109.5 . .
H51J C51C H51L 109.5 . .
H51K C51C H51L 109.5 . .
C53C C52C C57C 120.0 . .
C53C C52C P2C 121.0(4) . .
C57C C52C P2C 118.9(4) . .
C54C C53C C52C 120.0 . .
C54C C53C H53C 120.0 . .
C52C C53C H53C 120.0 . .
C53C C54C C55C 120.0 . .
C53C C54C H54C 120.0 . .
C55C C54C H54C 120.0 . .
C56C C55C C54C 120.0 . .
C56C C55C H55C 120.0 . .
C54C C55C H55C 120.0 . .
C55C C56C C57C 120.0 . .
C55C C56C H56C 120.0 . .
C57C C56C H56C 120.0 . .
C56C C57C C52C 120.0 . .
C56C C57C H57C 120.0 . .
C52C C57C H57C 120.0 . .
P3C C58C H58J 109.5 . .
P3C C58C H58K 109.5 . .
H58J C58C H58K 109.5 . .
P3C C58C H58L 109.5 . .
H58J C58C H58L 109.5 . .
H58K C58C H58L 109.5 . .
P3C C59C H59J 109.5 . .
P3C C59C H59K 109.5 . .
H59J C59C H59K 109.5 . .
P3C C59C H59L 109.5 . .
H59J C59C H59L 109.5 . .
H59K C59C H59L 109.5 . .
C61C C60C C65C 120.0 . .
C61C C60C P3C 120.8(4) . .
C65C C60C P3C 119.1(4) . .
C60C C61C C62C 120.0 . .
C60C C61C H61C 120.0 . .
C62C C61C H61C 120.0 . .
C63C C62C C61C 120.0 . .
C63C C62C H62C 120.0 . .
C61C C62C H62C 120.0 . .
C62C C63C C64C 120.0 . .
C62C C63C H63C 120.0 . .
C64C C63C H63C 120.0 . .
C65C C64C C63C 120.0 . .
C65C C64C H64C 120.0 . .
C63C C64C H64C 120.0 . .
C64C C65C C60C 120.0 . .
C64C C65C H65C 120.0 . .
C60C C65C H65C 120.0 . .
N3D Co1D N1D 94.8(3) . .
N3D Co1D N4D 159.5(4) . .
N1D Co1D N4D 74.4(3) . .
N3D Co1D P1D 100.6(2) . .
N1D Co1D P1D 106.7(2) . .
N4D Co1D P1D 99.1(3) . .
N3D Co1D N6D 69.3(3) . .
N1D Co1D N6D 147.5(3) . .
N4D Co1D N6D 110.8(3) . .
P1D Co1D N6D 104.0(2) . .
N3D Co1D Co3D 52.9(2) . .
N1D Co1D Co3D 96.3(2) . .
N4D Co1D Co3D 110.2(3) . .
P1D Co1D Co3D 146.71(9) . .
N6D Co1D Co3D 51.3(2) . .
N3D Co1D Co2D 97.6(2) . .
N1D Co1D Co2D 51.3(2) . .
N4D Co1D Co2D 62.0(3) . .
P1D Co1D Co2D 152.64(9) . .
N6D Co1D Co2D 101.4(2) . .
Co3D Co1D Co2D 60.05(5) . .
N1D Co2D N2D 94.9(3) . .
N1D Co2D N5D 158.8(3) . .
N2D Co2D N5D 73.9(3) . .
N1D Co2D P2D 100.8(2) . .
N2D Co2D P2D 106.6(2) . .
N5D Co2D P2D 99.7(3) . .
N1D Co2D N4D 68.9(3) . .
N2D Co2D N4D 147.3(3) . .
N5D Co2D N4D 111.0(3) . .
P2D Co2D N4D 104.4(2) . .
N1D Co2D Co1D 52.7(2) . .
N2D Co2D Co1D 96.5(2) . .
N5D Co2D Co1D 109.8(3) . .
P2D Co2D Co1D 146.69(9) . .
N4D Co2D Co1D 51.0(2) . .
N1D Co2D Co3D 97.3(2) . .
N2D Co2D Co3D 51.3(2) . .
N5D Co2D Co3D 61.6(3) . .
P2D Co2D Co3D 152.71(9) . .
N4D Co2D Co3D 101.2(2) . .
Co1D Co2D Co3D 59.95(5) . .
N2D Co3D N3D 95.1(3) . .
N2D Co3D N6D 159.4(3) . .
N3D Co3D N6D 74.3(3) . .
N2D Co3D P3D 100.5(2) . .
N3D Co3D P3D 106.9(2) . .
N6D Co3D P3D 99.6(3) . .
N2D Co3D N5D 68.8(3) . .
N3D Co3D N5D 147.2(3) . .
N6D Co3D N5D 110.8(3) . .
P3D Co3D N5D 104.2(2) . .
N2D Co3D Co1D 97.7(2) . .
N3D Co3D Co1D 51.1(2) . .
N6D Co3D Co1D 61.8(3) . .
P3D Co3D Co1D 152.76(9) . .
N5D Co3D Co1D 101.2(2) . .
N2D Co3D Co2D 52.8(2) . .
N3D Co3D Co2D 96.3(2) . .
N6D Co3D Co2D 109.8(3) . .
P3D Co3D Co2D 146.61(9) . .
N5D Co3D Co2D 51.0(2) . .
Co1D Co3D Co2D 60.00(5) . .
C43D P1D C44D 101.5(4) . .
C43D P1D C42D 99.3(5) . .
C44D P1D C42D 103.7(4) . .
C43D P1D Co1D 119.2(3) . .
C44D P1D Co1D 113.5(2) . .
C42D P1D Co1D 117.0(3) . .
C52D P2D C50D 101.4(4) . .
C52D P2D C51D 103.0(4) . .
C50D P2D C51D 99.9(5) . .
C52D P2D Co2D 113.9(2) . .
C50D P2D Co2D 118.8(4) . .
C51D P2D Co2D 117.3(3) . .
C60D P3D C59D 101.8(4) . .
C60D P3D C58D 103.5(4) . .
C59D P3D C58D 98.9(5) . .
C60D P3D Co3D 113.7(2) . .
C59D P3D Co3D 119.0(3) . .
C58D P3D Co3D 117.3(3) . .
C6D N1D C3D 112.3(7) . .
C6D N1D Co2D 111.2(5) . .
C3D N1D Co2D 121.1(6) . .
C6D N1D Co1D 109.1(5) . .
C3D N1D Co1D 122.1(6) . .
Co2D N1D Co1D 76.1(3) . .
C12D N2D C4D 112.3(7) . .
C12D N2D Co3D 111.9(5) . .
C4D N2D Co3D 121.0(6) . .
C12D N2D Co2D 109.3(5) . .
C4D N2D Co2D 121.6(6) . .
Co3D N2D Co2D 75.9(3) . .
C18D N3D C5D 111.9(7) . .
C18D N3D Co1D 112.0(5) . .
C5D N3D Co1D 121.2(6) . .
C18D N3D Co3D 108.9(6) . .
C5D N3D Co3D 122.1(6) . .
Co1D N3D Co3D 76.1(3) . .
C11D N4D C24M 116.4(15) . .
C11D N4D C24D 111.2(11) . .
C24M N4D C24D 12.0(18) . .
C11D N4D Co1D 107.1(5) . .
C24M N4D Co1D 130.0(13) . .
C24D N4D Co1D 127.1(9) . .
C11D N4D Co2D 102.5(5) . .
C24M N4D Co2D 122.1(17) . .
C24D N4D Co2D 133.8(12) . .
Co1D N4D Co2D 67.1(3) . .
C17D N5D C30M 113.5(14) . .
C17D N5D C30D 111.8(12) . .
C30M N5D C30D 11.0(16) . .
C17D N5D Co2D 107.1(5) . .
C30M N5D Co2D 131.1(12) . .
C30D N5D Co2D 125.0(11) . .
C17D N5D Co3D 102.9(5) . .
C30M N5D Co3D 125.0(16) . .
C30D N5D Co3D 134.3(14) . .
Co2D N5D Co3D 67.3(3) . .
C23D N6D C36D 114.8(10) . .
C23D N6D C36M 113.7(13) . .
C36D N6D C36M 7.2(19) . .
C23D N6D Co3D 105.5(5) . .
C36D N6D Co3D 129.2(9) . .
C36M N6D Co3D 125.0(14) . .
C23D N6D Co1D 102.4(5) . .
C36D N6D Co1D 127.9(10) . .
C36M N6D Co1D 133.8(14) . .
Co3D N6D Co1D 66.8(3) . .
C2D C1D H1DA 109.5 . .
C2D C1D H1DB 109.5 . .
H1DA C1D H1DB 109.5 . .
C2D C1D H1DC 109.5 . .
H1DA C1D H1DC 109.5 . .
H1DB C1D H1DC 109.5 . .
C4D C2D C5D 112.5(9) . .
C4D C2D C3D 111.5(8) . .
C5D C2D C3D 110.6(8) . .
C4D C2D C1D 108.2(9) . .
C5D C2D C1D 106.7(8) . .
C3D C2D C1D 107.0(9) . .
N1D C3D C2D 117.0(8) . .
N1D C3D H3DA 108.1 . .
C2D C3D H3DA 108.1 . .
N1D C3D H3DB 108.1 . .
C2D C3D H3DB 108.1 . .
H3DA C3D H3DB 107.3 . .
N2D C4D C2D 117.1(8) . .
N2D C4D H4DA 108.0 . .
C2D C4D H4DA 108.0 . .
N2D C4D H4DB 108.0 . .
C2D C4D H4DB 108.0 . .
H4DA C4D H4DB 107.3 . .
N3D C5D C2D 116.1(8) . .
N3D C5D H5DA 108.3 . .
C2D C5D H5DA 108.3 . .
N3D C5D H5DB 108.3 . .
C2D C5D H5DB 108.3 . .
H5DA C5D H5DB 107.4 . .
C7D C6D C11D 120.0 . .
C7D C6D N1D 127.2(5) . .
C11D C6D N1D 112.8(5) . .
C6D C7D C8D 120.0 . .
C6D C7D H7D 120.0 . .
C8D C7D H7D 120.0 . .
C9D C8D C7D 120.0 . .
C9D C8D H8D 120.0 . .
C7D C8D H8D 120.0 . .
C10D C9D C8D 120.0 . .
C10D C9D H9D 120.0 . .
C8D C9D H9D 120.0 . .
C9D C10D C11D 120.0 . .
C9D C10D H10F 120.0 . .
C11D C10D H10F 120.0 . .
C10D C11D C6D 120.0 . .
C10D C11D N4D 128.9(6) . .
C6D C11D N4D 111.1(6) . .
C13D C12D C17D 120.0 . .
C13D C12D N2D 127.2(5) . .
C17D C12D N2D 112.7(5) . .
C12D C13D C14D 120.0 . .
C12D C13D H13C 120.0 . .
C14D C13D H13C 120.0 . .
C15D C14D C13D 120.0 . .
C15D C14D H14C 120.0 . .
C13D C14D H14C 120.0 . .
C14D C15D C16D 120.0 . .
C14D C15D H15C 120.0 . .
C16D C15D H15C 120.0 . .
C17D C16D C15D 120.0 . .
C17D C16D H16C 120.0 . .
C15D C16D H16C 120.0 . .
C16D C17D C12D 120.0 . .
C16D C17D N5D 129.2(6) . .
C12D C17D N5D 110.8(6) . .
C19D C18D C23D 120.0 . .
C19D C18D N3D 127.4(5) . .
C23D C18D N3D 112.6(6) . .
C18D C19D C20D 120.0 . .
C18D C19D H19G 120.0 . .
C20D C19D H19G 120.0 . .
C21D C20D C19D 120.0 . .
C21D C20D H20G 120.0 . .
C19D C20D H20G 120.0 . .
C20D C21D C22D 120.0 . .
C20D C21D H21G 120.0 . .
C22D C21D H21G 120.0 . .
C23D C22D C21D 120.0 . .
C23D C22D H22G 120.0 . .
C21D C22D H22G 120.0 . .
C22D C23D C18D 120.0 . .
C22D C23D N6D 128.1(6) . .
C18D C23D N6D 111.9(6) . .
C25D C24D C29D 120.0 . .
C25D C24D N4D 115.4(14) . .
C29D C24D N4D 124.5(14) . .
C26D C25D C24D 120.0 . .
C26D C25D H25B 120.0 . .
C24D C25D H25B 120.0 . .
C25D C26D C27D 120.0 . .
C25D C26D H26B 120.0 . .
C27D C26D H26B 120.0 . .
C26D C27D C28D 120.0 . .
C26D C27D H27B 120.0 . .
C28D C27D H27B 120.0 . .
C27D C28D C29D 120.0 . .
C27D C28D H28B 120.0 . .
C29D C28D H28B 120.0 . .
C28D C29D C24D 120.0 . .
C28D C29D H29B 120.0 . .
C24D C29D H29B 120.0 . .
C25M C24M C29M 120.0 . .
C25M C24M N4D 128(2) . .
C29M C24M N4D 110(2) . .
C26M C25M C24M 120.0 . .
C26M C25M H25C 120.0 . .
C24M C25M H25C 120.0 . .
C27M C26M C25M 120.0 . .
C27M C26M H26C 120.0 . .
C25M C26M H26C 120.0 . .
C26M C27M C28M 120.0 . .
C26M C27M H27C 120.0 . .
C28M C27M H27C 120.0 . .
C27M C28M C29M 120.0 . .
C27M C28M H28C 120.0 . .
C29M C28M H28C 120.0 . .
C28M C29M C24M 120.0 . .
C28M C29M H29C 120.0 . .
C24M C29M H29C 120.0 . .
C31D C30D C35D 120.0 . .
C31D C30D N5D 112(2) . .
C35D C30D N5D 128(2) . .
C30D C31D C32D 120.0 . .
C30D C31D H31B 120.0 . .
C32D C31D H31B 120.0 . .
C33D C32D C31D 120.0 . .
C33D C32D H32B 120.0 . .
C31D C32D H32B 120.0 . .
C32D C33D C34D 120.0 . .
C32D C33D H33B 120.0 . .
C34D C33D H33B 120.0 . .
C35D C34D C33D 120.0 . .
C35D C34D H34B 120.0 . .
C33D C34D H34B 120.0 . .
C34D C35D C30D 120.0 . .
C34D C35D H35B 120.0 . .
C30D C35D H35B 120.0 . .
C31M C30M C35M 120.0 . .
C31M C30M N5D 129(2) . .
C35M C30M N5D 111(2) . .
C32M C31M C30M 120.0 . .
C32M C31M H31C 120.0 . .
C30M C31M H31C 120.0 . .
C31M C32M C33M 120.0 . .
C31M C32M H32C 120.0 . .
C33M C32M H32C 120.0 . .
C34M C33M C32M 120.0 . .
C34M C33M H33C 120.0 . .
C32M C33M H33C 120.0 . .
C35M C34M C33M 120.0 . .
C35M C34M H34C 120.0 . .
C33M C34M H34C 120.0 . .
C34M C35M C30M 120.0 . .
C34M C35M H35C 120.0 . .
C30M C35M H35C 120.0 . .
C37D C36D C41D 120.0 . .
C37D C36D N6D 118.1(13) . .
C41D C36D N6D 121.7(13) . .
C38D C37D C36D 120.0 . .
C38D C37D H37B 120.0 . .
C36D C37D H37B 120.0 . .
C37D C38D C39D 120.0 . .
C37D C38D H38B 120.0 . .
C39D C38D H38B 120.0 . .
C40D C39D C38D 120.0 . .
C40D C39D H39B 120.0 . .
C38D C39D H39B 120.0 . .
C41D C40D C39D 120.0 . .
C41D C40D H40B 120.0 . .
C39D C40D H40B 120.0 . .
C40D C41D C36D 120.0 . .
C40D C41D H41B 120.0 . .
C36D C41D H41B 120.0 . .
C37M C36M C41M 120.0 . .
C37M C36M N6D 125(2) . .
C41M C36M N6D 115(2) . .
C38M C37M C36M 120.0 . .
C38M C37M H37C 120.0 . .
C36M C37M H37C 120.0 . .
C37M C38M C39M 120.0 . .
C37M C38M H38C 120.0 . .
C39M C38M H38C 120.0 . .
C40M C39M C38M 120.0 . .
C40M C39M H39C 120.0 . .
C38M C39M H39C 120.0 . .
C39M C40M C41M 120.0 . .
C39M C40M H40C 120.0 . .
C41M C40M H40C 120.0 . .
C40M C41M C36M 120.0 . .
C40M C41M H41C 120.0 . .
C36M C41M H41C 120.0 . .
P1D C42D H42M 109.5 . .
P1D C42D H42N 109.5 . .
H42M C42D H42N 109.5 . .
P1D C42D H42O 109.5 . .
H42M C42D H42O 109.5 . .
H42N C42D H42O 109.5 . .
P1D C43D H43M 109.5 . .
P1D C43D H43N 109.5 . .
H43M C43D H43N 109.5 . .
P1D C43D H43O 109.5 . .
H43M C43D H43O 109.5 . .
H43N C43D H43O 109.5 . .
C45D C44D C49D 120.0 . .
C45D C44D P1D 120.4(4) . .
C49D C44D P1D 119.6(4) . .
C44D C45D C46D 120.0 . .
C44D C45D H45E 120.0 . .
C46D C45D H45E 120.0 . .
C47D C46D C45D 120.0 . .
C47D C46D H46E 120.0 . .
C45D C46D H46E 120.0 . .
C46D C47D C48D 120.0 . .
C46D C47D H47E 120.0 . .
C48D C47D H47E 120.0 . .
C47D C48D C49D 120.0 . .
C47D C48D H48E 120.0 . .
C49D C48D H48E 120.0 . .
C48D C49D C44D 120.0 . .
C48D C49D H49E 120.0 . .
C44D C49D H49E 120.0 . .
P2D C50D H50G 109.5 . .
P2D C50D H50H 109.5 . .
H50G C50D H50H 109.5 . .
P2D C50D H50I 109.5 . .
H50G C50D H50I 109.5 . .
H50H C50D H50I 109.5 . .
P2D C51D H51G 109.5 . .
P2D C51D H51H 109.5 . .
H51G C51D H51H 109.5 . .
P2D C51D H51I 109.5 . .
H51G C51D H51I 109.5 . .
H51H C51D H51I 109.5 . .
C53D C52D C57D 120.0 . .
C53D C52D P2D 120.6(4) . .
C57D C52D P2D 119.4(4) . .
C54D C53D C52D 120.0 . .
C54D C53D H53B 120.0 . .
C52D C53D H53B 120.0 . .
C53D C54D C55D 120.0 . .
C53D C54D H54B 120.0 . .
C55D C54D H54B 120.0 . .
C56D C55D C54D 120.0 . .
C56D C55D H55B 120.0 . .
C54D C55D H55B 120.0 . .
C55D C56D C57D 120.0 . .
C55D C56D H56B 120.0 . .
C57D C56D H56B 120.0 . .
C56D C57D C52D 120.0 . .
C56D C57D H57B 120.0 . .
C52D C57D H57B 120.0 . .
P3D C58D H58G 109.5 . .
P3D C58D H58H 109.5 . .
H58G C58D H58H 109.5 . .
P3D C58D H58I 109.5 . .
H58G C58D H58I 109.5 . .
H58H C58D H58I 109.5 . .
P3D C59D H59G 109.5 . .
P3D C59D H59H 109.5 . .
H59G C59D H59H 109.5 . .
P3D C59D H59I 109.5 . .
H59G C59D H59I 109.5 . .
H59H C59D H59I 109.5 . .
C61D C60D C65D 120.0 . .
C61D C60D P3D 119.6(4) . .
C65D C60D P3D 120.4(4) . .
C62D C61D C60D 120.0 . .
C62D C61D H61B 120.0 . .
C60D C61D H61B 120.0 . .
C61D C62D C63D 120.0 . .
C61D C62D H62B 120.0 . .
C63D C62D H62B 120.0 . .
C64D C63D C62D 120.0 . .
C64D C63D H63B 120.0 . .
C62D C63D H63B 120.0 . .
C65D C64D C63D 120.0 . .
C65D C64D H64B 120.0 . .
C63D C64D H64B 120.0 . .
C64D C65D C60D 120.0 . .
C64D C65D H65B 120.0 . .
C60D C65D H65B 120.0 . .
N1E Co1E N1E 93.6(4) . 2
N1E Co1E N2E 153.8(3) . 2
N1E Co1E N2E 73.8(3) 2 2
N1E Co1E N2E 72.1(3) . .
N1E Co1E N2E 150.8(3) 2 .
N2E Co1E N2E 107.9(5) 2 .
N1E Co1E P1E 101.0(2) . .
N1E Co1E P1E 102.4(2) 2 .
N2E Co1E P1E 104.1(2) 2 .
N2E Co1E P1E 105.2(2) . .
N1E Co1E Co1E 97.0(2) . 2
N1E Co1E Co1E 52.5(2) 2 2
N2E Co1E Co1E 57.0(2) 2 2
N2E Co1E Co1E 102.9(2) . 2
P1E Co1E Co1E 150.18(10) . 2
N1E Co1E Co1E 52.6(2) . 3
N1E Co1E Co1E 96.9(2) 2 3
N2E Co1E Co1E 105.2(2) 2 3
N2E Co1E Co1E 54.1(2) . 3
P1E Co1E Co1E 148.38(10) . 3
Co1E Co1E Co1E 60.001(1) 2 3
C42E P1E C43E 100.8(5) . .
C42E P1E C44E 100.2(4) . .
C43E P1E C44E 102.9(4) . .
C42E P1E Co1E 119.1(3) . .
C43E P1E Co1E 117.9(4) . .
C44E P1E Co1E 113.3(2) . .
C6E N1E C3E 114.0(7) . .
C6E N1E Co1E 108.4(5) . .
C3E N1E Co1E 120.5(6) . .
C6E N1E Co1E 108.6(5) . 3
C3E N1E Co1E 124.3(6) . 3
Co1E N1E Co1E 74.9(3) . 3
C11E N2E C18E 109.2(7) . .
C11E N2E Co1E 106.0(5) . 3
C18E N2E Co1E 131.5(6) . 3
C11E N2E Co1E 102.6(5) . .
C18E N2E Co1E 131.3(6) . .
Co1E N2E Co1E 68.9(2) 3 .
C2E C1E H1EA 109.5 . .
C2E C1E H1EB 109.5 . .
H1EA C1E H1EB 109.5 . .
C2E C1E H1EC 109.5 . .
H1EA C1E H1EC 109.5 . .
H1EB C1E H1EC 109.5 . .
C1E C2E C3E 107.7(7) . .
C1E C2E C3E 107.7(7) . 3
C3E C2E C3E 111.2(6) . 3
C1E C2E C3E 107.7(7) . 2
C3E C2E C3E 111.2(6) . 2
C3E C2E C3E 111.2(6) 3 2
N1E C3E C2E 116.8(9) . .
N1E C3E H3EA 108.1 . .
C2E C3E H3EA 108.1 . .
N1E C3E H3EB 108.1 . .
C2E C3E H3EB 108.1 . .
H3EA C3E H3EB 107.3 . .
C7E C6E C11E 120.0 . .
C7E C6E N1E 126.6(5) . .
C11E C6E N1E 113.4(5) . .
C6E C7E C8E 120.0 . .
C6E C7E H7E 120.0 . .
C8E C7E H7E 120.0 . .
C9E C8E C7E 120.0 . .
C9E C8E H8E 120.0 . .
C7E C8E H8E 120.0 . .
C10E C9E C8E 120.0 . .
C10E C9E H9E 120.0 . .
C8E C9E H9E 120.0 . .
C9E C10E C11E 120.0 . .
C9E C10E H10I 120.0 . .
C11E C10E H10I 120.0 . .
C10E C11E C6E 120.0 . .
C10E C11E N2E 128.8(5) . .
C6E C11E N2E 111.2(5) . .
C19E C18E C23E 120.0 . .
C19E C18E N2E 119.5(7) . .
C23E C18E N2E 120.5(7) . .
C20E C19E C18E 120.0 . .
C20E C19E H19L 120.0 . .
C18E C19E H19L 120.0 . .
C19E C20E C21E 120.0 . .
C19E C20E H20J 120.0 . .
C21E C20E H20J 120.0 . .
C22E C21E C20E 120.0 . .
C22E C21E H21J 120.0 . .
C20E C21E H21J 120.0 . .
C21E C22E C23E 120.0 . .
C21E C22E H22J 120.0 . .
C23E C22E H22J 120.0 . .
C22E C23E C18E 120.0 . .
C22E C23E H23E 120.0 . .
C18E C23E H23E 120.0 . .
P1E C42E H42V 109.5 . .
P1E C42E H42W 109.5 . .
H42V C42E H42W 109.5 . .
P1E C42E H42X 109.5 . .
H42V C42E H42X 109.5 . .
H42W C42E H42X 109.5 . .
P1E C43E H43V 109.5 . .
P1E C43E H43W 109.5 . .
H43V C43E H43W 109.5 . .
P1E C43E H43X 109.5 . .
H43V C43E H43X 109.5 . .
H43W C43E H43X 109.5 . .
C45E C44E C49E 120.0 . .
C45E C44E P1E 121.8(4) . .
C49E C44E P1E 118.2(4) . .
C44E C45E C46E 120.0 . .
C44E C45E H45H 120.0 . .
C46E C45E H45H 120.0 . .
C47E C46E C45E 120.0 . .
C47E C46E H46H 120.0 . .
C45E C46E H46H 120.0 . .
C48E C47E C46E 120.0 . .
C48E C47E H47H 120.0 . .
C46E C47E H47H 120.0 . .
C47E C48E C49E 120.0 . .
C47E C48E H48H 120.0 . .
C49E C48E H48H 120.0 . .
C48E C49E C44E 120.0 . .
C48E C49E H49H 120.0 . .
C44E C49E H49H 120.0 . .
N1F Co1F N1F 94.4(5) 2 .
N1F Co1F N5F 158.5(3) 2 .
N1F Co1F N5F 74.4(3) . .
N1F Co1F P1F 101.0(2) 2 .
N1F Co1F P1F 106.4(2) . .
N5F Co1F P1F 99.7(3) . .
N1F Co1F N5F 69.1(3) 2 2
N1F Co1F N5F 147.7(3) . 2
N5F Co1F N5F 111.0(5) . 2
P1F Co1F N5F 104.0(2) . 2
N1F Co1F Co1F 52.5(2) 2 2
N1F Co1F Co1F 96.5(2) . 2
N5F Co1F Co1F 109.7(3) . 2
P1F Co1F Co1F 146.71(10) . 2
N5F Co1F Co1F 51.2(2) 2 2
N1F Co1F Co1F 97.1(2) 2 3
N1F Co1F Co1F 51.7(2) . 3
N5F Co1F Co1F 61.5(3) . 3
P1F Co1F Co1F 152.69(10) . 3
N5F Co1F Co1F 101.4(2) 2 3
Co1F Co1F Co1F 60.0 2 3
C44F P1F C43F 103.3(4) . .
C44F P1F C42F 102.4(4) . .
C43F P1F C42F 99.9(5) . .
C44F P1F Co1F 113.5(2) . .
C43F P1F Co1F 116.9(3) . .
C42F P1F Co1F 118.6(3) . .
C11F N1F C3F 112.2(7) . .
C11F N1F Co1F 110.4(5) . 3
C3F N1F Co1F 120.8(6) . 3
C11F N1F Co1F 109.2(5) . .
C3F N1F Co1F 123.5(6) . .
Co1F N1F Co1F 75.8(3) 3 .
C6F N5F C18F 113.5(7) . .
C6F N5F Co1F 106.7(5) . .
C18F N5F Co1F 127.4(6) . .
C6F N5F Co1F 102.9(6) . 3
C18F N5F Co1F 130.1(6) . 3
Co1F N5F Co1F 67.3(3) . 3
C2F C1F H1FA 109.5 . .
C2F C1F H1FB 109.5 . .
H1FA C1F H1FB 109.5 . .
C2F C1F H1FC 109.5 . .
H1FA C1F H1FC 109.5 . .
H1FB C1F H1FC 109.5 . .
C1F C2F C3F 108.7(7) . .
C1F C2F C3F 108.7(7) . 2
C3F C2F C3F 110.2(7) . 2
C1F C2F C3F 108.7(7) . 3
C3F C2F C3F 110.2(7) . 3
C3F C2F C3F 110.2(7) 2 3
N1F C3F C2F 117.6(10) . .
N1F C3F H3FA 107.9 . .
C2F C3F H3FA 107.9 . .
N1F C3F H3FB 107.9 . .
C2F C3F H3FB 107.9 . .
H3FA C3F H3FB 107.2 . .
C7F C6F C11F 120.0 . .
C7F C6F N5F 128.7(6) . .
C11F C6F N5F 111.3(6) . .
C6F C7F C8F 120.0 . .
C6F C7F H7F 120.0 . .
C8F C7F H7F 120.0 . .
C7F C8F C9F 120.0 . .
C7F C8F H8F 120.0 . .
C9F C8F H8F 120.0 . .
C10F C9F C8F 120.0 . .
C10F C9F H9F 120.0 . .
C8F C9F H9F 120.0 . .
C11F C10F C9F 120.0 . .
C11F C10F H10H 120.0 . .
C9F C10F H10H 120.0 . .
C10F C11F C6F 120.0 . .
C10F C11F N1F 127.0(6) . .
C6F C11F N1F 112.9(6) . .
C19F C18F C23F 120.0 . .
C19F C18F N5F 119.9(5) . .
C23F C18F N5F 120.1(5) . .
C20F C19F C18F 120.0 . .
C20F C19F H19K 120.0 . .
C18F C19F H19K 120.0 . .
C21F C20F C19F 120.0 . .
C21F C20F H20I 120.0 . .
C19F C20F H20I 120.0 . .
C20F C21F C22F 120.0 . .
C20F C21F H21I 120.0 . .
C22F C21F H21I 120.0 . .
C21F C22F C23F 120.0 . .
C21F C22F H22I 120.0 . .
C23F C22F H22I 120.0 . .
C22F C23F C18F 120.0 . .
C22F C23F H23D 120.0 . .
C18F C23F H23D 120.0 . .
P1F C42F H42S 109.5 . .
P1F C42F H42T 109.5 . .
H42S C42F H42T 109.5 . .
P1F C42F H42U 109.5 . .
H42S C42F H42U 109.5 . .
H42T C42F H42U 109.5 . .
P1F C43F H43S 109.5 . .
P1F C43F H43T 109.5 . .
H43S C43F H43T 109.5 . .
P1F C43F H43U 109.5 . .
H43S C43F H43U 109.5 . .
H43T C43F H43U 109.5 . .
C45F C44F C49F 120.0 . .
C45F C44F P1F 120.7(4) . .
C49F C44F P1F 119.3(4) . .
C44F C45F C46F 120.0 . .
C44F C45F H45G 120.0 . .
C46F C45F H45G 120.0 . .
C47F C46F C45F 120.0 . .
C47F C46F H46G 120.0 . .
C45F C46F H46G 120.0 . .
C46F C47F C48F 120.0 . .
C46F C47F H47G 120.0 . .
C48F C47F H47G 120.0 . .
C47F C48F C49F 120.0 . .
C47F C48F H48G 120.0 . .
C49F C48F H48G 120.0 . .
C48F C49F C44F 120.0 . .
C48F C49F H49G 120.0 . .
C44F C49F H49G 120.0 . .
N1G Co1G N1G 93.4(5) . 2
N1G Co1G N4G 159.2(4) . 2
N1G Co1G N4G 75.5(3) 2 2
N1G Co1G P1G 101.0(2) . .
N1G Co1G P1G 107.0(2) 2 .
N4G Co1G P1G 99.2(3) 2 .
N1G Co1G N4G 70.5(3) . .
N1G Co1G N4G 147.1(3) 2 .
N4G Co1G N4G 109.5(5) 2 .
P1G Co1G N4G 104.2(2) . .
N1G Co1G Co1G 53.2(2) . 3
N1G Co1G Co1G 95.9(2) 2 3
N4G Co1G Co1G 109.6(3) 2 3
P1G Co1G Co1G 146.95(10) . 3
N4G Co1G Co1G 51.3(2) . 3
N1G Co1G Co1G 97.4(2) . 2
N1G Co1G Co1G 51.3(2) 2 2
N4G Co1G Co1G 61.9(3) 2 2
P1G Co1G Co1G 152.56(10) . 2
N4G Co1G Co1G 101.1(2) . 2
Co1G Co1G Co1G 60.0 3 2
C43G P1G C44G 102.4(7) . .
C43G P1G C42G 99.9(5) . .
C44G P1G C42G 100.2(8) . .
C43G P1G C44P 102.4(10) . .
C44G P1G C44P 2.7(17) . .
C42G P1G C44P 102.9(11) . .
C43G P1G Co1G 117.9(3) . .
C44G P1G Co1G 115.6(7) . .
C42G P1G Co1G 117.9(4) . .
C44P P1G Co1G 113.5(11) . .
C6P N1G C3G 115.8(12) . .
C6P N1G C6G 4(2) . .
C3G N1G C6G 112.9(16) . .
C6P N1G Co1G 109.0(12) . .
C3G N1G Co1G 121.7(7) . .
C6G N1G Co1G 109.7(17) . .
C6P N1G Co1G 105.4(11) . 3
C3G N1G Co1G 122.4(6) . 3
C6G N1G Co1G 109.2(16) . 3
Co1G N1G Co1G 75.5(3) . 3
C11G N4G C18P 112(2) . .
C11G N4G C18G 117.4(19) . .
C18P N4G C18G 6.7(18) . .
C11G N4G C11P 8(2) . .
C18P N4G C11P 109.2(16) . .
C18G N4G C11P 114.0(12) . .
C11G N4G Co1G 106.8(18) . 3
C18P N4G Co1G 133.0(14) . 3
C18G N4G Co1G 126.3(9) . 3
C11P N4G Co1G 105.6(11) . 3
C11G N4G Co1G 96.6(19) . .
C18P N4G Co1G 131.0(13) . .
C18G N4G Co1G 131.2(8) . .
C11P N4G Co1G 103.4(11) . .
Co1G N4G Co1G 66.8(3) 3 .
C2G C1G H1GA 109.5 . .
C2G C1G H1GB 109.5 . .
H1GA C1G H1GB 109.5 . .
C2G C1G H1GC 109.5 . .
H1GA C1G H1GC 109.5 . .
H1GB C1G H1GC 109.5 . .
C3G C2G C3G 111.6(7) 3 2
C3G C2G C3G 111.6(7) 3 .
C3G C2G C3G 111.6(7) 2 .
C3G C2G C1G 107.2(8) 3 .
C3G C2G C1G 107.2(8) 2 .
C3G C2G C1G 107.2(8) . .
N1G C3G C2G 117.0(10) . .
N1G C3G H3GA 108.1 . .
C2G C3G H3GA 108.1 . .
N1G C3G H3GB 108.1 . .
C2G C3G H3GB 108.1 . .
H3GA C3G H3GB 107.3 . .
C7G C6G C11G 120.0 . .
C7G C6G N1G 134(3) . .
C11G C6G N1G 106(3) . .
C8G C7G C6G 120.0 . .
C8G C7G H7G 120.0 . .
C6G C7G H7G 120.0 . .
C7G C8G C9G 120.0 . .
C7G C8G H8G 120.0 . .
C9G C8G H8G 120.0 . .
C10G C9G C8G 120.0 . .
C10G C9G H9G 120.0 . .
C8G C9G H9G 120.0 . .
C11G C10G C9G 120.0 . .
C11G C10G H10A 120.0 . .
C9G C10G H10A 120.0 . .
N4G C11G C10G 119(3) . .
N4G C11G C6G 121(3) . .
C10G C11G C6G 120.0 . .
N1G C6P C7P 120.8(18) . .
N1G C6P C11P 119.2(18) . .
C7P C6P C11P 120.0 . .
C8P C7P C6P 120.0 . .
C8P C7P H7P 120.0 . .
C6P C7P H7P 120.0 . .
C7P C8P C9P 120.0 . .
C7P C8P H8P 120.0 . .
C9P C8P H8P 120.0 . .
C10P C9P C8P 120.0 . .
C10P C9P H9P 120.0 . .
C8P C9P H9P 120.0 . .
C9P C10P C11P 120.0 . .
C9P C10P H10B 120.0 . .
C11P C10P H10B 120.0 . .
C10P C11P C6P 120.0 . .
C10P C11P N4G 132.6(18) . .
C6P C11P N4G 107.4(18) . .
C19G C18G C23G 120.0 . .
C19G C18G N4G 117.6(12) . .
C23G C18G N4G 122.3(12) . .
C18G C19G C20G 120.0 . .
C18G C19G H19A 120.0 . .
C20G C19G H19A 120.0 . .
C21G C20G C19G 120.0 . .
C21G C20G H20A 120.0 . .
C19G C20G H20A 120.0 . .
C20G C21G C22G 120.0 . .
C20G C21G H21A 120.0 . .
C22G C21G H21A 120.0 . .
C21G C22G C23G 120.0 . .
C21G C22G H22A 120.0 . .
C23G C22G H22A 120.0 . .
C22G C23G C18G 120.0 . .
C22G C23G H23 120.0 . .
C18G C23G H23 120.0 . .
N4G C18P C19P 128(2) . .
N4G C18P C23P 112(2) . .
C19P C18P C23P 120.0 . .
C18P C19P C20P 120.0 . .
C18P C19P H19B 120.0 . .
C20P C19P H19B 120.0 . .
C21P C20P C19P 120.0 . .
C21P C20P H20B 120.0 . .
C19P C20P H20B 120.0 . .
C22P C21P C20P 120.0 . .
C22P C21P H21B 120.0 . .
C20P C21P H21B 120.0 . .
C21P C22P C23P 120.0 . .
C21P C22P H22B 120.0 . .
C23P C22P H22B 120.0 . .
C22P C23P C18P 120.0 . .
C22P C23P H23A 120.0 . .
C18P C23P H23A 120.0 . .
P1G C42G H42D 109.5 . .
P1G C42G H42E 109.5 . .
H42D C42G H42E 109.5 . .
P1G C42G H42F 109.5 . .
H42D C42G H42F 109.5 . .
H42E C42G H42F 109.5 . .
P1G C43G H43D 109.5 . .
P1G C43G H43E 109.5 . .
H43D C43G H43E 109.5 . .
P1G C43G H43F 109.5 . .
H43D C43G H43F 109.5 . .
H43E C43G H43F 109.5 . .
C45G C44G C49G 120.0 . .
C45G C44G P1G 123.9(11) . .
C49G C44G P1G 116.1(11) . .
C44G C45G C46G 120.0 . .
C44G C45G H45A 120.0 . .
C46G C45G H45A 120.0 . .
C47G C46G C45G 120.0 . .
C47G C46G H46A 120.0 . .
C45G C46G H46A 120.0 . .
C46G C47G C48G 120.0 . .
C46G C47G H47A 120.0 . .
C48G C47G H47A 120.0 . .
C49G C48G C47G 120.0 . .
C49G C48G H48A 120.0 . .
C47G C48G H48A 120.0 . .
C48G C49G C44G 120.0 . .
C48G C49G H49A 120.0 . .
C44G C49G H49A 120.0 . .
C45P C44P C49P 120.0 . .
C45P C44P P1G 115.7(17) . .
C49P C44P P1G 124.3(17) . .
C46P C45P C44P 120.0 . .
C46P C45P H45B 120.0 . .
C44P C45P H45B 120.0 . .
C45P C46P C47P 120.0 . .
C45P C46P H46B 120.0 . .
C47P C46P H46B 120.0 . .
C48P C47P C46P 120.0 . .
C48P C47P H47B 120.0 . .
C46P C47P H47B 120.0 . .
C49P C48P C47P 120.0 . .
C49P C48P H48B 120.0 . .
C47P C48P H48B 120.0 . .
C48P C49P C44P 120.0 . .
C48P C49P H49B 120.0 . .
C44P C49P H49B 120.0 . .
N1H Co1H N1H 95.4(5) 2 .
N1H Co1H N4H 161.9(4) 2 .
N1H Co1H N4H 78.8(4) . .
N1H Co1H P1H 100.8(2) 2 .
N1H Co1H P1H 106.3(2) . .
N4H Co1H P1H 97.3(4) . .
N1H Co1H Co1H 51.2(2) 2 2
N1H Co1H Co1H 96.1(2) . 2
N4H Co1H Co1H 112.0(4) . 2
P1H Co1H Co1H 146.13(11) . 2
N1H Co1H Co1H 96.4(2) 2 3
N1H Co1H Co1H 50.7(2) . 3
N4H Co1H Co1H 66.5(4) . 3
P1H Co1H Co1H 152.72(11) . 3
Co1H Co1H Co1H 60.0 2 3
C43H P1H C42H 101.8(5) . .
C43H P1H C44H 101.5(5) . .
C42H P1H C44H 101.2(5) . .
C43H P1H Co1H 116.4(4) . .
C42H P1H Co1H 119.2(4) . .
C44H P1H Co1H 114.2(3) . .
C6H N1H C3H 112.3(7) . .
C6H N1H Co1H 108.2(6) . 3
C3H N1H Co1H 119.5(6) . 3
C6H N1H Co1H 108.8(6) . .
C3H N1H Co1H 125.0(6) . .
Co1H N1H Co1H 78.1(3) 3 .
C18Q N4H C11H 118.9(16) . .
C18Q N4H C18H 11(2) . .
C11H N4H C18H 118.1(10) . .
C18Q N4H Co1H 128.4(17) . .
C11H N4H Co1H 107.1(7) . .
C18H N4H Co1H 122.4(9) . .
C2H C1H H1HA 109.5 . .
C2H C1H H1HB 109.5 . .
H1HA C1H H1HB 109.5 . .
C2H C1H H1HC 109.5 . .
H1HA C1H H1HC 109.5 . .
H1HB C1H H1HC 109.5 . .
C1H C2H C3H 107.6(8) . 3
C1H C2H C3H 107.6(8) . 2
C3H C2H C3H 111.3(7) 3 2
C1H C2H C3H 107.6(8) . .
C3H C2H C3H 111.3(7) 3 .
C3H C2H C3H 111.3(7) 2 .
N1H C3H C2H 114.6(10) . .
N1H C3H H3HA 108.6 . .
C2H C3H H3HA 108.6 . .
N1H C3H H3HB 108.6 . .
C2H C3H H3HB 108.6 . .
H3HA C3H H3HB 107.6 . .
C7H C6H C11H 120.0 . .
C7H C6H N1H 126.6(6) . .
C11H C6H N1H 113.4(6) . .
C8H C7H C6H 120.0 . .
C8H C7H H7H 120.0 . .
C6H C7H H7H 120.0 . .
C9H C8H C7H 120.0 . .
C9H C8H H8H 120.0 . .
C7H C8H H8H 120.0 . .
C10H C9H C8H 120.0 . .
C10H C9H H9H 120.0 . .
C8H C9H H9H 120.0 . .
C9H C10H C11H 120.0 . .
C9H C10H H10E 120.0 . .
C11H C10H H10E 120.0 . .
C10H C11H C6H 120.0 . .
C10H C11H N4H 126.3(6) . .
C6H C11H N4H 113.7(6) . .
C19H C18H C23H 120.0 . .
C19H C18H N4H 117.2(13) . .
C23H C18H N4H 122.7(13) . .
C20H C19H C18H 120.0 . .
C20H C19H H19E 120.0 . .
C18H C19H H19E 120.0 . .
C19H C20H C21H 120.0 . .
C19H C20H H20E 120.0 . .
C21H C20H H20E 120.0 . .
C22H C21H C20H 120.0 . .
C22H C21H H21E 120.0 . .
C20H C21H H21E 120.0 . .
C21H C22H C23H 120.0 . .
C21H C22H H22E 120.0 . .
C23H C22H H22E 120.0 . .
C22H C23H C18H 120.0 . .
C22H C23H H23B 120.0 . .
C18H C23H H23B 120.0 . .
C19Q C18Q C23Q 120.0 . .
C19Q C18Q N4H 128(2) . .
C23Q C18Q N4H 110(3) . .
C18Q C19Q C20Q 120.0 . .
C18Q C19Q H19F 120.0 . .
C20Q C19Q H19F 120.0 . .
C21Q C20Q C19Q 120.0 . .
C21Q C20Q H20F 120.0 . .
C19Q C20Q H20F 120.0 . .
C22Q C21Q C20Q 120.0 . .
C22Q C21Q H21F 120.0 . .
C20Q C21Q H21F 120.0 . .
C21Q C22Q C23Q 120.0 . .
C21Q C22Q H22F 120.0 . .
C23Q C22Q H22F 120.0 . .
C22Q C23Q C18Q 120.0 . .
C22Q C23Q H23C 120.0 . .
C18Q C23Q H23C 120.0 . .
P1H C42H H42J 109.5 . .
P1H C42H H42K 109.5 . .
H42J C42H H42K 109.5 . .
P1H C42H H42L 109.5 . .
H42J C42H H42L 109.5 . .
H42K C42H H42L 109.5 . .
P1H C43H H43J 109.5 . .
P1H C43H H43K 109.5 . .
H43J C43H H43K 109.5 . .
P1H C43H H43L 109.5 . .
H43J C43H H43L 109.5 . .
H43K C43H H43L 109.5 . .
C45H C44H C49H 120.0 . .
C45H C44H P1H 118.8(4) . .
C49H C44H P1H 121.2(4) . .
C46H C45H C44H 120.0 . .
C46H C45H H45D 120.0 . .
C44H C45H H45D 120.0 . .
C45H C46H C47H 120.0 . .
C45H C46H H46D 120.0 . .
C47H C46H H46D 120.0 . .
C48H C47H C46H 120.0 . .
C48H C47H H47D 120.0 . .
C46H C47H H47D 120.0 . .
C49H C48H C47H 120.0 . .
C49H C48H H48D 120.0 . .
C47H C48H H48D 120.0 . .
C48H C49H C44H 120.0 . .
C48H C49H H49D 120.0 . .
C44H C49H H49D 120.0 . .
C4S O1S C1S 106.8(17) . .
C2S C1S O1S 100(2) . .
C2S C1S H1SA 111.8 . .
O1S C1S H1SA 111.8 . .
C2S C1S H1SB 111.8 . .
O1S C1S H1SB 111.8 . .
H1SA C1S H1SB 109.5 . .
C1S C2S C3S 116(2) . .
C1S C2S H2SA 108.2 . .
C3S C2S H2SA 108.2 . .
C1S C2S H2SB 108.2 . .
C3S C2S H2SB 108.2 . .
H2SA C2S H2SB 107.4 . .
C4S C3S C2S 102(2) . .
C4S C3S H3SA 111.3 . .
C2S C3S H3SA 111.3 . .
C4S C3S H3SB 111.3 . .
C2S C3S H3SB 111.3 . .
H3SA C3S H3SB 109.2 . .
C3S C4S O1S 112(2) . .
C3S C4S H4SA 109.3 . .
O1S C4S H4SA 109.3 . .
C3S C4S H4SB 109.3 . .
O1S C4S H4SB 109.3 . .
H4SA C4S H4SB 107.9 . .
C9S O2S C6S 98.0(15) . .
C7S C6S O2S 109.1(19) . .
C7S C6S H6SA 109.9 . .
O2S C6S H6SA 109.9 . .
C7S C6S H6SB 109.9 . .
O2S C6S H6SB 109.9 . .
H6SA C6S H6SB 108.3 . .
C8S C7S C6S 108(2) . .
C8S C7S H7SA 110.0 . .
C6S C7S H7SA 110.0 . .
C8S C7S H7SB 110.0 . .
C6S C7S H7SB 110.0 . .
H7SA C7S H7SB 108.4 . .
C7S C8S C9S 110(2) . .
C7S C8S H8SA 109.6 . .
C9S C8S H8SA 109.6 . .
C7S C8S H8SB 109.6 . .
C9S C8S H8SB 109.6 . .
H8SA C8S H8SB 108.1 . .
C8S C9S O2S 110.3(18) . .
C8S C9S H9SA 109.6 . .
O2S C9S H9SA 109.6 . .
C8S C9S H9SB 109.6 . .
O2S C9S H9SB 109.6 . .
H9SA C9S H9SB 108.1 . .
C11S O3S C14S 107.8(15) . .
C12S C11S O3S 105.9(19) . .
C12S C11S H11A 110.5 . .
O3S C11S H11A 110.5 . .
C12S C11S H11B 110.5 . .
O3S C11S H11B 110.5 . .
H11A C11S H11B 108.7 . .
C11S C12S C13S 111.5(19) . .
C11S C12S H12A 109.3 . .
C13S C12S H12A 109.3 . .
C11S C12S H12B 109.3 . .
C13S C12S H12B 109.3 . .
H12A C12S H12B 108.0 . .
C12S C13S C14S 102.6(18) . .
C12S C13S H13E 111.2 . .
C14S C13S H13E 111.2 . .
C12S C13S H13F 111.2 . .
C14S C13S H13F 111.2 . .
H13E C13S H13F 109.2 . .
O3S C14S C13S 106.5(17) . .
O3S C14S H14E 110.4 . .
C13S C14S H14E 110.4 . .
O3S C14S H14F 110.4 . .
C13S C14S H14F 110.4 . .
H14E C14S H14F 108.6 . .
C19S O4S C16S 107.0(16) . .
C17S C16S O4S 98.7(17) . .
C17S C16S H16E 112.0 . .
O4S C16S H16E 112.0 . .
C17S C16S H16F 112.0 . .
O4S C16S H16F 112.0 . .
H16E C16S H16F 109.7 . .
C16S C17S C18S 113(2) . .
C16S C17S H17A 109.1 . .
C18S C17S H17A 109.1 . .
C16S C17S H17B 109.1 . .
C18S C17S H17B 109.1 . .
H17A C17S H17B 107.8 . .
C19S C18S C17S 107(2) . .
C19S C18S H18A 110.4 . .
C17S C18S H18A 110.4 . .
C19S C18S H18B 110.4 . .
C17S C18S H18B 110.4 . .
H18A C18S H18B 108.6 . .
C18S C19S O4S 108.7(18) . .
C18S C19S H19I 109.9 . .
O4S C19S H19I 109.9 . .
C18S C19S H19J 109.9 . .
O4S C19S H19J 109.9 . .
H19I C19S H19J 108.3 . .

loop_
_geom_bond_atom_site_label_1
_geom_bond_atom_site_label_2
_geom_bond_distance
_geom_bond_site_symmetry_2
Co1A N3A 1.983(8) .
Co1A N1A 1.988(7) .
Co1A N6A 2.120(9) .
Co1A N4A 2.174(9) .
Co1A P1A 2.253(3) .
Co1A Co2A 2.4265(17) .
Co1A Co3A 2.4272(17) .
Co2A N2A 1.989(7) .
Co2A N1A 1.992(7) .
Co2A N4A 2.108(9) .
Co2A N5A 2.181(8) .
Co2A P2A 2.252(3) .
Co2A Co3A 2.4274(18) .
Co3A N2A 1.981(7) .
Co3A N3A 1.987(8) .
Co3A N5A 2.136(9) .
Co3A N6A 2.173(9) .
Co3A P3A 2.253(3) .
P1A C42A 1.805(10) .
P1A C43A 1.811(9) .
P1A C44A 1.843(6) .
P2A C50A 1.814(10) .
P2A C51A 1.818(10) .
P2A C52A 1.839(5) .
P3A C58A 1.818(10) .
P3A C59A 1.819(9) .
P3A C60A 1.842(6) .
N1A C6A 1.394(8) .
N1A C3A 1.460(11) .
N2A C12A 1.392(8) .
N2A C4A 1.461(11) .
N3A C18A 1.391(8) .
N3A C5A 1.475(11) .
N4A C11A 1.412(9) .
N4A C24A 1.468(9) .
N5A C17A 1.407(9) .
N5A C30A 1.456(9) .
N6A C23A 1.413(9) .
N6A C36A 1.461(9) .
C1A C2A 1.529(12) .
C1A H1AA 0.9800 .
C1A H1AB 0.9800 .
C1A H1AC 0.9800 .
C2A C3A 1.494(12) .
C2A C5A 1.501(13) .
C2A C4A 1.515(12) .
C3A H3AA 0.9900 .
C3A H3AB 0.9900 .
C4A H4AA 0.9900 .
C4A H4AB 0.9900 .
C5A H5AA 0.9900 .
C5A H5AB 0.9900 .
C6A C7A 1.3900 .
C6A C11A 1.3900 .
C7A C8A 1.3900 .
C7A H7A 0.9500 .
C8A C9A 1.3900 .
C8A H8A 0.9500 .
C9A C10A 1.3900 .
C9A H9A 0.9500 .
C10A C11A 1.3900 .
C10A H10 0.9500 .
C12A C13A 1.3900 .
C12A C17A 1.3900 .
C13A C14A 1.3900 .
C13A H13 0.9500 .
C14A C15A 1.3900 .
C14A H14 0.9500 .
C15A C16A 1.3900 .
C15A H15 0.9500 .
C16A C17A 1.3900 .
C16A H16 0.9500 .
C18A C19A 1.3900 .
C18A C23A 1.3900 .
C19A C20A 1.3900 .
C19A H19 0.9500 .
C20A C21A 1.3900 .
C20A H20 0.9500 .
C21A C22A 1.3900 .
C21A H21 0.9500 .
C22A C23A 1.3900 .
C22A H22 0.9500 .
C24A C25A 1.3900 .
C24A C29A 1.3900 .
C25A C26A 1.3900 .
C25A H25 0.9500 .
C26A C27A 1.3900 .
C26A H26 0.9500 .
C27A C28A 1.3900 .
C27A H27 0.9500 .
C28A C29A 1.3900 .
C28A H28 0.9500 .
C29A H29 0.9500 .
C30A C31A 1.3900 .
C30A C35A 1.3900 .
C31A C32A 1.3900 .
C31A H31 0.9500 .
C32A C33A 1.3900 .
C32A H32 0.9500 .
C33A C34A 1.3900 .
C33A H33 0.9500 .
C34A C35A 1.3900 .
C34A H34 0.9500 .
C35A H35 0.9500 .
C36A C37A 1.3900 .
C36A C41A 1.3900 .
C37A C38A 1.3900 .
C37A H37 0.9500 .
C38A C39A 1.3900 .
C38A H38 0.9500 .
C39A C40A 1.3900 .
C39A H39 0.9500 .
C40A C41A 1.3900 .
C40A H40 0.9500 .
C41A H41 0.9500 .
C42A H42A 0.9800 .
C42A H42B 0.9800 .
C42A H42C 0.9800 .
C43A H43A 0.9800 .
C43A H43B 0.9800 .
C43A H43C 0.9800 .
C44A C45A 1.3900 .
C44A C49A 1.3900 .
C45A C46A 1.3900 .
C45A H45 0.9500 .
C46A C47A 1.3900 .
C46A H46 0.9500 .
C47A C48A 1.3900 .
C47A H47 0.9500 .
C48A C49A 1.3900 .
C48A H48 0.9500 .
C49A H49 0.9500 .
C50A H50A 0.9800 .
C50A H50B 0.9800 .
C50A H50C 0.9800 .
C51A H51A 0.9800 .
C51A H51B 0.9800 .
C51A H51C 0.9800 .
C52A C53A 1.3900 .
C52A C57A 1.3900 .
C53A C54A 1.3900 .
C53A H53 0.9500 .
C54A C55A 1.3900 .
C54A H54 0.9500 .
C55A C56A 1.3900 .
C55A H55 0.9500 .
C56A C57A 1.3900 .
C56A H56 0.9500 .
C57A H57 0.9500 .
C58A H58A 0.9800 .
C58A H58B 0.9800 .
C58A H58C 0.9800 .
C59A H59A 0.9800 .
C59A H59B 0.9800 .
C59A H59C 0.9800 .
C60A C61A 1.3900 .
C60A C65A 1.3900 .
C61A C62A 1.3900 .
C61A H61 0.9500 .
C62A C63A 1.3900 .
C62A H62 0.9500 .
C63A C64A 1.3900 .
C63A H63 0.9500 .
C64A C65A 1.3900 .
C64A H64 0.9500 .
C65A H65 0.9500 .
Co1B N1B 1.969(7) .
Co1B N3B 1.991(9) .
Co1B N6B 2.059(8) .
Co1B P1B 2.258(3) .
Co1B N4B 2.312(10) .
Co1B Co3B 2.4330(17) .
Co1B Co2B 2.4360(17) .
Co2B N2B 1.955(7) .
Co2B N1B 2.011(8) .
Co2B N4B 2.063(8) .
Co2B P2B 2.252(3) .
Co2B N5B 2.296(9) .
Co2B Co3B 2.4345(17) .
Co3B N3B 1.949(9) .
Co3B N2B 2.028(8) .
Co3B N5B 2.077(8) .
Co3B P3B 2.256(3) .
Co3B N6B 2.312(10) .
P1B C42B 1.796(10) .
P1B C44B 1.822(5) .
P1B C43B 1.826(10) .
P2B C51B 1.807(10) .
P2B C52B 1.826(5) .
P2B C50B 1.841(11) .
P3B C59B 1.810(11) .
P3B C58B 1.820(10) .
P3B C60B 1.820(5) .
N1B C6B 1.347(17) .
N1B C3B 1.426(12) .
N1B C6K 1.456(19) .
N2B C12K 1.363(15) .
N2B C4B 1.413(13) .
N2B C12B 1.49(2) .
N3B C18K 1.391(13) .
N3B C5B 1.435(13) .
N3B C18B 1.46(2) .
N4B C11K 1.34(2) .
N4B C24B 1.429(10) .
N4B C11B 1.48(2) .
N5B C17B 1.35(2) .
N5B C30B 1.428(10) .
N5B C17K 1.450(16) .
N6B C23B 1.27(3) .
N6B C36B 1.432(10) .
N6B C23K 1.46(2) .
C1B C2B 1.596(15) .
C1B H1BA 0.9800 .
C1B H1BB 0.9800 .
C1B H1BC 0.9800 .
C1K C2B 1.605(19) .
C1K H1KA 0.9800 .
C1K H1KB 0.9800 .
C1K H1KC 0.9800 .
C2B C3B 1.509(16) .
C2B C4B 1.514(16) .
C2B C5B 1.517(15) .
C3B H3BA 0.9900 .
C3B H3BB 0.9900 .
C4B H4BA 0.9900 .
C4B H4BB 0.9900 .
C5B H5BA 0.9900 .
C5B H5BB 0.9900 .
C6B C7B 1.3900 .
C6B C11B 1.3900 .
C7B C8B 1.3900 .
C7B H7B 0.9500 .
C8B C9B 1.3900 .
C8B H8B 0.9500 .
C9B C10B 1.3900 .
C9B H9B 0.9500 .
C10B C11B 1.3900 .
C10B H10C 0.9500 .
C6K C7K 1.3900 .
C6K C11K 1.3900 .
C7K C8K 1.3900 .
C7K H7K 0.9500 .
C8K C9K 1.3900 .
C8K H8K 0.9500 .
C9K C10K 1.3900 .
C9K H9K 0.9500 .
C10K C11K 1.3900 .
C10K H10D 0.9500 .
C12B C13B 1.3900 .
C12B C17B 1.3900 .
C13B C14B 1.3900 .
C13B H13A 0.9500 .
C14B C15B 1.3900 .
C14B H14A 0.9500 .
C15B C16B 1.3900 .
C15B H15A 0.9500 .
C16B C17B 1.3900 .
C16B H16A 0.9500 .
C12K C13K 1.3900 .
C12K C17K 1.3900 .
C13K C14K 1.3900 .
C13K H13B 0.9500 .
C14K C15K 1.3900 .
C14K H14B 0.9500 .
C15K C16K 1.3900 .
C15K H15B 0.9500 .
C16K C17K 1.3900 .
C16K H16B 0.9500 .
C18B C19B 1.3900 .
C18B C23B 1.3900 .
C19B C20B 1.3900 .
C19B H19C 0.9500 .
C20B C21B 1.3900 .
C20B H20C 0.9500 .
C21B C22B 1.3900 .
C21B H21C 0.9500 .
C22B C23B 1.3900 .
C22B H22C 0.9500 .
C18K C19K 1.3900 .
C18K C23K 1.3900 .
C19K C20K 1.3900 .
C19K H19D 0.9500 .
C20K C21K 1.3900 .
C20K H20D 0.9500 .
C21K C22K 1.3900 .
C21K H21D 0.9500 .
C22K C23K 1.3900 .
C22K H22D 0.9500 .
C24B C25B 1.3900 .
C24B C29B 1.3900 .
C25B C26B 1.3900 .
C25B H25A 0.9500 .
C26B C27B 1.3900 .
C26B H26A 0.9500 .
C27B C28B 1.3900 .
C27B H27A 0.9500 .
C28B C29B 1.3900 .
C28B H28A 0.9500 .
C29B H29A 0.9500 .
C30B C31B 1.3900 .
C30B C35B 1.3900 .
C31B C32B 1.3900 .
C31B H31A 0.9500 .
C32B C33B 1.3900 .
C32B H32A 0.9500 .
C33B C34B 1.3900 .
C33B H33A 0.9500 .
C34B C35B 1.3900 .
C34B H34A 0.9500 .
C35B H35A 0.9500 .
C36B C37B 1.3900 .
C36B C41B 1.3900 .
C37B C38B 1.3900 .
C37B H37A 0.9500 .
C38B C39B 1.3900 .
C38B H38A 0.9500 .
C39B C40B 1.3900 .
C39B H39A 0.9500 .
C40B C41B 1.3900 .
C40B H40A 0.9500 .
C41B H41A 0.9500 .
C42B H42G 0.9800 .
C42B H42H 0.9800 .
C42B H42I 0.9800 .
C43B H43G 0.9800 .
C43B H43H 0.9800 .
C43B H43I 0.9800 .
C44B C45B 1.3900 .
C44B C49B 1.3900 .
C45B C46B 1.3900 .
C45B H45C 0.9500 .
C46B C47B 1.3900 .
C46B H46C 0.9500 .
C47B C48B 1.3900 .
C47B H47C 0.9500 .
C48B C49B 1.3900 .
C48B H48C 0.9500 .
C49B H49C 0.9500 .
C50B H50D 0.9800 .
C50B H50E 0.9800 .
C50B H50F 0.9800 .
C51B H51D 0.9800 .
C51B H51E 0.9800 .
C51B H51F 0.9800 .
C52B C53B 1.3900 .
C52B C57B 1.3900 .
C53B C54B 1.3900 .
C53B H53A 0.9500 .
C54B C55B 1.3900 .
C54B H54A 0.9500 .
C55B C56B 1.3900 .
C55B H55A 0.9500 .
C56B C57B 1.3900 .
C56B H56A 0.9500 .
C57B H57A 0.9500 .
C58B H58D 0.9800 .
C58B H58E 0.9800 .
C58B H58F 0.9800 .
C59B H59D 0.9800 .
C59B H59E 0.9800 .
C59B H59F 0.9800 .
C60B C61B 1.3900 .
C60B C65B 1.3900 .
C61B C62B 1.3900 .
C61B H61A 0.9500 .
C62B C63B 1.3900 .
C62B H62A 0.9500 .
C63B C64B 1.3900 .
C63B H63A 0.9500 .
C64B C65B 1.3900 .
C64B H64A 0.9500 .
C65B H65A 0.9500 .
Co1C N3C 1.948(8) .
Co1C N1C 1.983(8) .
Co1C N4C 2.015(9) .
Co1C P1C 2.257(3) .
Co1C Co3C 2.4520(19) .
Co1C Co2C 2.4553(19) .
Co2C N1C 1.949(8) .
Co2C N2C 1.969(8) .
Co2C N5C 2.004(9) .
Co2C P2C 2.267(3) .
Co2C Co3C 2.4520(19) .
Co3C N2C 1.944(8) .
Co3C N3C 1.978(8) .
Co3C N6C 2.008(9) .
Co3C P3C 2.263(3) .
Co3C N5C 2.444(12) .
P1C C42C 1.858(11) .
P1C C43C 1.859(11) .
P1C C44C 1.871(6) .
P2C C50C 1.843(11) .
P2C C52C 1.849(6) .
P2C C51C 1.860(11) .
P3C C60C 1.852(6) .
P3C C58C 1.852(11) .
P3C C59C 1.866(11) .
N1C C6C 1.389(9) .
N1C C3C 1.476(12) .
N2C C12C 1.396(9) .
N2C C4C 1.482(12) .
N3C C18C 1.407(9) .
N3C C5C 1.457(12) .
N4C C11C 1.394(11) .
N4C C24L 1.421(16) .
N4C C24C 1.469(15) .
N5C C17C 1.412(10) .
N5C C30L 1.442(16) .
N5C C30C 1.474(14) .
N6C C23C 1.411(11) .
N6C C36L 1.432(16) .
N6C C36C 1.486(14) .
C1C C2C 1.500(14) .
C1C H1CA 0.9800 .
C1C H1CB 0.9800 .
C1C H1CC 0.9800 .
C2C C3C 1.523(14) .
C2C C4C 1.553(13) .
C2C C5C 1.553(15) .
C3C H3CA 0.9900 .
C3C H3CB 0.9900 .
C4C H4CA 0.9900 .
C4C H4CB 0.9900 .
C5C H5CA 0.9900 .
C5C H5CB 0.9900 .
C6C C7C 1.3900 .
C6C C11C 1.3900 .
C7C C8C 1.3900 .
C7C H7C 0.9500 .
C8C C9C 1.3900 .
C8C H8C 0.9500 .
C9C C10C 1.3900 .
C9C H9C 0.9500 .
C10C C11C 1.3900 .
C10C H10G 0.9500 .
C12C C13C 1.3900 .
C12C C17C 1.3900 .
C13C C14C 1.3900 .
C13C H13D 0.9500 .
C14C C15C 1.3900 .
C14C H14D 0.9500 .
C15C C16C 1.3900 .
C15C H15D 0.9500 .
C16C C17C 1.3900 .
C16C H16D 0.9500 .
C18C C19C 1.3900 .
C18C C23C 1.3900 .
C19C C20C 1.3900 .
C19C H19H 0.9500 .
C20C C21C 1.3900 .
C20C H20H 0.9500 .
C21C C22C 1.3900 .
C21C H21H 0.9500 .
C22C C23C 1.3900 .
C22C H22H 0.9500 .
C24C C25C 1.3900 .
C24C C29C 1.3900 .
C25C C26C 1.3900 .
C25C H25D 0.9500 .
C26C C27C 1.3900 .
C26C H26D 0.9500 .
C27C C28C 1.3900 .
C27C H27D 0.9500 .
C28C C29C 1.3900 .
C28C H28D 0.9500 .
C29C H29D 0.9500 .
C24L C25L 1.3900 .
C24L C29L 1.3900 .
C25L C26L 1.3900 .
C25L H25E 0.9500 .
C26L C27L 1.3900 .
C26L H26E 0.9500 .
C27L C28L 1.3900 .
C27L H27E 0.9500 .
C28L C29L 1.3900 .
C28L H28E 0.9500 .
C29L H29E 0.9500 .
C30C C31C 1.3900 .
C30C C35C 1.3900 .
C31C C32C 1.3900 .
C31C H31D 0.9500 .
C32C C33C 1.3900 .
C32C H32D 0.9500 .
C33C C34C 1.3900 .
C33C H33D 0.9500 .
C34C C35C 1.3900 .
C34C H34D 0.9500 .
C35C H35D 0.9500 .
C30L C31L 1.3900 .
C30L C35L 1.3900 .
C31L C32L 1.3900 .
C31L H31E 0.9500 .
C32L C33L 1.3900 .
C32L H32E 0.9500 .
C33L C34L 1.3900 .
C33L H33E 0.9500 .
C34L C35L 1.3900 .
C34L H34E 0.9500 .
C35L H35E 0.9500 .
C36C C37C 1.3900 .
C36C C41C 1.3900 .
C37C C38C 1.3900 .
C37C H37D 0.9500 .
C38C C39C 1.3900 .
C38C H38D 0.9500 .
C39C C40C 1.3900 .
C39C H39D 0.9500 .
C40C C41C 1.3900 .
C40C H40D 0.9500 .
C41C H41D 0.9500 .
C36L C37L 1.3900 .
C36L C41L 1.3900 .
C37L C38L 1.3900 .
C37L H37E 0.9500 .
C38L C39L 1.3900 .
C38L H38E 0.9500 .
C39L C40L 1.3900 .
C39L H39E 0.9500 .
C40L C41L 1.3900 .
C40L H40E 0.9500 .
C41L H41E 0.9500 .
C42C H42P 0.9800 .
C42C H42Q 0.9800 .
C42C H42R 0.9800 .
C43C H43P 0.9800 .
C43C H43Q 0.9800 .
C43C H43R 0.9800 .
C44C C45C 1.3900 .
C44C C49C 1.3900 .
C45C C46C 1.3900 .
C45C H45F 0.9500 .
C46C C47C 1.3900 .
C46C H46F 0.9500 .
C47C C48C 1.3900 .
C47C H47F 0.9500 .
C48C C49C 1.3900 .
C48C H48F 0.9500 .
C49C H49F 0.9500 .
C50C H50J 0.9800 .
C50C H50K 0.9800 .
C50C H50L 0.9800 .
C51C H51J 0.9800 .
C51C H51K 0.9800 .
C51C H51L 0.9800 .
C52C C53C 1.3900 .
C52C C57C 1.3900 .
C53C C54C 1.3900 .
C53C H53C 0.9500 .
C54C C55C 1.3900 .
C54C H54C 0.9500 .
C55C C56C 1.3900 .
C55C H55C 0.9500 .
C56C C57C 1.3900 .
C56C H56C 0.9500 .
C57C H57C 0.9500 .
C58C H58J 0.9800 .
C58C H58K 0.9800 .
C58C H58L 0.9800 .
C59C H59J 0.9800 .
C59C H59K 0.9800 .
C59C H59L 0.9800 .
C60C C61C 1.3900 .
C60C C65C 1.3900 .
C61C C62C 1.3900 .
C61C H61C 0.9500 .
C62C C63C 1.3900 .
C62C H62C 0.9500 .
C63C C64C 1.3900 .
C63C H63C 0.9500 .
C64C C65C 1.3900 .
C64C H64C 0.9500 .
C65C H65C 0.9500 .
Co1D N3D 1.948(8) .
Co1D N1D 1.992(7) .
Co1D N4D 2.051(8) .
Co1D P1D 2.260(3) .
Co1D N6D 2.330(9) .
Co1D Co3D 2.4305(17) .
Co1D Co2D 2.4319(17) .
Co2D N1D 1.954(8) .
Co2D N2D 1.999(7) .
Co2D N5D 2.050(8) .
Co2D P2D 2.254(3) .
Co2D N4D 2.331(9) .
Co2D Co3D 2.4331(17) .
Co3D N2D 1.956(8) .
Co3D N3D 1.997(8) .
Co3D N6D 2.065(8) .
Co3D P3D 2.258(3) .
Co3D N5D 2.320(9) .
P1D C43D 1.809(9) .
P1D C44D 1.809(5) .
P1D C42D 1.830(9) .
P2D C52D 1.806(5) .
P2D C50D 1.815(9) .
P2D C51D 1.839(9) .
P3D C60D 1.805(5) .
P3D C59D 1.832(9) .
P3D C58D 1.838(9) .
N1D C6D 1.406(9) .
N1D C3D 1.450(11) .
N2D C12D 1.394(9) .
N2D C4D 1.452(12) .
N3D C18D 1.391(9) .
N3D C5D 1.466(12) .
N4D C11D 1.416(10) .
N4D C24M 1.455(15) .
N4D C24D 1.491(12) .
N5D C17D 1.420(10) .
N5D C30M 1.466(14) .
N5D C30D 1.499(13) .
N6D C23D 1.415(9) .
N6D C36D 1.446(12) .
N6D C36M 1.487(15) .
C1D C2D 1.558(13) .
C1D H1DA 0.9800 .
C1D H1DB 0.9800 .
C1D H1DC 0.9800 .
C2D C4D 1.504(14) .
C2D C5D 1.513(13) .
C2D C3D 1.513(14) .
C3D H3DA 0.9900 .
C3D H3DB 0.9900 .
C4D H4DA 0.9900 .
C4D H4DB 0.9900 .
C5D H5DA 0.9900 .
C5D H5DB 0.9900 .
C6D C7D 1.3900 .
C6D C11D 1.3900 .
C7D C8D 1.3900 .
C7D H7D 0.9500 .
C8D C9D 1.3900 .
C8D H8D 0.9500 .
C9D C10D 1.3900 .
C9D H9D 0.9500 .
C10D C11D 1.3900 .
C10D H10F 0.9500 .
C12D C13D 1.3900 .
C12D C17D 1.3900 .
C13D C14D 1.3900 .
C13D H13C 0.9500 .
C14D C15D 1.3900 .
C14D H14C 0.9500 .
C15D C16D 1.3900 .
C15D H15C 0.9500 .
C16D C17D 1.3900 .
C16D H16C 0.9500 .
C18D C19D 1.3900 .
C18D C23D 1.3900 .
C19D C20D 1.3900 .
C19D H19G 0.9500 .
C20D C21D 1.3900 .
C20D H20G 0.9500 .
C21D C22D 1.3900 .
C21D H21G 0.9500 .
C22D C23D 1.3900 .
C22D H22G 0.9500 .
C24D C25D 1.3900 .
C24D C29D 1.3900 .
C25D C26D 1.3900 .
C25D H25B 0.9500 .
C26D C27D 1.3900 .
C26D H26B 0.9500 .
C27D C28D 1.3900 .
C27D H27B 0.9500 .
C28D C29D 1.3900 .
C28D H28B 0.9500 .
C29D H29B 0.9500 .
C24M C25M 1.3900 .
C24M C29M 1.3900 .
C25M C26M 1.3900 .
C25M H25C 0.9500 .
C26M C27M 1.3900 .
C26M H26C 0.9500 .
C27M C28M 1.3900 .
C27M H27C 0.9500 .
C28M C29M 1.3900 .
C28M H28C 0.9500 .
C29M H29C 0.9500 .
C30D C31D 1.3900 .
C30D C35D 1.3900 .
C31D C32D 1.3900 .
C31D H31B 0.9500 .
C32D C33D 1.3900 .
C32D H32B 0.9500 .
C33D C34D 1.3900 .
C33D H33B 0.9500 .
C34D C35D 1.3900 .
C34D H34B 0.9500 .
C35D H35B 0.9500 .
C30M C31M 1.3900 .
C30M C35M 1.3900 .
C31M C32M 1.3900 .
C31M H31C 0.9500 .
C32M C33M 1.3900 .
C32M H32C 0.9500 .
C33M C34M 1.3900 .
C33M H33C 0.9500 .
C34M C35M 1.3900 .
C34M H34C 0.9500 .
C35M H35C 0.9500 .
C36D C37D 1.3900 .
C36D C41D 1.3900 .
C37D C38D 1.3900 .
C37D H37B 0.9500 .
C38D C39D 1.3900 .
C38D H38B 0.9500 .
C39D C40D 1.3900 .
C39D H39B 0.9500 .
C40D C41D 1.3900 .
C40D H40B 0.9500 .
C41D H41B 0.9500 .
C36M C37M 1.3900 .
C36M C41M 1.3900 .
C37M C38M 1.3900 .
C37M H37C 0.9500 .
C38M C39M 1.3900 .
C38M H38C 0.9500 .
C39M C40M 1.3900 .
C39M H39C 0.9500 .
C40M C41M 1.3900 .
C40M H40C 0.9500 .
C41M H41C 0.9500 .
C42D H42M 0.9800 .
C42D H42N 0.9800 .
C42D H42O 0.9800 .
C43D H43M 0.9800 .
C43D H43N 0.9800 .
C43D H43O 0.9800 .
C44D C45D 1.3900 .
C44D C49D 1.3900 .
C45D C46D 1.3900 .
C45D H45E 0.9500 .
C46D C47D 1.3900 .
C46D H46E 0.9500 .
C47D C48D 1.3900 .
C47D H47E 0.9500 .
C48D C49D 1.3900 .
C48D H48E 0.9500 .
C49D H49E 0.9500 .
C50D H50G 0.9800 .
C50D H50H 0.9800 .
C50D H50I 0.9800 .
C51D H51G 0.9800 .
C51D H51H 0.9800 .
C51D H51I 0.9800 .
C52D C53D 1.3900 .
C52D C57D 1.3900 .
C53D C54D 1.3900 .
C53D H53B 0.9500 .
C54D C55D 1.3900 .
C54D H54B 0.9500 .
C55D C56D 1.3900 .
C55D H55B 0.9500 .
C56D C57D 1.3900 .
C56D H56B 0.9500 .
C57D H57B 0.9500 .
C58D H58G 0.9800 .
C58D H58H 0.9800 .
C58D H58I 0.9800 .
C59D H59G 0.9800 .
C59D H59H 0.9800 .
C59D H59I 0.9800 .
C60D C61D 1.3900 .
C60D C65D 1.3900 .
C61D C62D 1.3900 .
C61D H61B 0.9500 .
C62D C63D 1.3900 .
C62D H62B 0.9500 .
C63D C64D 1.3900 .
C63D H63B 0.9500 .
C64D C65D 1.3900 .
C64D H64B 0.9500 .
C65D H65B 0.9500 .
Co1E N1E 1.993(8) .
Co1E N1E 1.995(7) 2
Co1E N2E 2.104(8) 2
Co1E N2E 2.180(8) .
Co1E P1E 2.252(3) .
Co1E Co1E 2.424(2) 2
Co1E Co1E 2.424(2) 3
P1E C42E 1.816(10) .
P1E C43E 1.822(11) .
P1E C44E 1.836(6) .
N1E C6E 1.394(8) .
N1E C3E 1.449(12) .
N1E Co1E 1.995(7) 3
N2E C11E 1.430(9) .
N2E C18E 1.458(10) .
N2E Co1E 2.104(8) 3
C1E C2E 1.50(2) .
C1E H1EA 0.9800 .
C1E H1EB 0.9800 .
C1E H1EC 0.9800 .
C2E C3E 1.518(11) .
C2E C3E 1.518(11) 3
C2E C3E 1.518(11) 2
C3E H3EA 0.9900 .
C3E H3EB 0.9900 .
C6E C7E 1.3900 .
C6E C11E 1.3900 .
C7E C8E 1.3900 .
C7E H7E 0.9500 .
C8E C9E 1.3900 .
C8E H8E 0.9500 .
C9E C10E 1.3900 .
C9E H9E 0.9500 .
C10E C11E 1.3900 .
C10E H10I 0.9500 .
C18E C19E 1.3900 .
C18E C23E 1.3900 .
C19E C20E 1.3900 .
C19E H19L 0.9500 .
C20E C21E 1.3900 .
C20E H20J 0.9500 .
C21E C22E 1.3900 .
C21E H21J 0.9500 .
C22E C23E 1.3900 .
C22E H22J 0.9500 .
C23E H23E 0.9500 .
C42E H42V 0.9800 .
C42E H42W 0.9800 .
C42E H42X 0.9800 .
C43E H43V 0.9800 .
C43E H43W 0.9800 .
C43E H43X 0.9800 .
C44E C45E 1.3900 .
C44E C49E 1.3900 .
C45E C46E 1.3900 .
C45E H45H 0.9500 .
C46E C47E 1.3900 .
C46E H46H 0.9500 .
C47E C48E 1.3900 .
C47E H47H 0.9500 .
C48E C49E 1.3900 .
C48E H48H 0.9500 .
C49E H49H 0.9500 .
Co1F N1F 1.970(8) 2
Co1F N1F 1.993(8) .
Co1F N5F 2.059(8) .
Co1F P1F 2.255(3) .
Co1F N5F 2.320(9) 2
Co1F Co1F 2.435(2) 2
Co1F Co1F 2.435(2) 3
P1F C44F 1.813(5) .
P1F C43F 1.829(9) .
P1F C42F 1.836(10) .
N1F C11F 1.404(9) .
N1F C3F 1.432(12) .
N1F Co1F 1.970(8) 3
N5F C6F 1.413(9) .
N5F C18F 1.474(10) .
N5F Co1F 2.320(9) 3
C1F C2F 1.52(3) .
C1F H1FA 0.9800 .
C1F H1FB 0.9800 .
C1F H1FC 0.9800 .
C2F C3F 1.537(11) .
C2F C3F 1.537(11) 2
C2F C3F 1.537(11) 3
C3F H3FA 0.9900 .
C3F H3FB 0.9900 .
C6F C7F 1.3900 .
C6F C11F 1.3900 .
C7F C8F 1.3900 .
C7F H7F 0.9500 .
C8F C9F 1.3900 .
C8F H8F 0.9500 .
C9F C10F 1.3900 .
C9F H9F 0.9500 .
C10F C11F 1.3900 .
C10F H10H 0.9500 .
C18F C19F 1.3900 .
C18F C23F 1.3900 .
C19F C20F 1.3900 .
C19F H19K 0.9500 .
C20F C21F 1.3900 .
C20F H20I 0.9500 .
C21F C22F 1.3900 .
C21F H21I 0.9500 .
C22F C23F 1.3900 .
C22F H22I 0.9500 .
C23F H23D 0.9500 .
C42F H42S 0.9800 .
C42F H42T 0.9800 .
C42F H42U 0.9800 .
C43F H43S 0.9800 .
C43F H43T 0.9800 .
C43F H43U 0.9800 .
C44F C45F 1.3900 .
C44F C49F 1.3900 .
C45F C46F 1.3900 .
C45F H45G 0.9500 .
C46F C47F 1.3900 .
C46F H46G 0.9500 .
C47F C48F 1.3900 .
C47F H47G 0.9500 .
C48F C49F 1.3900 .
C48F H48G 0.9500 .
C49F H49G 0.9500 .
Co1G N1G 1.959(8) .
Co1G N1G 2.012(8) 2
Co1G N4G 2.064(9) 2
Co1G P1G 2.259(3) .
Co1G N4G 2.334(10) .
Co1G Co1G 2.431(2) 3
Co1G Co1G 2.431(2) 2
P1G C43G 1.811(10) .
P1G C44G 1.819(8) .
P1G C42G 1.821(10) .
P1G C44P 1.825(11) .
N1G C6P 1.370(15) .
N1G C3G 1.429(12) .
N1G C6G 1.47(2) .
N1G Co1G 2.012(8) 3
N4G C11G 1.34(2) .
N4G C18P 1.375(16) .
N4G C18G 1.432(12) .
N4G C11P 1.439(17) .
N4G Co1G 2.064(9) 3
C1G C2G 1.55(3) .
C1G H1GA 0.9800 .
C1G H1GB 0.9800 .
C1G H1GC 0.9800 .
C2G C3G 1.494(12) 3
C2G C3G 1.494(12) 2
C2G C3G 1.494(12) .
C3G H3GA 0.9900 .
C3G H3GB 0.9900 .
C6G C7G 1.3900 .
C6G C11G 1.3900 .
C7G C8G 1.3900 .
C7G H7G 0.9500 .
C8G C9G 1.3900 .
C8G H8G 0.9500 .
C9G C10G 1.3900 .
C9G H9G 0.9500 .
C10G C11G 1.3900 .
C10G H10A 0.9500 .
C6P C7P 1.3900 .
C6P C11P 1.3900 .
C7P C8P 1.3900 .
C7P H7P 0.9500 .
C8P C9P 1.3900 .
C8P H8P 0.9500 .
C9P C10P 1.3900 .
C9P H9P 0.9500 .
C10P C11P 1.3900 .
C10P H10B 0.9500 .
C18G C19G 1.3900 .
C18G C23G 1.3900 .
C19G C20G 1.3900 .
C19G H19A 0.9500 .
C20G C21G 1.3900 .
C20G H20A 0.9500 .
C21G C22G 1.3900 .
C21G H21A 0.9500 .
C22G C23G 1.3900 .
C22G H22A 0.9500 .
C23G H23 0.9500 .
C18P C19P 1.3900 .
C18P C23P 1.3900 .
C19P C20P 1.3900 .
C19P H19B 0.9500 .
C20P C21P 1.3900 .
C20P H20B 0.9500 .
C21P C22P 1.3900 .
C21P H21B 0.9500 .
C22P C23P 1.3900 .
C22P H22B 0.9500 .
C23P H23A 0.9500 .
C42G H42D 0.9800 .
C42G H42E 0.9800 .
C42G H42F 0.9800 .
C43G H43D 0.9800 .
C43G H43E 0.9800 .
C43G H43F 0.9800 .
C44G C45G 1.3900 .
C44G C49G 1.3900 .
C45G C46G 1.3900 .
C45G H45A 0.9500 .
C46G C47G 1.3900 .
C46G H46A 0.9500 .
C47G C48G 1.3900 .
C47G H47A 0.9500 .
C48G C49G 1.3900 .
C48G H48A 0.9500 .
C49G H49A 0.9500 .
C44P C45P 1.3900 .
C44P C49P 1.3900 .
C45P C46P 1.3900 .
C45P H45B 0.9500 .
C46P C47P 1.3900 .
C46P H46B 0.9500 .
C47P C48P 1.3900 .
C47P H47B 0.9500 .
C48P C49P 1.3900 .
C48P H48B 0.9500 .
C49P H49B 0.9500 .
Co1H N1H 1.940(8) 2
Co1H N1H 1.952(8) .
Co1H N4H 2.013(10) .
Co1H P1H 2.256(3) .
Co1H Co1H 2.453(2) 2
Co1H Co1H 2.453(2) 3
P1H C43H 1.822(10) .
P1H C42H 1.836(11) .
P1H C44H 1.863(6) .
N1H C6H 1.408(9) .
N1H C3H 1.477(13) .
N1H Co1H 1.940(8) 3
N4H C18Q 1.410(18) .
N4H C11H 1.414(11) .
N4H C18H 1.454(13) .
C1H C2H 1.54(3) .
C1H H1HA 0.9800 .
C1H H1HB 0.9800 .
C1H H1HC 0.9800 .
C2H C3H 1.549(11) 3
C2H C3H 1.549(11) 2
C2H C3H 1.549(11) .
C3H H3HA 0.9900 .
C3H H3HB 0.9900 .
C6H C7H 1.3900 .
C6H C11H 1.3900 .
C7H C8H 1.3900 .
C7H H7H 0.9500 .
C8H C9H 1.3900 .
C8H H8H 0.9500 .
C9H C10H 1.3900 .
C9H H9H 0.9500 .
C10H C11H 1.3900 .
C10H H10E 0.9500 .
C18H C19H 1.3900 .
C18H C23H 1.3900 .
C19H C20H 1.3900 .
C19H H19E 0.9500 .
C20H C21H 1.3900 .
C20H H20E 0.9500 .
C21H C22H 1.3900 .
C21H H21E 0.9500 .
C22H C23H 1.3900 .
C22H H22E 0.9500 .
C23H H23B 0.9500 .
C18Q C19Q 1.3900 .
C18Q C23Q 1.3900 .
C19Q C20Q 1.3900 .
C19Q H19F 0.9500 .
C20Q C21Q 1.3900 .
C20Q H20F 0.9500 .
C21Q C22Q 1.3900 .
C21Q H21F 0.9500 .
C22Q C23Q 1.3900 .
C22Q H22F 0.9500 .
C23Q H23C 0.9500 .
C42H H42J 0.9800 .
C42H H42K 0.9800 .
C42H H42L 0.9800 .
C43H H43J 0.9800 .
C43H H43K 0.9800 .
C43H H43L 0.9800 .
C44H C45H 1.3900 .
C44H C49H 1.3900 .
C45H C46H 1.3900 .
C45H H45D 0.9500 .
C46H C47H 1.3900 .
C46H H46D 0.9500 .
C47H C48H 1.3900 .
C47H H47D 0.9500 .
C48H C49H 1.3900 .
C48H H48D 0.9500 .
C49H H49D 0.9500 .
O1S C4S 1.45(3) .
O1S C1S 1.51(2) .
C1S C2S 1.34(3) .
C1S H1SA 0.9900 .
C1S H1SB 0.9900 .
C2S C3S 1.49(3) .
C2S H2SA 0.9900 .
C2S H2SB 0.9900 .
C3S C4S 1.33(3) .
C3S H3SA 0.9900 .
C3S H3SB 0.9900 .
C4S H4SA 0.9900 .
C4S H4SB 0.9900 .
O2S C9S 1.45(2) .
O2S C6S 1.52(2) .
C6S C7S 1.41(3) .
C6S H6SA 0.9900 .
C6S H6SB 0.9900 .
C7S C8S 1.31(3) .
C7S H7SA 0.9900 .
C7S H7SB 0.9900 .
C8S C9S 1.40(3) .
C8S H8SA 0.9900 .
C8S H8SB 0.9900 .
C9S H9SA 0.9900 .
C9S H9SB 0.9900 .
O3S C11S 1.42(2) .
O3S C14S 1.46(2) .
C11S C12S 1.40(3) .
C11S H11A 0.9900 .
C11S H11B 0.9900 .
C12S C13S 1.41(2) .
C12S H12A 0.9900 .
C12S H12B 0.9900 .
C13S C14S 1.48(2) .
C13S H13E 0.9900 .
C13S H13F 0.9900 .
C14S H14E 0.9900 .
C14S H14F 0.9900 .
O4S C19S 1.45(2) .
O4S C16S 1.53(2) .
C16S C17S 1.40(3) .
C16S H16E 0.9900 .
C16S H16F 0.9900 .
C17S C18S 1.43(3) .
C17S H17A 0.9900 .
C17S H17B 0.9900 .
C18S C19S 1.34(3) .
C18S H18A 0.9900 .
C18S H18B 0.9900 .
C19S H19I 0.9900 .
C19S H19J 0.9900 .
